data_7236772
loop_
_publ_author_name
'Nakane, Yuta'
'Takeda, Takashi'
'Hoshino, Norihisa'
'Sakai, Ken-ichi'
'Akutagawa, Tomoyuki'

_publ_section_title
;
 Dual fluorescent zwitterionic organogels of a quinoxalinone derivative
 using cation--anion detection keys
;
_journal_issue 25
_journal_name_full 'Journal of Materials Chemistry C'
_journal_page_first 6234
_journal_paper_doi 10.1039/C7TC01242J
_journal_volume 5
_journal_year 2017
_chemical_formula_moiety 'C47 H88 N4 O10'
_chemical_formula_sum 'C47 H88 N4 O10'
_chemical_formula_weight 869.23
_space_group_crystal_system triclinic
_space_group_IT_number 2
_space_group_name_Hall '-P 1'
_space_group_name_H-M_alt 'P -1'
_atom_sites_solution_hydrogens geom
_atom_sites_solution_primary direct
_atom_sites_solution_secondary difmap
_audit_update_record
;
2017-03-21 deposited with the CCDC.
2017-05-18 downloaded from the CCDC.
;
_cell_angle_alpha 90.9780(13)
_cell_angle_beta 95.1588(14)
_cell_angle_gamma 90.1324(12)
_cell_formula_units_Z 4
_cell_length_a 8.09104(19)
_cell_length_b 16.5137(4)
_cell_length_c 37.7683(11)
_cell_measurement_reflns_used 19456
_cell_measurement_temperature 89
_cell_measurement_theta_max 68.16
_cell_measurement_theta_min 3.52
_cell_volume 5025.1(2)
_computing_cell_refinement 'RAPID AUTO'
_computing_data_collection 'RAPID AUTO (Rigaku, ????)'
_computing_data_reduction 'RAPID AUTO'
_computing_molecular_graphics 'CrystalStructure 4.1'
_computing_publication_material 'CrystalStructure 4.1 (Rigaku, 2014)'
_computing_structure_refinement 'SHELXL97 (Sheldrick, 2008)'
_computing_structure_solution 'SIR2004 (Burla, et al., 2005)'
_diffrn_ambient_temperature 89
_diffrn_detector_area_resol_mean 10.000
_diffrn_measured_fraction_theta_full 0.978
_diffrn_measured_fraction_theta_max 0.978
_diffrn_measurement_device_type 'Rigaku R-AXIS RAPID'
_diffrn_measurement_method \w
_diffrn_radiation_type 'Cu K\a'
_diffrn_radiation_wavelength 1.54187
_diffrn_reflns_av_R_equivalents 0.1512
_diffrn_reflns_Laue_measured_fraction_full 0.000
_diffrn_reflns_Laue_measured_fraction_max 0.000
_diffrn_reflns_limit_h_max 9
_diffrn_reflns_limit_h_min -9
_diffrn_reflns_limit_k_max 19
_diffrn_reflns_limit_k_min -19
_diffrn_reflns_limit_l_max 44
_diffrn_reflns_limit_l_min -45
_diffrn_reflns_number 56628
_diffrn_reflns_point_group_measured_fraction_full 0.000
_diffrn_reflns_point_group_measured_fraction_max 0.000
_diffrn_reflns_theta_full 68.250
_diffrn_reflns_theta_max 68.250
_diffrn_reflns_theta_min 2.942
_diffrn_standards_number 0
_exptl_absorpt_coefficient_mu 0.639
_exptl_absorpt_correction_T_max 0.938
_exptl_absorpt_correction_T_min 0.565
_exptl_absorpt_correction_type multi-scan
_exptl_absorpt_process_details 'ABSCOR (Rigaku, 1995)'
_exptl_crystal_colour yellow
_exptl_crystal_density_diffrn 1.149
_exptl_crystal_density_method 'not measured'
_exptl_crystal_description platelet
_exptl_crystal_F_000 1912.00
_exptl_crystal_size_max 0.100
_exptl_crystal_size_mid 0.100
_exptl_crystal_size_min 0.100
_refine_diff_density_max 0.47
_refine_diff_density_min -0.50
_refine_ls_extinction_method none
_refine_ls_goodness_of_fit_ref 0.969
_refine_ls_hydrogen_treatment constr
_refine_ls_number_parameters 1099
_refine_ls_number_reflns 17997
_refine_ls_number_restraints 0
_refine_ls_R_factor_all 0.2270
_refine_ls_R_factor_gt 0.1330
_refine_ls_shift/su_max 0.000
_refine_ls_structure_factor_coef Fsqd
_refine_ls_weighting_details 'w = 1/[\s^2^(Fo^2^)+(0.1590P)^2^+0.0000P] where P=(Fo^2^+2Fc^2^)/3'
_refine_ls_weighting_scheme calc
_refine_ls_wR_factor_gt 0.3109
_refine_ls_wR_factor_ref 0.3768
_reflns_number_gt 5867
_reflns_number_total 17997
_reflns_threshold_expression F^2^>2.0\s(F^2^)
_cod_data_source_file c7tc01242j2.cif
_cod_data_source_block 160217
_cod_database_code 7236772

loop_
_symmetry_equiv_pos_site_id
_space_group_symop_operation_xyz
1 +X,+Y,+Z
2 -X,-Y,-Z

loop_
_atom_site_label
_atom_site_type_symbol
_atom_site_fract_x
_atom_site_fract_y
_atom_site_fract_z
_atom_site_U_iso_or_equiv
_atom_site_adp_type
_atom_site_occupancy
_atom_site_site_symmetry_multiplicity
_atom_site_calc_flag
_atom_site_refinement_flags
O1 O 0.6165(5) 0.5826(3) 0.20185(12) 0.0681(12) Uani 1 2 d .
O2 O 0.4352(6) 0.3482(3) 0.21027(11) 0.0736(13) Uani 1 2 d .
O3 O 0.8677(5) 0.4145(3) 0.38527(12) 0.0676(12) Uani 1 2 d .
O4 O 0.7924(5) 0.3299(3) 0.44775(12) 0.0662(12) Uani 1 2 d .
O5 O 0.8142(5) 0.4189(3) 0.51387(11) 0.0621(11) Uani 1 2 d .
O6 O 0.7123(5) 0.5958(3) 0.50102(12) 0.0653(12) Uani 1 2 d .
O7 O 0.7723(5) 0.6878(2) 0.43620(11) 0.0638(11) Uani 1 2 d .
O8 O 0.9251(5) 0.5693(3) 0.38376(12) 0.0684(12) Uani 1 2 d .
O9 O 0.5643(5) 1.0826(3) 0.20278(12) 0.0680(12) Uani 1 2 d .
O10 O 0.7439(6) 0.8465(3) 0.21216(12) 0.0747(13) Uani 1 2 d .
O11 O 0.5049(5) 0.9277(2) 0.39060(11) 0.0611(11) Uani 1 2 d .
O12 O 0.2710(5) 0.8128(2) 0.42637(10) 0.0619(11) Uani 1 2 d .
O13 O 0.2040(5) 0.9070(2) 0.49047(12) 0.0658(12) Uani 1 2 d .
O14 O 0.3069(5) 1.0826(3) 0.50762(11) 0.0619(11) Uani 1 2 d .
O15 O 0.3172(5) 1.1713(3) 0.44257(11) 0.0652(12) Uani 1 2 d .
O16 O 0.4591(5) 1.0823(3) 0.38751(11) 0.0612(11) Uani 1 2 d .
O17 O 0.7076(5) 0.7499(3) 0.28408(12) 0.0773(13) Uani 1 2 d .
O18 O 0.8010(5) 0.7062(3) 0.17559(12) 0.0789(13) Uani 1 2 d .
O19 O 0.5520(5) 1.2510(3) 0.28302(11) 0.0713(12) Uani 1 2 d .
O20 O 0.3556(5) 1.2036(3) 0.17582(11) 0.0755(13) Uani 1 2 d .
N1 N 0.6271(6) 0.4187(3) 0.26364(15) 0.0616(14) Uani 1 2 d .
N2 N 0.7229(6) 0.5808(3) 0.26014(16) 0.0654(15) Uani 1 2 d .
N3 N 0.4963(6) 0.4474(3) 0.17254(15) 0.0670(15) Uani 1 2 d .
N4 N 1.2173(6) 0.6933(3) 0.24502(13) 0.0575(13) Uani 1 2 d .
N5 N 0.6139(6) 0.9195(3) 0.26670(16) 0.0668(15) Uani 1 2 d .
N6 N 0.5184(6) 1.0836(3) 0.26193(15) 0.0648(15) Uani 1 2 d .
N7 N 0.6567(6) 0.9473(3) 0.17456(15) 0.0671(15) Uani 1 2 d .
N8 N 1.0099(6) 1.1907(3) 0.24797(13) 0.0599(14) Uani 1 2 d .
C1 C 0.5979(7) 0.4590(4) 0.23458(18) 0.0603(17) Uani 1 2 d .
C2 C 0.6479(8) 0.5446(5) 0.2310(2) 0.0657(19) Uani 1 2 d .
C3 C 0.7560(8) 0.5377(4) 0.29028(19) 0.0603(17) Uani 1 2 d .
C4 C 0.8320(7) 0.5766(4) 0.32121(19) 0.0628(18) Uani 1 2 d .
C5 C 0.8622(7) 0.5349(4) 0.35164(19) 0.0621(18) Uani 1 2 d .
C6 C 0.8213(8) 0.4495(4) 0.35307(18) 0.0606(17) Uani 1 2 d .
C7 C 0.7470(8) 0.4138(4) 0.32414(19) 0.0661(18) Uani 1 2 d .
C8 C 0.7097(7) 0.4559(4) 0.29189(19) 0.0593(17) Uani 1 2 d .
C9 C 0.5063(8) 0.4128(4) 0.2048(2) 0.0668(19) Uani 1 2 d .
C10 C 0.8272(8) 0.3282(4) 0.38652(18) 0.0659(18) Uani 1 2 d .
C11 C 0.8890(8) 0.2967(4) 0.42216(18) 0.0668(18) Uani 1 2 d .
C12 C 0.8324(8) 0.2958(4) 0.48212(18) 0.0630(18) Uani 1 2 d .
C13 C 0.7362(8) 0.3416(4) 0.50876(17) 0.0636(17) Uani 1 2 d .
C14 C 0.7274(8) 0.4730(4) 0.53596(18) 0.0678(19) Uani 1 2 d .
C15 C 0.7891(8) 0.5586(4) 0.53181(18) 0.0663(18) Uani 1 2 d .
C16 C 0.7530(8) 0.5595(4) 0.46816(18) 0.0658(18) Uani 1 2 d .
C17 C 0.6858(7) 0.6118(4) 0.43803(17) 0.0613(17) Uani 1 2 d .
C18 C 0.9324(8) 0.6825(4) 0.42336(19) 0.076(2) Uani 1 2 d .
C19 C 0.9294(9) 0.6579(4) 0.38604(18) 0.076(2) Uani 1 2 d .
C20 C 0.4164(9) 0.4089(4) 0.14045(18) 0.0708(19) Uani 1 2 d .
C21 C 0.4527(9) 0.4587(4) 0.10841(19) 0.076(2) Uani 1 2 d .
C22 C 0.3754(9) 0.4249(4) 0.07342(18) 0.075(2) Uani 1 2 d .
C23 C 0.1868(9) 0.4211(5) 0.06971(19) 0.082(2) Uani 1 2 d .
C24 C 0.1095(9) 0.3971(5) 0.03372(18) 0.080(2) Uani 1 2 d .
C25 C -0.0804(10) 0.3955(5) 0.03080(19) 0.088(2) Uani 1 2 d .
C26 C -0.1604(10) 0.3729(5) -0.00592(18) 0.083(2) Uani 1 2 d .
C27 C -0.3463(9) 0.3729(5) -0.00848(18) 0.079(2) Uani 1 2 d .
C28 C -0.4300(10) 0.3481(5) -0.0448(2) 0.086(2) Uani 1 2 d .
C29 C -0.6175(10) 0.3508(5) -0.04816(19) 0.081(2) Uani 1 2 d .
C30 C -0.6988(10) 0.3297(5) -0.0852(2) 0.087(2) Uani 1 2 d .
C31 C -0.8865(10) 0.3287(5) -0.0876(2) 0.097(3) Uani 1 2 d .
C32 C 1.0994(7) 0.6262(4) 0.23016(17) 0.0591(17) Uani 1 2 d .
C33 C 1.1880(8) 0.5501(4) 0.21752(17) 0.0663(18) Uani 1 2 d .
C34 C 1.0629(8) 0.4912(4) 0.19887(18) 0.0669(18) Uani 1 2 d .
C35 C 0.9962(9) 0.5199(4) 0.16152(19) 0.083(2) Uani 1 2 d .
C36 C 1.3367(7) 0.6631(4) 0.27465(16) 0.0616(17) Uani 1 2 d .
C37 C 1.2642(8) 0.6363(4) 0.30812(16) 0.0633(17) Uani 1 2 d .
C38 C 1.3948(8) 0.5929(4) 0.33203(17) 0.0668(18) Uani 1 2 d .
C39 C 1.3382(9) 0.5708(5) 0.36804(17) 0.082(2) Uani 1 2 d .
C40 C 1.1062(7) 0.7602(4) 0.25840(17) 0.0569(16) Uani 1 2 d .
C41 C 1.1959(8) 0.8336(4) 0.27421(17) 0.0616(17) Uani 1 2 d .
C42 C 1.0763(8) 0.8893(4) 0.29376(17) 0.0666(18) Uani 1 2 d .
C43 C 1.0330(8) 0.8564(4) 0.32876(17) 0.0725(19) Uani 1 2 d .
C44 C 1.3220(7) 0.7240(4) 0.21666(16) 0.0585(17) Uani 1 2 d .
C45 C 1.2294(8) 0.7481(4) 0.18202(17) 0.0634(18) Uani 1 2 d .
C46 C 1.3492(9) 0.7834(4) 0.15758(18) 0.072(2) Uani 1 2 d .
C47 C 1.2728(9) 0.8003(4) 0.12080(18) 0.079(2) Uani 1 2 d .
C48 C 0.6144(7) 0.9604(5) 0.23645(18) 0.0610(18) Uani 1 2 d .
C49 C 0.5633(8) 1.0452(5) 0.2330(2) 0.0666(19) Uani 1 2 d .
C50 C 0.5187(7) 1.0435(4) 0.29332(18) 0.0577(17) Uani 1 2 d .
C51 C 0.4784(7) 1.0840(4) 0.32384(17) 0.0574(16) Uani 1 2 d .
C52 C 0.4829(7) 1.0451(4) 0.35551(18) 0.0550(16) Uani 1 2 d .
C53 C 0.5181(7) 0.9596(4) 0.35779(17) 0.0559(16) Uani 1 2 d .
C54 C 0.5595(7) 0.9195(4) 0.32830(18) 0.0593(17) Uani 1 2 d .
C55 C 0.5613(7) 0.9594(4) 0.29576(18) 0.0568(17) Uani 1 2 d .
C56 C 0.6761(8) 0.9132(5) 0.2071(2) 0.0639(18) Uani 1 2 d .
C57 C 0.5100(8) 0.8401(4) 0.39211(17) 0.0671(18) Uani 1 2 d .
C58 C 0.4478(8) 0.8146(4) 0.42596(17) 0.0691(19) Uani 1 2 d .
C59 C 0.1951(8) 0.8911(4) 0.42746(17) 0.0590(17) Uani 1 2 d .
C60 C 0.2489(8) 0.9451(4) 0.45878(16) 0.0616(17) Uani 1 2 d .
C61 C 0.2771(8) 0.9430(4) 0.52267(17) 0.0622(17) Uani 1 2 d .
C62 C 0.2192(8) 1.0294(4) 0.52885(17) 0.0668(18) Uani 1 2 d .
C63 C 0.2222(8) 1.1575(4) 0.50068(17) 0.0653(18) Uani 1 2 d .
C64 C 0.3252(8) 1.2060(4) 0.47790(17) 0.0690(19) Uani 1 2 d .
C65 C 0.4464(8) 1.2033(4) 0.42364(16) 0.0628(18) Uani 1 2 d .
C66 C 0.4314(8) 1.1680(4) 0.38680(16) 0.0605(17) Uani 1 2 d .
C67 C 0.7094(9) 0.9082(4) 0.14226(17) 0.0698(19) Uani 1 2 d .
C68 C 0.6462(9) 0.9584(4) 0.11087(17) 0.073(2) Uani 1 2 d .
C69 C 0.6849(9) 0.9254(5) 0.07479(19) 0.079(2) Uani 1 2 d .
C70 C 0.8695(9) 0.9224(5) 0.07037(17) 0.081(2) Uani 1 2 d .
C71 C 0.9148(9) 0.8970(4) 0.03372(17) 0.080(2) Uani 1 2 d .
C72 C 1.0991(9) 0.8962(5) 0.03013(17) 0.081(2) Uani 1 2 d .
C73 C 1.1489(9) 0.8726(5) -0.00635(18) 0.079(2) Uani 1 2 d .
C74 C 1.3321(9) 0.8717(5) -0.00979(18) 0.081(2) Uani 1 2 d .
C75 C 1.3829(10) 0.8477(5) -0.04610(18) 0.083(2) Uani 1 2 d .
C76 C 1.5680(9) 0.8503(5) -0.04952(18) 0.080(2) Uani 1 2 d .
C77 C 1.6199(10) 0.8290(5) -0.08602(19) 0.084(2) Uani 1 2 d .
C78 C 1.8034(10) 0.8286(5) -0.0884(2) 0.097(2) Uani 1 2 d .
C79 C 1.1105(8) 1.1233(4) 0.23226(16) 0.0594(17) Uani 1 2 d .
C80 C 1.0102(8) 1.0483(4) 0.21916(17) 0.0629(17) Uani 1 2 d .
C81 C 1.1144(8) 0.9903(4) 0.19890(18) 0.072(2) Uani 1 2 d .
C82 C 1.1462(9) 1.0171(4) 0.16213(19) 0.084(2) Uani 1 2 d .
C83 C 0.9199(7) 1.1615(4) 0.27875(16) 0.0628(18) Uani 1 2 d .
C84 C 1.0252(8) 1.1362(4) 0.31196(17) 0.0621(17) Uani 1 2 d .
C85 C 0.9173(8) 1.0983(4) 0.33803(17) 0.0678(19) Uani 1 2 d .
C86 C 1.0069(8) 1.0769(4) 0.37335(17) 0.0688(19) Uani 1 2 d .
C87 C 1.1360(7) 1.2572(4) 0.25986(17) 0.0583(16) Uani 1 2 d .
C88 C 1.0601(8) 1.3331(4) 0.27517(18) 0.0676(18) Uani 1 2 d .
C89 C 1.1957(8) 1.3888(4) 0.29459(18) 0.0684(19) Uani 1 2 d .
C90 C 1.2704(8) 1.3567(4) 0.32987(17) 0.0707(19) Uani 1 2 d .
C91 C 0.8764(7) 1.2222(4) 0.22023(16) 0.0589(17) Uani 1 2 d .
C92 C 0.9358(8) 1.2453(4) 0.18479(16) 0.0640(18) Uani 1 2 d .
C93 C 0.7923(8) 1.2820(4) 0.16208(17) 0.0697(19) Uani 1 2 d .
C94 C 0.8344(8) 1.2978(4) 0.12418(18) 0.075(2) Uani 1 2 d .
H3 H 0.54039 0.49583 0.17082 0.0804 Uiso 1 2 calc R
H4 H 0.862 0.63222 0.32064 0.0753 Uiso 1 2 calc R
H7 H 0.61023 0.99534 0.17272 0.0805 Uiso 1 2 calc R
H7A H 0.71788 0.35814 0.32499 0.0793 Uiso 1 2 calc R
H10A H 0.87985 0.29825 0.36761 0.0790 Uiso 1 2 calc R
H10B H 0.70557 0.32039 0.38249 0.0790 Uiso 1 2 calc R
H11A H 0.88058 0.23684 0.42201 0.0802 Uiso 1 2 calc R
H11B H 1.0069 0.31199 0.42783 0.0802 Uiso 1 2 calc R
H12A H 0.95303 0.30065 0.48896 0.0755 Uiso 1 2 calc R
H12B H 0.80175 0.2377 0.48162 0.0755 Uiso 1 2 calc R
H13A H 0.61869 0.34761 0.49944 0.0763 Uiso 1 2 calc R
H13B H 0.74048 0.31239 0.5315 0.0763 Uiso 1 2 calc R
H14A H 0.74688 0.45698 0.56112 0.0813 Uiso 1 2 calc R
H14B H 0.60669 0.46999 0.52891 0.0813 Uiso 1 2 calc R
H15A H 0.76679 0.59135 0.55306 0.0795 Uiso 1 2 calc R
H15B H 0.9107 0.5577 0.53041 0.0795 Uiso 1 2 calc R
H16A H 0.70382 0.50457 0.46532 0.0789 Uiso 1 2 calc R
H16B H 0.87494 0.55462 0.46814 0.0789 Uiso 1 2 calc R
H17A H 0.69227 0.58152 0.41536 0.0736 Uiso 1 2 calc R
H17B H 0.56728 0.62292 0.44062 0.0736 Uiso 1 2 calc R
H18A H 0.9998 0.64321 0.4379 0.0910 Uiso 1 2 calc R
H18B H 0.98774 0.736 0.42662 0.0910 Uiso 1 2 calc R
H19A H 1.02944 0.67858 0.37582 0.0908 Uiso 1 2 calc R
H19B H 0.83026 0.68046 0.37244 0.0908 Uiso 1 2 calc R
H20A H 0.29516 0.40568 0.14204 0.0850 Uiso 1 2 calc R
H20B H 0.45926 0.35325 0.13786 0.0850 Uiso 1 2 calc R
H21A H 0.41143 0.51447 0.11171 0.0910 Uiso 1 2 calc R
H21B H 0.57439 0.46198 0.10743 0.0910 Uiso 1 2 calc R
H22A H 0.41849 0.36946 0.07005 0.0905 Uiso 1 2 calc R
H22B H 0.41184 0.45839 0.05406 0.0905 Uiso 1 2 calc R
H23A H 0.15073 0.3821 0.08712 0.0980 Uiso 1 2 calc R
H23B H 0.14375 0.47499 0.07606 0.0980 Uiso 1 2 calc R
H24A H 0.15001 0.34265 0.02748 0.0958 Uiso 1 2 calc R
H24B H 0.14636 0.4355 0.01615 0.0958 Uiso 1 2 calc R
H25A H -0.11708 0.35626 0.04804 0.1054 Uiso 1 2 calc R
H25B H -0.12067 0.44963 0.03759 0.1054 Uiso 1 2 calc R
H26A H -0.12267 0.41154 -0.02327 0.0994 Uiso 1 2 calc R
H26B H -0.12201 0.31828 -0.01258 0.0994 Uiso 1 2 calc R
H27A H -0.38427 0.42789 -0.00238 0.0953 Uiso 1 2 calc R
H27B H -0.38346 0.33549 0.00947 0.0953 Uiso 1 2 calc R
H28A H -0.38918 0.3841 -0.06279 0.1029 Uiso 1 2 calc R
H28B H -0.39511 0.29227 -0.05041 0.1029 Uiso 1 2 calc R
H29A H -0.65284 0.40584 -0.04141 0.0977 Uiso 1 2 calc R
H29B H -0.65891 0.31258 -0.03102 0.0977 Uiso 1 2 calc R
H30A H -0.66239 0.36959 -0.10216 0.1045 Uiso 1 2 calc R
H30B H -0.6595 0.27572 -0.09247 0.1045 Uiso 1 2 calc R
H31A H -0.93018 0.31474 -0.11196 0.1159 Uiso 1 2 calc R
H31B H -0.92686 0.38227 -0.08101 0.1159 Uiso 1 2 calc R
H31C H -0.92396 0.2883 -0.0713 0.1159 Uiso 1 2 calc R
H32A H 1.02724 0.64761 0.20992 0.0709 Uiso 1 2 calc R
H32B H 1.02716 0.61063 0.24876 0.0709 Uiso 1 2 calc R
H33A H 1.27033 0.5657 0.20099 0.0796 Uiso 1 2 calc R
H33B H 1.24781 0.52356 0.23819 0.0796 Uiso 1 2 calc R
H34A H 0.96868 0.48473 0.2136 0.0803 Uiso 1 2 calc R
H34B H 1.11592 0.43766 0.1966 0.0803 Uiso 1 2 calc R
H35A H 0.91628 0.48009 0.15061 0.0998 Uiso 1 2 calc R
H35B H 1.08868 0.52526 0.14664 0.0998 Uiso 1 2 calc R
H35C H 0.94149 0.57237 0.16365 0.0998 Uiso 1 2 calc R
H36A H 1.41847 0.70664 0.28128 0.0740 Uiso 1 2 calc R
H36B H 1.39817 0.61683 0.26529 0.0740 Uiso 1 2 calc R
H37A H 1.16874 0.59964 0.3018 0.0759 Uiso 1 2 calc R
H37B H 1.22369 0.68415 0.3209 0.0759 Uiso 1 2 calc R
H38A H 1.49451 0.6279 0.3359 0.0802 Uiso 1 2 calc R
H38B H 1.42716 0.54275 0.31971 0.0802 Uiso 1 2 calc R
H39A H 1.42828 0.54298 0.382 0.0985 Uiso 1 2 calc R
H39B H 1.24118 0.53494 0.36453 0.0985 Uiso 1 2 calc R
H39C H 1.30877 0.62015 0.38075 0.0985 Uiso 1 2 calc R
H40A H 1.02809 0.77748 0.23827 0.0682 Uiso 1 2 calc R
H40B H 1.03944 0.73713 0.27652 0.0682 Uiso 1 2 calc R
H41A H 1.2428 0.86433 0.25514 0.0739 Uiso 1 2 calc R
H41B H 1.28894 0.81657 0.29125 0.0739 Uiso 1 2 calc R
H42A H 1.12887 0.94325 0.29804 0.0800 Uiso 1 2 calc R
H42B H 0.9728 0.89673 0.2781 0.0800 Uiso 1 2 calc R
H43A H 0.95801 0.89402 0.33963 0.0870 Uiso 1 2 calc R
H43B H 1.13452 0.85016 0.34467 0.0870 Uiso 1 2 calc R
H43C H 0.97824 0.80364 0.32472 0.0870 Uiso 1 2 calc R
H44A H 1.38661 0.77141 0.22659 0.0702 Uiso 1 2 calc R
H44B H 1.40242 0.68121 0.21149 0.0702 Uiso 1 2 calc R
H45A H 1.14395 0.7888 0.18668 0.0761 Uiso 1 2 calc R
H45B H 1.17282 0.70018 0.1704 0.0761 Uiso 1 2 calc R
H46A H 1.39575 0.83455 0.1684 0.0866 Uiso 1 2 calc R
H46B H 1.44237 0.74522 0.15585 0.0866 Uiso 1 2 calc R
H47A H 1.3572 0.82273 0.10665 0.0942 Uiso 1 2 calc R
H47B H 1.18243 0.83934 0.12212 0.0942 Uiso 1 2 calc R
H47C H 1.22879 0.74982 0.10958 0.0942 Uiso 1 2 calc R
H51 H 0.44732 1.13942 0.32267 0.0689 Uiso 1 2 calc R
H54 H 0.58769 0.86372 0.32962 0.0711 Uiso 1 2 calc R
H57A H 0.62528 0.82104 0.39083 0.0806 Uiso 1 2 calc R
H57B H 0.44004 0.8162 0.37172 0.0806 Uiso 1 2 calc R
H58A H 0.49105 0.75981 0.43152 0.0830 Uiso 1 2 calc R
H58B H 0.49406 0.85185 0.44518 0.0830 Uiso 1 2 calc R
H59A H 0.07349 0.88314 0.42684 0.0708 Uiso 1 2 calc R
H59B H 0.2171 0.91977 0.40556 0.0708 Uiso 1 2 calc R
H60A H 0.37042 0.95375 0.46023 0.0739 Uiso 1 2 calc R
H60B H 0.19383 0.99839 0.45613 0.0739 Uiso 1 2 calc R
H61A H 0.39927 0.94311 0.52221 0.0746 Uiso 1 2 calc R
H61B H 0.24997 0.90946 0.54286 0.0746 Uiso 1 2 calc R
H62A H 0.09835 1.03342 0.52223 0.0802 Uiso 1 2 calc R
H62B H 0.24118 1.04471 0.5543 0.0802 Uiso 1 2 calc R
H63A H 0.20855 1.18709 0.52325 0.0783 Uiso 1 2 calc R
H63B H 0.11087 1.14725 0.48826 0.0783 Uiso 1 2 calc R
H64A H 0.28441 1.26244 0.47685 0.0828 Uiso 1 2 calc R
H64B H 0.44184 1.20698 0.48839 0.0828 Uiso 1 2 calc R
H65A H 0.55577 1.18955 0.43591 0.0754 Uiso 1 2 calc R
H65B H 0.43755 1.26302 0.4227 0.0754 Uiso 1 2 calc R
H66A H 0.31921 1.17893 0.37521 0.0725 Uiso 1 2 calc R
H66B H 0.51354 1.19392 0.37268 0.0725 Uiso 1 2 calc R
H67A H 0.66325 0.85259 0.1396 0.0838 Uiso 1 2 calc R
H67B H 0.83192 0.90474 0.14371 0.0838 Uiso 1 2 calc R
H68A H 0.69451 1.01347 0.11413 0.0873 Uiso 1 2 calc R
H68B H 0.52437 0.96362 0.11087 0.0873 Uiso 1 2 calc R
H69A H 0.62973 0.95971 0.05604 0.0947 Uiso 1 2 calc R
H69B H 0.63808 0.87006 0.07144 0.0947 Uiso 1 2 calc R
H70A H 0.91742 0.97679 0.07615 0.0973 Uiso 1 2 calc R
H70B H 0.92218 0.88436 0.0879 0.0973 Uiso 1 2 calc R
H71A H 0.86955 0.84209 0.02804 0.0957 Uiso 1 2 calc R
H71B H 0.86122 0.93444 0.01603 0.0957 Uiso 1 2 calc R
H72A H 1.15189 0.85814 0.04764 0.0976 Uiso 1 2 calc R
H72B H 1.14422 0.95091 0.03641 0.0976 Uiso 1 2 calc R
H73A H 1.10367 0.81794 -0.01266 0.0951 Uiso 1 2 calc R
H73B H 1.0964 0.91075 -0.02386 0.0951 Uiso 1 2 calc R
H74A H 1.38458 0.83384 0.00786 0.0977 Uiso 1 2 calc R
H74B H 1.3771 0.92646 -0.00359 0.0977 Uiso 1 2 calc R
H75A H 1.32718 0.88417 -0.06392 0.0991 Uiso 1 2 calc R
H75B H 1.34218 0.79202 -0.05192 0.0991 Uiso 1 2 calc R
H76A H 1.6092 0.90543 -0.04285 0.0963 Uiso 1 2 calc R
H76B H 1.62313 0.81238 -0.03221 0.0963 Uiso 1 2 calc R
H77A H 1.57515 0.77472 -0.09318 0.1011 Uiso 1 2 calc R
H77B H 1.56913 0.86833 -0.10321 0.1011 Uiso 1 2 calc R
H78A H 1.82672 0.81417 -0.11272 0.1164 Uiso 1 2 calc R
H78B H 1.85494 0.78893 -0.0719 0.1164 Uiso 1 2 calc R
H78C H 1.84879 0.88259 -0.08213 0.1164 Uiso 1 2 calc R
H79A H 1.19866 1.10653 0.25052 0.0712 Uiso 1 2 calc R
H79B H 1.16557 1.1453 0.21209 0.0712 Uiso 1 2 calc R
H80A H 0.9702 1.02035 0.23975 0.0755 Uiso 1 2 calc R
H80B H 0.91213 1.06515 0.20347 0.0755 Uiso 1 2 calc R
H81A H 1.22252 0.9829 0.21292 0.0869 Uiso 1 2 calc R
H81B H 1.05787 0.93698 0.19689 0.0869 Uiso 1 2 calc R
H82A H 1.21415 0.97647 0.15104 0.1002 Uiso 1 2 calc R
H82B H 1.20483 1.06915 0.16377 0.1002 Uiso 1 2 calc R
H82C H 1.04019 1.02289 0.14768 0.1002 Uiso 1 2 calc R
H83A H 0.84944 1.11478 0.27023 0.0754 Uiso 1 2 calc R
H83B H 0.8448 1.20521 0.28555 0.0754 Uiso 1 2 calc R
H84A H 1.10988 1.09682 0.30547 0.0745 Uiso 1 2 calc R
H84B H 1.08337 1.18417 0.32322 0.0745 Uiso 1 2 calc R
H85A H 0.82651 1.13627 0.34234 0.0813 Uiso 1 2 calc R
H85B H 0.86596 1.04843 0.32695 0.0813 Uiso 1 2 calc R
H86A H 0.92842 1.05266 0.38845 0.0826 Uiso 1 2 calc R
H86B H 1.05532 1.12599 0.38501 0.0826 Uiso 1 2 calc R
H86C H 1.09536 1.03808 0.36955 0.0826 Uiso 1 2 calc R
H87A H 1.21855 1.23495 0.27804 0.0700 Uiso 1 2 calc R
H87B H 1.19572 1.2726 0.23922 0.0700 Uiso 1 2 calc R
H88A H 0.9797 1.31725 0.29209 0.0811 Uiso 1 2 calc R
H88B H 0.99928 1.36331 0.25571 0.0811 Uiso 1 2 calc R
H89A H 1.28563 1.39635 0.27883 0.0821 Uiso 1 2 calc R
H89B H 1.14656 1.44257 0.29878 0.0821 Uiso 1 2 calc R
H90A H 1.35467 1.39479 0.34043 0.0849 Uiso 1 2 calc R
H90B H 1.32181 1.30398 0.32599 0.0849 Uiso 1 2 calc R
H90C H 1.18296 1.35055 0.34599 0.0849 Uiso 1 2 calc R
H91A H 0.78945 1.18009 0.21582 0.0707 Uiso 1 2 calc R
H91B H 0.82405 1.27032 0.23047 0.0707 Uiso 1 2 calc R
H92A H 1.02801 1.28491 0.18858 0.0768 Uiso 1 2 calc R
H92B H 0.97685 1.19672 0.17266 0.0768 Uiso 1 2 calc R
H93A H 0.76051 1.33374 0.17322 0.0837 Uiso 1 2 calc R
H93B H 0.69567 1.24495 0.16125 0.0837 Uiso 1 2 calc R
H94A H 0.73809 1.32147 0.11058 0.0906 Uiso 1 2 calc R
H94B H 0.86378 1.24667 0.11285 0.0906 Uiso 1 2 calc R
H94C H 0.92849 1.33549 0.12481 0.0906 Uiso 1 2 calc R

loop_
_atom_site_aniso_label
_atom_site_aniso_U_11
_atom_site_aniso_U_22
_atom_site_aniso_U_33
_atom_site_aniso_U_12
_atom_site_aniso_U_13
_atom_site_aniso_U_23
O1 0.057(3) 0.064(3) 0.085(3) -0.007(2) 0.012(2) 0.006(3)
O2 0.073(3) 0.059(3) 0.089(3) -0.017(2) 0.011(2) -0.008(2)
O3 0.063(3) 0.057(3) 0.084(3) -0.016(2) 0.012(2) -0.006(2)
O4 0.057(3) 0.058(3) 0.083(3) -0.006(2) 0.006(2) 0.005(2)
O5 0.047(3) 0.050(3) 0.090(3) -0.011(2) 0.013(2) -0.001(2)
O6 0.062(3) 0.054(3) 0.080(3) -0.007(2) 0.017(2) -0.007(2)
O7 0.048(3) 0.058(3) 0.087(3) -0.003(2) 0.012(2) 0.003(2)
O8 0.063(3) 0.055(3) 0.089(3) -0.016(2) 0.018(2) -0.010(2)
O9 0.051(3) 0.080(3) 0.073(3) -0.005(2) 0.004(2) -0.003(3)
O10 0.086(4) 0.061(3) 0.078(3) -0.006(3) 0.013(3) -0.002(3)
O11 0.062(3) 0.044(3) 0.078(3) -0.007(2) 0.013(2) -0.006(2)
O12 0.051(3) 0.055(3) 0.081(3) -0.009(2) 0.012(2) -0.005(2)
O13 0.060(3) 0.054(3) 0.084(3) -0.013(2) 0.013(2) -0.006(2)
O14 0.048(3) 0.053(3) 0.085(3) -0.004(2) 0.013(2) 0.000(2)
O15 0.055(3) 0.065(3) 0.076(3) -0.011(2) 0.010(2) -0.004(2)
O16 0.060(3) 0.047(3) 0.078(3) -0.002(2) 0.010(2) -0.001(2)
O17 0.058(3) 0.068(3) 0.108(4) -0.017(2) 0.015(2) 0.002(3)
O18 0.059(3) 0.081(3) 0.097(3) -0.009(2) 0.010(2) 0.008(3)
O19 0.057(3) 0.067(3) 0.091(3) -0.007(2) 0.012(2) 0.005(2)
O20 0.064(3) 0.073(3) 0.090(3) -0.015(2) 0.011(2) -0.003(2)
N1 0.050(3) 0.068(4) 0.067(4) -0.008(3) 0.013(3) -0.006(3)
N2 0.046(3) 0.066(4) 0.086(4) -0.009(3) 0.016(3) -0.004(3)
N3 0.062(4) 0.067(4) 0.073(4) -0.006(3) 0.012(3) 0.002(3)
N4 0.041(3) 0.058(3) 0.073(4) -0.011(3) 0.006(2) 0.002(3)
N5 0.045(3) 0.067(4) 0.087(4) -0.013(3) 0.005(3) -0.008(3)
N6 0.047(3) 0.074(4) 0.073(4) -0.013(3) 0.006(3) 0.002(3)
N7 0.058(3) 0.072(4) 0.072(4) -0.015(3) 0.010(3) -0.007(3)
N8 0.050(3) 0.053(3) 0.076(4) -0.005(3) 0.008(3) -0.003(3)
C1 0.046(4) 0.067(5) 0.069(5) -0.008(3) 0.015(3) -0.002(4)
C2 0.046(4) 0.069(5) 0.084(5) -0.013(4) 0.021(4) -0.015(4)
C3 0.046(4) 0.057(4) 0.080(5) -0.014(3) 0.021(3) -0.006(4)
C4 0.046(4) 0.064(5) 0.080(5) -0.015(3) 0.018(3) -0.002(4)
C5 0.045(4) 0.064(5) 0.079(5) -0.019(3) 0.019(3) -0.017(4)
C6 0.050(4) 0.067(5) 0.067(5) -0.016(3) 0.014(3) -0.001(4)
C7 0.052(4) 0.061(5) 0.087(5) -0.015(3) 0.012(3) -0.011(4)
C8 0.044(4) 0.061(4) 0.076(5) -0.009(3) 0.019(3) -0.003(4)
C9 0.055(4) 0.060(5) 0.087(5) -0.013(4) 0.016(4) -0.015(4)
C10 0.063(4) 0.048(4) 0.089(5) -0.012(3) 0.023(4) -0.006(4)
C11 0.064(4) 0.051(4) 0.088(5) -0.007(3) 0.019(4) -0.007(4)
C12 0.046(4) 0.054(4) 0.089(5) -0.013(3) 0.003(3) 0.004(4)
C13 0.060(4) 0.054(4) 0.078(5) -0.015(3) 0.010(3) -0.002(3)
C14 0.051(4) 0.068(5) 0.086(5) -0.005(4) 0.013(3) 0.005(4)
C15 0.064(5) 0.058(4) 0.076(5) -0.012(3) 0.004(4) -0.001(4)
C16 0.055(4) 0.058(4) 0.087(5) -0.008(3) 0.015(3) 0.004(4)
C17 0.041(4) 0.049(4) 0.094(5) -0.014(3) 0.008(3) -0.004(4)
C18 0.053(4) 0.072(5) 0.105(6) -0.011(4) 0.020(4) -0.004(4)
C19 0.094(6) 0.051(5) 0.083(5) -0.030(4) 0.016(4) -0.005(4)
C20 0.058(4) 0.067(5) 0.087(5) -0.007(4) 0.003(4) -0.010(4)
C21 0.064(5) 0.075(5) 0.090(6) -0.006(4) 0.015(4) 0.008(4)
C22 0.070(5) 0.080(5) 0.078(5) -0.005(4) 0.016(4) 0.011(4)
C23 0.072(5) 0.094(6) 0.079(5) -0.004(4) 0.003(4) 0.008(4)
C24 0.078(5) 0.082(5) 0.080(5) -0.020(4) 0.007(4) 0.010(4)
C25 0.092(6) 0.091(6) 0.082(6) -0.005(5) 0.016(4) -0.005(4)
C26 0.094(6) 0.084(6) 0.071(5) -0.005(5) 0.012(4) -0.001(4)
C27 0.079(5) 0.088(6) 0.072(5) 0.008(4) 0.010(4) -0.008(4)
C28 0.088(6) 0.075(5) 0.092(6) -0.006(5) 0.002(4) 0.001(4)
C29 0.085(6) 0.077(5) 0.082(5) 0.002(4) 0.008(4) -0.003(4)
C30 0.082(6) 0.080(6) 0.098(6) -0.009(4) 0.004(4) -0.001(4)
C31 0.086(6) 0.111(7) 0.094(6) -0.017(5) 0.013(4) 0.008(5)
C32 0.051(4) 0.039(4) 0.087(5) -0.015(3) 0.010(3) -0.011(3)
C33 0.048(4) 0.073(5) 0.078(5) -0.012(4) 0.008(3) 0.001(4)
C34 0.064(4) 0.055(4) 0.083(5) -0.011(3) 0.018(4) -0.011(4)
C35 0.063(5) 0.078(5) 0.106(6) -0.006(4) 0.003(4) -0.029(4)
C36 0.034(3) 0.071(5) 0.079(5) -0.006(3) 0.005(3) 0.002(4)
C37 0.051(4) 0.062(4) 0.078(5) -0.005(3) 0.014(3) -0.008(4)
C38 0.052(4) 0.070(5) 0.079(5) -0.013(4) 0.006(3) -0.005(4)
C39 0.069(5) 0.097(6) 0.082(5) -0.005(4) 0.013(4) 0.002(4)
C40 0.040(3) 0.045(4) 0.086(5) -0.007(3) 0.008(3) -0.010(3)
C41 0.049(4) 0.055(4) 0.081(5) -0.009(3) 0.008(3) -0.009(3)
C42 0.055(4) 0.050(4) 0.094(5) -0.007(3) 0.005(4) -0.013(4)
C43 0.064(5) 0.076(5) 0.079(5) -0.006(4) 0.012(4) -0.004(4)
C44 0.049(4) 0.058(4) 0.072(4) -0.009(3) 0.021(3) -0.001(3)
C45 0.048(4) 0.063(4) 0.081(5) -0.015(3) 0.012(3) -0.001(4)
C46 0.073(5) 0.063(5) 0.083(5) -0.015(4) 0.018(4) 0.009(4)
C47 0.077(5) 0.075(5) 0.083(5) -0.019(4) 0.007(4) 0.004(4)
C48 0.044(4) 0.078(5) 0.061(4) -0.016(4) 0.008(3) -0.004(4)
C49 0.044(4) 0.077(6) 0.079(5) -0.010(4) 0.009(3) -0.006(5)
C50 0.039(4) 0.065(5) 0.068(5) -0.016(3) 0.002(3) 0.001(4)
C51 0.042(4) 0.061(4) 0.069(4) -0.005(3) 0.007(3) 0.003(4)
C52 0.038(3) 0.052(4) 0.076(5) -0.003(3) 0.014(3) -0.018(4)
C53 0.052(4) 0.057(4) 0.060(4) -0.006(3) 0.010(3) -0.005(4)
C54 0.043(4) 0.058(4) 0.077(5) -0.010(3) 0.009(3) -0.005(4)
C55 0.040(3) 0.066(5) 0.065(4) -0.017(3) 0.009(3) -0.009(4)
C56 0.048(4) 0.067(5) 0.077(5) -0.010(4) 0.003(3) -0.005(4)
C57 0.055(4) 0.070(5) 0.078(5) 0.002(4) 0.016(3) -0.005(4)
C58 0.059(4) 0.063(4) 0.087(5) -0.005(4) 0.013(4) 0.008(4)
C59 0.050(4) 0.038(4) 0.088(5) -0.002(3) 0.010(3) -0.011(3)
C60 0.058(4) 0.046(4) 0.083(5) -0.003(3) 0.015(3) -0.006(3)
C61 0.051(4) 0.055(4) 0.079(5) -0.006(3) 0.005(3) -0.003(4)
C62 0.057(4) 0.061(5) 0.083(5) -0.008(3) 0.007(3) -0.005(4)
C63 0.064(4) 0.052(4) 0.081(5) 0.001(4) 0.011(3) -0.002(4)
C64 0.053(4) 0.074(5) 0.080(5) 0.002(4) 0.010(3) -0.009(4)
C65 0.057(4) 0.061(4) 0.072(5) -0.005(3) 0.016(3) 0.005(4)
C66 0.066(4) 0.049(4) 0.067(4) -0.008(3) 0.009(3) 0.001(3)
C67 0.062(4) 0.070(5) 0.079(5) -0.011(4) 0.019(4) 0.002(4)
C68 0.070(5) 0.078(5) 0.071(5) -0.013(4) 0.009(4) 0.013(4)
C69 0.071(5) 0.084(5) 0.084(5) -0.002(4) 0.015(4) 0.005(4)
C70 0.084(6) 0.092(6) 0.069(5) -0.009(4) 0.015(4) 0.016(4)
C71 0.089(6) 0.082(5) 0.070(5) -0.007(4) 0.016(4) 0.002(4)
C72 0.079(5) 0.096(6) 0.070(5) -0.013(4) 0.013(4) 0.006(4)
C73 0.076(5) 0.087(6) 0.075(5) -0.002(4) 0.013(4) 0.004(4)
C74 0.082(6) 0.084(6) 0.079(5) -0.017(4) 0.013(4) 0.003(4)
C75 0.086(6) 0.078(5) 0.084(5) -0.009(4) 0.014(4) -0.003(4)
C76 0.086(6) 0.078(5) 0.078(5) -0.012(4) 0.008(4) 0.005(4)
C77 0.086(6) 0.084(6) 0.085(6) -0.008(4) 0.019(4) 0.002(4)
C78 0.077(6) 0.113(7) 0.102(6) 0.000(5) 0.014(4) -0.002(5)
C79 0.049(4) 0.052(4) 0.077(5) -0.003(3) 0.006(3) -0.007(3)
C80 0.047(4) 0.055(4) 0.086(5) -0.006(3) 0.001(3) 0.006(4)
C81 0.054(4) 0.061(5) 0.102(6) -0.008(4) 0.010(4) -0.005(4)
C82 0.079(5) 0.069(5) 0.104(6) -0.024(4) 0.017(4) -0.019(4)
C83 0.048(4) 0.061(4) 0.081(5) -0.015(3) 0.016(3) 0.002(4)
C84 0.050(4) 0.053(4) 0.084(5) -0.012(3) 0.014(3) 0.003(3)
C85 0.054(4) 0.062(4) 0.090(5) -0.012(3) 0.018(4) 0.007(4)
C86 0.060(4) 0.071(5) 0.078(5) -0.003(4) 0.014(3) 0.010(4)
C87 0.047(4) 0.051(4) 0.077(4) -0.005(3) 0.007(3) 0.000(3)
C88 0.057(4) 0.061(5) 0.084(5) -0.008(4) 0.007(3) 0.003(4)
C89 0.069(5) 0.056(4) 0.082(5) -0.019(4) 0.021(4) -0.005(4)
C90 0.059(4) 0.064(5) 0.090(5) -0.016(4) 0.014(4) -0.013(4)
C91 0.037(3) 0.059(4) 0.081(5) 0.003(3) 0.005(3) 0.005(3)
C92 0.047(4) 0.065(4) 0.080(5) -0.003(3) 0.006(3) -0.003(4)
C93 0.055(4) 0.076(5) 0.078(5) 0.000(4) 0.008(3) -0.002(4)
C94 0.066(5) 0.068(5) 0.095(5) -0.001(4) 0.018(4) 0.003(4)

loop_
_atom_type_symbol
_atom_type_description
_atom_type_scat_dispersion_real
_atom_type_scat_dispersion_imag
_atom_type_scat_source
C C 0.0181 0.0091
;
International Tables for Crystallography
(Vol. C, Tables 4.2.6.8 and 6.1.1.4)
;
H H 0.0000 0.0000
;
International Tables for Crystallography
(Vol. C, Table 6.1.1.4)
;
N N 0.0311 0.0180
;
International Tables for Crystallography
(Vol. C, Tables 4.2.6.8 and 6.1.1.4)
;
O O 0.0492 0.0322
;
International Tables for Crystallography
(Vol. C, Tables 4.2.6.8 and 6.1.1.4)
;

loop_
_geom_angle_atom_site_label_1
_geom_angle_atom_site_label_2
_geom_angle_atom_site_label_3
_geom_angle
_geom_angle_publ_flag
C6 O3 C10 114.1(5) yes
C11 O4 C12 111.9(5) yes
C13 O5 C14 113.0(5) yes
C15 O6 C16 114.3(5) yes
C17 O7 C18 115.3(5) yes
C5 O8 C19 116.8(5) yes
C53 O11 C57 115.6(5) yes
C58 O12 C59 114.5(5) yes
C60 O13 C61 114.4(4) yes
C62 O14 C63 113.0(5) yes
C64 O15 C65 110.3(4) yes
C52 O16 C66 116.4(5) yes
C1 N1 C8 118.4(6) yes
C2 N2 C3 119.7(6) yes
C9 N3 C20 123.5(6) yes
C32 N4 C36 111.3(5) yes
C32 N4 C40 105.7(4) yes
C32 N4 C44 111.0(4) yes
C36 N4 C40 111.0(4) yes
C36 N4 C44 106.4(4) yes
C40 N4 C44 111.5(4) yes
C48 N5 C55 117.7(6) yes
C49 N6 C50 120.0(6) yes
C56 N7 C67 123.4(6) yes
C79 N8 C83 111.8(5) yes
C79 N8 C87 105.3(4) yes
C79 N8 C91 111.0(4) yes
C83 N8 C87 111.4(4) yes
C83 N8 C91 106.5(4) yes
C87 N8 C91 111.0(4) yes
N1 C1 C2 123.4(6) yes
N1 C1 C9 114.6(6) yes
C2 C1 C9 122.0(6) yes
O1 C2 N2 121.8(6) yes
O1 C2 C1 121.7(6) yes
N2 C2 C1 116.5(6) yes
N2 C3 C4 119.6(6) yes
N2 C3 C8 121.4(6) yes
C4 C3 C8 119.0(6) yes
C3 C4 C5 120.2(6) yes
O8 C5 C4 124.1(6) yes
O8 C5 C6 114.7(6) yes
C4 C5 C6 121.1(6) yes
O3 C6 C5 114.3(5) yes
O3 C6 C7 127.4(6) yes
C5 C6 C7 118.4(6) yes
C6 C7 C8 122.3(6) yes
N1 C8 C3 120.4(6) yes
N1 C8 C7 120.5(6) yes
C3 C8 C7 119.0(6) yes
O2 C9 N3 122.6(6) yes
O2 C9 C1 120.7(6) yes
N3 C9 C1 116.6(6) yes
O3 C10 C11 109.0(5) yes
O4 C11 C10 108.6(5) yes
O4 C12 C13 108.2(5) yes
O5 C13 C12 106.2(5) yes
O5 C14 C15 109.2(5) yes
O6 C15 C14 112.3(5) yes
O6 C16 C17 108.8(5) yes
O7 C17 C16 113.8(5) yes
O7 C18 C19 114.0(6) yes
O8 C19 C18 108.5(5) yes
N3 C20 C21 109.0(6) yes
C20 C21 C22 113.9(6) yes
C21 C22 C23 115.3(6) yes
C22 C23 C24 115.4(6) yes
C23 C24 C25 113.9(6) yes
C24 C25 C26 114.3(6) yes
C25 C26 C27 113.7(6) yes
C26 C27 C28 114.8(6) yes
C27 C28 C29 115.5(6) yes
C28 C29 C30 114.7(6) yes
C29 C30 C31 113.8(6) yes
N4 C32 C33 113.9(5) yes
C32 C33 C34 110.3(5) yes
C33 C34 C35 112.5(5) yes
N4 C36 C37 117.1(5) yes
C36 C37 C38 110.1(5) yes
C37 C38 C39 113.9(5) yes
N4 C40 C41 115.3(5) yes
C40 C41 C42 110.9(5) yes
C41 C42 C43 113.5(5) yes
N4 C44 C45 116.3(5) yes
C44 C45 C46 110.0(5) yes
C45 C46 C47 114.2(6) yes
N5 C48 C49 123.4(6) yes
N5 C48 C56 113.7(6) yes
C49 C48 C56 122.9(6) yes
O9 C49 N6 120.9(7) yes
O9 C49 C48 121.3(7) yes
N6 C49 C48 117.8(7) yes
N6 C50 C51 120.2(6) yes
N6 C50 C55 121.5(6) yes
C51 C50 C55 118.3(6) yes
C50 C51 C52 120.7(6) yes
O16 C52 C51 124.4(6) yes
O16 C52 C53 114.4(6) yes
C51 C52 C53 121.2(6) yes
O11 C53 C52 114.5(5) yes
O11 C53 C54 126.8(6) yes
C52 C53 C54 118.6(6) yes
C53 C54 C55 120.7(6) yes
N5 C55 C50 119.5(6) yes
N5 C55 C54 120.0(6) yes
C50 C55 C54 120.3(6) yes
O10 C56 N7 122.4(7) yes
O10 C56 C48 121.5(7) yes
N7 C56 C48 116.2(6) yes
O11 C57 C58 108.7(5) yes
O12 C58 C57 115.6(5) yes
O12 C59 C60 116.8(5) yes
O13 C60 C59 108.5(5) yes
O13 C61 C62 113.4(5) yes
O14 C62 C61 108.8(5) yes
O14 C63 C64 107.2(5) yes
O15 C64 C63 110.2(5) yes
O15 C65 C66 108.9(5) yes
O16 C66 C65 110.7(5) yes
N7 C67 C68 108.0(5) yes
C67 C68 C69 115.3(6) yes
C68 C69 C70 113.2(6) yes
C69 C70 C71 115.5(6) yes
C70 C71 C72 114.0(6) yes
C71 C72 C73 115.4(6) yes
C72 C73 C74 115.3(6) yes
C73 C74 C75 115.6(6) yes
C74 C75 C76 114.9(6) yes
C75 C76 C77 115.4(6) yes
C76 C77 C78 114.5(6) yes
N8 C79 C80 114.9(5) yes
C79 C80 C81 111.2(5) yes
C80 C81 C82 114.8(6) yes
N8 C83 C84 117.3(5) yes
C83 C84 C85 110.3(5) yes
C84 C85 C86 114.9(5) yes
N8 C87 C88 114.3(5) yes
C87 C88 C89 111.3(5) yes
C88 C89 C90 114.2(5) yes
N8 C91 C92 115.9(5) yes
C91 C92 C93 108.7(5) yes
C92 C93 C94 112.5(5) yes
C9 N3 H3 118.279 no
C20 N3 H3 118.263 no
C56 N7 H7 118.299 no
C67 N7 H7 118.289 no
C3 C4 H4 119.920 no
C5 C4 H4 119.922 no
C6 C7 H7A 118.891 no
C8 C7 H7A 118.855 no
O3 C10 H10A 109.881 no
O3 C10 H10B 109.875 no
C11 C10 H10A 109.889 no
C11 C10 H10B 109.861 no
H10A C10 H10B 108.300 no
O4 C11 H11A 109.983 no
O4 C11 H11B 109.990 no
C10 C11 H11A 109.947 no
C10 C11 H11B 109.954 no
H11A C11 H11B 108.351 no
O4 C12 H12A 110.041 no
O4 C12 H12B 110.050 no
C13 C12 H12A 110.057 no
C13 C12 H12B 110.050 no
H12A C12 H12B 108.395 no
O5 C13 H13A 110.511 no
O5 C13 H13B 110.504 no
C12 C13 H13A 110.511 no
C12 C13 H13B 110.492 no
H13A C13 H13B 108.667 no
O5 C14 H14A 109.824 no
O5 C14 H14B 109.817 no
C15 C14 H14A 109.847 no
C15 C14 H14B 109.831 no
H14A C14 H14B 108.284 no
O6 C15 H15A 109.157 no
O6 C15 H15B 109.148 no
C14 C15 H15A 109.136 no
C14 C15 H15B 109.150 no
H15A C15 H15B 107.879 no
O6 C16 H16A 109.927 no
O6 C16 H16B 109.921 no
C17 C16 H16A 109.934 no
C17 C16 H16B 109.945 no
H16A C16 H16B 108.327 no
O7 C17 H17A 108.793 no
O7 C17 H17B 108.792 no
C16 C17 H17A 108.784 no
C16 C17 H17B 108.786 no
H17A C17 H17B 107.670 no
O7 C18 H18A 108.749 no
O7 C18 H18B 108.746 no
C19 C18 H18A 108.761 no
C19 C18 H18B 108.742 no
H18A C18 H18B 107.644 no
O8 C19 H19A 110.001 no
O8 C19 H19B 110.000 no
C18 C19 H19A 109.993 no
C18 C19 H19B 110.004 no
H19A C19 H19B 108.370 no
N3 C20 H20A 109.878 no
N3 C20 H20B 109.885 no
C21 C20 H20A 109.889 no
C21 C20 H20B 109.891 no
H20A C20 H20B 108.305 no
C20 C21 H21A 108.780 no
C20 C21 H21B 108.781 no
C22 C21 H21A 108.768 no
C22 C21 H21B 108.759 no
H21A C21 H21B 107.662 no
C21 C22 H22A 108.458 no
C21 C22 H22B 108.456 no
C23 C22 H22A 108.439 no
C23 C22 H22B 108.449 no
H22A C22 H22B 107.464 no
C22 C23 H23A 108.439 no
C22 C23 H23B 108.431 no
C24 C23 H23A 108.447 no
C24 C23 H23B 108.428 no
H23A C23 H23B 107.480 no
C23 C24 H24A 108.763 no
C23 C24 H24B 108.780 no
C25 C24 H24A 108.773 no
C25 C24 H24B 108.782 no
H24A C24 H24B 107.671 no
C24 C25 H25A 108.681 no
C24 C25 H25B 108.669 no
C26 C25 H25A 108.672 no
C26 C25 H25B 108.664 no
H25A C25 H25B 107.623 no
C25 C26 H26A 108.836 no
C25 C26 H26B 108.818 no
C27 C26 H26A 108.834 no
C27 C26 H26B 108.823 no
H26A C26 H26B 107.699 no
C26 C27 H27A 108.553 no
C26 C27 H27B 108.557 no
C28 C27 H27A 108.560 no
C28 C27 H27B 108.576 no
H27A C27 H27B 107.539 no
C27 C28 H28A 108.411 no
C27 C28 H28B 108.412 no
C29 C28 H28A 108.409 no
C29 C28 H28B 108.414 no
H28A C28 H28B 107.470 no
C28 C29 H29A 108.596 no
C28 C29 H29B 108.588 no
C30 C29 H29A 108.601 no
C30 C29 H29B 108.603 no
H29A C29 H29B 107.546 no
C29 C30 H30A 108.789 no
C29 C30 H30B 108.784 no
C31 C30 H30A 108.791 no
C31 C30 H30B 108.787 no
H30A C30 H30B 107.667 no
C30 C31 H31A 109.471 no
C30 C31 H31B 109.474 no
C30 C31 H31C 109.475 no
H31A C31 H31B 109.463 no
H31A C31 H31C 109.464 no
H31B C31 H31C 109.481 no
N4 C32 H32A 108.776 no
N4 C32 H32B 108.794 no
C33 C32 H32A 108.771 no
C33 C32 H32B 108.800 no
H32A C32 H32B 107.670 no
C32 C33 H33A 109.599 no
C32 C33 H33B 109.581 no
C34 C33 H33A 109.623 no
C34 C33 H33B 109.611 no
H33A C33 H33B 108.132 no
C33 C34 H34A 109.107 no
C33 C34 H34B 109.091 no
C35 C34 H34A 109.091 no
C35 C34 H34B 109.085 no
H34A C34 H34B 107.838 no
C34 C35 H35A 109.468 no
C34 C35 H35B 109.472 no
C34 C35 H35C 109.454 no
H35A C35 H35B 109.479 no
H35A C35 H35C 109.478 no
H35B C35 H35C 109.476 no
N4 C36 H36A 108.012 no
N4 C36 H36B 108.010 no
C37 C36 H36A 108.027 no
C37 C36 H36B 108.029 no
H36A C36 H36B 107.253 no
C36 C37 H37A 109.651 no
C36 C37 H37B 109.650 no
C38 C37 H37A 109.640 no
C38 C37 H37B 109.635 no
H37A C37 H37B 108.154 no
C37 C38 H38A 108.773 no
C37 C38 H38B 108.760 no
C39 C38 H38A 108.784 no
C39 C38 H38B 108.785 no
H38A C38 H38B 107.662 no
C38 C39 H39A 109.469 no
C38 C39 H39B 109.465 no
C38 C39 H39C 109.474 no
H39A C39 H39B 109.471 no
H39A C39 H39C 109.470 no
H39B C39 H39C 109.478 no
N4 C40 H40A 108.434 no
N4 C40 H40B 108.445 no
C41 C40 H40A 108.441 no
C41 C40 H40B 108.449 no
H40A C40 H40B 107.476 no
C40 C41 H41A 109.455 no
C40 C41 H41B 109.463 no
C42 C41 H41A 109.471 no
C42 C41 H41B 109.471 no
H41A C41 H41B 108.055 no
C41 C42 H42A 108.872 no
C41 C42 H42B 108.870 no
C43 C42 H42A 108.853 no
C43 C42 H42B 108.868 no
H42A C42 H42B 107.714 no
C42 C43 H43A 109.459 no
C42 C43 H43B 109.470 no
C42 C43 H43C 109.468 no
H43A C43 H43B 109.484 no
H43A C43 H43C 109.470 no
H43B C43 H43C 109.476 no
N4 C44 H44A 108.196 no
N4 C44 H44B 108.202 no
C45 C44 H44A 108.220 no
C45 C44 H44B 108.209 no
H44A C44 H44B 107.356 no
C44 C45 H45A 109.643 no
C44 C45 H45B 109.649 no
C46 C45 H45A 109.655 no
C46 C45 H45B 109.660 no
H45A C45 H45B 108.166 no
C45 C46 H46A 108.695 no
C45 C46 H46B 108.701 no
C47 C46 H46A 108.733 no
C47 C46 H46B 108.719 no
H46A C46 H46B 107.627 no
C46 C47 H47A 109.477 no
C46 C47 H47B 109.485 no
C46 C47 H47C 109.483 no
H47A C47 H47B 109.461 no
H47A C47 H47C 109.455 no
H47B C47 H47C 109.466 no
C50 C51 H51 119.643 no
C52 C51 H51 119.683 no
C53 C54 H54 119.631 no
C55 C54 H54 119.642 no
O11 C57 H57A 109.942 no
O11 C57 H57B 109.941 no
C58 C57 H57A 109.951 no
C58 C57 H57B 109.940 no
H57A C57 H57B 108.336 no
O12 C58 H58A 108.388 no
O12 C58 H58B 108.377 no
C57 C58 H58A 108.399 no
C57 C58 H58B 108.382 no
H58A C58 H58B 107.438 no
O12 C59 H59A 108.088 no
O12 C59 H59B 108.085 no
C60 C59 H59A 108.101 no
C60 C59 H59B 108.103 no
H59A C59 H59B 107.290 no
O13 C60 H60A 110.001 no
O13 C60 H60B 109.990 no
C59 C60 H60A 109.989 no
C59 C60 H60B 109.992 no
H60A C60 H60B 108.364 no
O13 C61 H61A 108.891 no
O13 C61 H61B 108.903 no
C62 C61 H61A 108.904 no
C62 C61 H61B 108.898 no
H61A C61 H61B 107.728 no
O14 C62 H62A 109.944 no
O14 C62 H62B 109.937 no
C61 C62 H62A 109.931 no
C61 C62 H62B 109.934 no
H62A C62 H62B 108.327 no
O14 C63 H63A 110.275 no
O14 C63 H63B 110.279 no
C64 C63 H63A 110.288 no
C64 C63 H63B 110.263 no
H63A C63 H63B 108.548 no
O15 C64 H64A 109.618 no
O15 C64 H64B 109.623 no
C63 C64 H64A 109.603 no
C63 C64 H64B 109.603 no
H64A C64 H64B 108.131 no
O15 C65 H65A 109.902 no
O15 C65 H65B 109.899 no
C66 C65 H65A 109.906 no
C66 C65 H65B 109.901 no
H65A C65 H65B 108.311 no
O16 C66 H66A 109.514 no
O16 C66 H66B 109.511 no
C65 C66 H66A 109.510 no
C65 C66 H66B 109.516 no
H66A C66 H66B 108.073 no
N7 C67 H67A 110.110 no
N7 C67 H67B 110.111 no
C68 C67 H67A 110.098 no
C68 C67 H67B 110.105 no
H67A C67 H67B 108.429 no
C67 C68 H68A 108.449 no
C67 C68 H68B 108.458 no
C69 C68 H68A 108.431 no
C69 C68 H68B 108.430 no
H68A C68 H68B 107.476 no
C68 C69 H69A 108.927 no
C68 C69 H69B 108.929 no
C70 C69 H69A 108.959 no
C70 C69 H69B 108.937 no
H69A C69 H69B 107.758 no
C69 C70 H70A 108.408 no
C69 C70 H70B 108.424 no
C71 C70 H70A 108.392 no
C71 C70 H70B 108.418 no
H70A C70 H70B 107.473 no
C70 C71 H71A 108.743 no
C70 C71 H71B 108.774 no
C72 C71 H71A 108.758 no
C72 C71 H71B 108.758 no
H71A C71 H71B 107.654 no
C71 C72 H72A 108.419 no
C71 C72 H72B 108.422 no
C73 C72 H72A 108.422 no
C73 C72 H72B 108.415 no
H72A C72 H72B 107.470 no
C72 C73 H73A 108.449 no
C72 C73 H73B 108.455 no
C74 C73 H73A 108.458 no
C74 C73 H73B 108.462 no
H73A C73 H73B 107.496 no
C73 C74 H74A 108.377 no
C73 C74 H74B 108.382 no
C75 C74 H74A 108.391 no
C75 C74 H74B 108.382 no
H74A C74 H74B 107.450 no
C74 C75 H75A 108.537 no
C74 C75 H75B 108.543 no
C76 C75 H75A 108.545 no
C76 C75 H75B 108.540 no
H75A C75 H75B 107.532 no
C75 C76 H76A 108.419 no
C75 C76 H76B 108.418 no
C77 C76 H76A 108.423 no
C77 C76 H76B 108.434 no
H76A C76 H76B 107.469 no
C76 C77 H77A 108.646 no
C76 C77 H77B 108.631 no
C78 C77 H77A 108.642 no
C78 C77 H77B 108.642 no
H77A C77 H77B 107.597 no
C77 C78 H78A 109.476 no
C77 C78 H78B 109.462 no
C77 C78 H78C 109.472 no
H78A C78 H78B 109.484 no
H78A C78 H78C 109.468 no
H78B C78 H78C 109.466 no
N8 C79 H79A 108.545 no
N8 C79 H79B 108.538 no
C80 C79 H79A 108.541 no
C80 C79 H79B 108.531 no
H79A C79 H79B 107.534 no
C79 C80 H80A 109.412 no
C79 C80 H80B 109.402 no
C81 C80 H80A 109.399 no
C81 C80 H80B 109.400 no
H80A C80 H80B 108.012 no
C80 C81 H81A 108.560 no
C80 C81 H81B 108.554 no
C82 C81 H81A 108.556 no
C82 C81 H81B 108.580 no
H81A C81 H81B 107.536 no
C81 C82 H82A 109.470 no
C81 C82 H82B 109.474 no
C81 C82 H82C 109.476 no
H82A C82 H82B 109.470 no
H82A C82 H82C 109.460 no
H82B C82 H82C 109.478 no
N8 C83 H83A 107.989 no
N8 C83 H83B 107.980 no
C84 C83 H83A 107.973 no
C84 C83 H83B 107.975 no
H83A C83 H83B 107.231 no
C83 C84 H84A 109.589 no
C83 C84 H84B 109.596 no
C85 C84 H84A 109.603 no
C85 C84 H84B 109.604 no
H84A C84 H84B 108.133 no
C84 C85 H85A 108.534 no
C84 C85 H85B 108.550 no
C86 C85 H85A 108.544 no
C86 C85 H85B 108.537 no
H85A C85 H85B 107.534 no
C85 C86 H86A 109.479 no
C85 C86 H86B 109.473 no
C85 C86 H86C 109.476 no
H86A C86 H86B 109.473 no
H86A C86 H86C 109.460 no
H86B C86 H86C 109.466 no
N8 C87 H87A 108.684 no
N8 C87 H87B 108.676 no
C88 C87 H87A 108.690 no
C88 C87 H87B 108.681 no
H87A C87 H87B 107.613 no
C87 C88 H88A 109.366 no
C87 C88 H88B 109.368 no
C89 C88 H88A 109.374 no
C89 C88 H88B 109.363 no
H88A C88 H88B 107.996 no
C88 C89 H89A 108.706 no
C88 C89 H89B 108.698 no
C90 C89 H89A 108.694 no
C90 C89 H89B 108.703 no
H89A C89 H89B 107.619 no
C89 C90 H90A 109.482 no
C89 C90 H90B 109.483 no
C89 C90 H90C 109.475 no
H90A C90 H90B 109.468 no
H90A C90 H90C 109.452 no
H90B C90 H90C 109.467 no
N8 C91 H91A 108.317 no
N8 C91 H91B 108.315 no
C92 C91 H91A 108.295 no
C92 C91 H91B 108.299 no
H91A C91 H91B 107.414 no
C91 C92 H92A 109.950 no
C91 C92 H92B 109.943 no
C93 C92 H92A 109.931 no
C93 C92 H92B 109.934 no
H92A C92 H92B 108.329 no
C92 C93 H93A 109.091 no
C92 C93 H93B 109.092 no
C94 C93 H93A 109.099 no
C94 C93 H93B 109.106 no
H93A C93 H93B 107.836 no
C93 C94 H94A 109.456 no
C93 C94 H94B 109.461 no
C93 C94 H94C 109.470 no
H94A C94 H94B 109.494 no
H94A C94 H94C 109.472 no
H94B C94 H94C 109.475 no

loop_
_geom_bond_atom_site_label_1
_geom_bond_atom_site_label_2
_geom_bond_distance
_geom_bond_publ_flag
O1 C2 1.284(9) yes
O2 C9 1.240(8) yes
O3 C6 1.378(8) yes
O3 C10 1.463(8) yes
O4 C11 1.402(8) yes
O4 C12 1.434(8) yes
O5 C13 1.426(7) yes
O5 C14 1.438(8) yes
O6 C15 1.418(8) yes
O6 C16 1.434(8) yes
O7 C17 1.441(7) yes
O7 C18 1.426(8) yes
O8 C5 1.385(8) yes
O8 C19 1.464(8) yes
O9 C49 1.308(9) yes
O10 C56 1.241(9) yes
O11 C53 1.368(8) yes
O11 C57 1.448(8) yes
O12 C58 1.432(8) yes
O12 C59 1.433(7) yes
O13 C60 1.436(8) yes
O13 C61 1.424(7) yes
O14 C62 1.429(8) yes
O14 C63 1.433(8) yes
O15 C64 1.439(8) yes
O15 C65 1.424(8) yes
O16 C52 1.375(8) yes
O16 C66 1.433(7) yes
N1 C1 1.297(9) yes
N1 C8 1.346(8) yes
N2 C2 1.338(9) yes
N2 C3 1.359(9) yes
N3 C9 1.350(9) yes
N3 C20 1.457(8) yes
N4 C32 1.527(7) yes
N4 C36 1.504(7) yes
N4 C40 1.534(8) yes
N4 C44 1.517(8) yes
N5 C48 1.337(9) yes
N5 C55 1.372(9) yes
N6 C49 1.332(10) yes
N6 C50 1.368(9) yes
N7 C56 1.358(9) yes
N7 C67 1.468(9) yes
N8 C79 1.523(8) yes
N8 C83 1.511(8) yes
N8 C87 1.531(8) yes
N8 C91 1.534(7) yes
C1 C2 1.480(10) yes
C1 C9 1.489(9) yes
C3 C4 1.414(9) yes
C3 C8 1.404(9) yes
C4 C5 1.354(10) yes
C5 C6 1.450(10) yes
C6 C7 1.327(9) yes
C7 C8 1.422(10) yes
C10 C11 1.496(9) yes
C12 C13 1.518(9) yes
C14 C15 1.514(9) yes
C16 C17 1.504(9) yes
C18 C19 1.458(10) yes
C20 C21 1.524(10) yes
C21 C22 1.508(10) yes
C22 C23 1.521(10) yes
C23 C24 1.491(10) yes
C24 C25 1.531(11) yes
C25 C26 1.517(10) yes
C26 C27 1.499(11) yes
C27 C28 1.522(10) yes
C28 C29 1.512(11) yes
C29 C30 1.525(10) yes
C30 C31 1.513(11) yes
C32 C33 1.538(9) yes
C33 C34 1.519(9) yes
C34 C35 1.546(10) yes
C36 C37 1.513(9) yes
C37 C38 1.517(9) yes
C38 C39 1.523(9) yes
C40 C41 1.499(8) yes
C41 C42 1.561(9) yes
C42 C43 1.508(9) yes
C44 C45 1.508(8) yes
C45 C46 1.519(10) yes
C46 C47 1.500(9) yes
C48 C49 1.467(11) yes
C48 C56 1.467(10) yes
C50 C51 1.388(9) yes
C50 C55 1.433(10) yes
C51 C52 1.365(9) yes
C52 C53 1.444(9) yes
C53 C54 1.355(9) yes
C54 C55 1.406(10) yes
C57 C58 1.483(9) yes
C59 C60 1.502(8) yes
C61 C62 1.523(9) yes
C63 C64 1.492(10) yes
C65 C66 1.494(8) yes
C67 C68 1.510(9) yes
C68 C69 1.518(10) yes
C69 C70 1.519(11) yes
C70 C71 1.516(10) yes
C71 C72 1.509(11) yes
C72 C73 1.515(10) yes
C73 C74 1.500(11) yes
C74 C75 1.513(10) yes
C75 C76 1.516(11) yes
C76 C77 1.513(10) yes
C77 C78 1.495(11) yes
C79 C80 1.529(8) yes
C80 C81 1.519(9) yes
C81 C82 1.508(10) yes
C83 C84 1.517(8) yes
C84 C85 1.516(9) yes
C85 C86 1.508(9) yes
C87 C88 1.525(9) yes
C88 C89 1.554(9) yes
C89 C90 1.518(9) yes
C91 C92 1.517(9) yes
C92 C93 1.515(9) yes
C93 C94 1.528(10) yes
N3 H3 0.880 no
N7 H7 0.880 no
C4 H4 0.950 no
C7 H7A 0.950 no
C10 H10A 0.990 no
C10 H10B 0.990 no
C11 H11A 0.990 no
C11 H11B 0.990 no
C12 H12A 0.990 no
C12 H12B 0.990 no
C13 H13A 0.990 no
C13 H13B 0.990 no
C14 H14A 0.990 no
C14 H14B 0.990 no
C15 H15A 0.990 no
C15 H15B 0.990 no
C16 H16A 0.990 no
C16 H16B 0.990 no
C17 H17A 0.990 no
C17 H17B 0.990 no
C18 H18A 0.990 no
C18 H18B 0.990 no
C19 H19A 0.990 no
C19 H19B 0.990 no
C20 H20A 0.990 no
C20 H20B 0.990 no
C21 H21A 0.990 no
C21 H21B 0.990 no
C22 H22A 0.990 no
C22 H22B 0.990 no
C23 H23A 0.990 no
C23 H23B 0.990 no
C24 H24A 0.990 no
C24 H24B 0.990 no
C25 H25A 0.990 no
C25 H25B 0.990 no
C26 H26A 0.990 no
C26 H26B 0.990 no
C27 H27A 0.990 no
C27 H27B 0.990 no
C28 H28A 0.990 no
C28 H28B 0.990 no
C29 H29A 0.990 no
C29 H29B 0.990 no
C30 H30A 0.990 no
C30 H30B 0.990 no
C31 H31A 0.980 no
C31 H31B 0.980 no
C31 H31C 0.980 no
C32 H32A 0.990 no
C32 H32B 0.990 no
C33 H33A 0.990 no
C33 H33B 0.990 no
C34 H34A 0.990 no
C34 H34B 0.990 no
C35 H35A 0.980 no
C35 H35B 0.980 no
C35 H35C 0.980 no
C36 H36A 0.990 no
C36 H36B 0.990 no
C37 H37A 0.990 no
C37 H37B 0.990 no
C38 H38A 0.990 no
C38 H38B 0.990 no
C39 H39A 0.980 no
C39 H39B 0.980 no
C39 H39C 0.980 no
C40 H40A 0.990 no
C40 H40B 0.990 no
C41 H41A 0.990 no
C41 H41B 0.990 no
C42 H42A 0.990 no
C42 H42B 0.990 no
C43 H43A 0.980 no
C43 H43B 0.980 no
C43 H43C 0.980 no
C44 H44A 0.990 no
C44 H44B 0.990 no
C45 H45A 0.990 no
C45 H45B 0.990 no
C46 H46A 0.990 no
C46 H46B 0.990 no
C47 H47A 0.980 no
C47 H47B 0.980 no
C47 H47C 0.980 no
C51 H51 0.950 no
C54 H54 0.950 no
C57 H57A 0.990 no
C57 H57B 0.990 no
C58 H58A 0.990 no
C58 H58B 0.990 no
C59 H59A 0.990 no
C59 H59B 0.990 no
C60 H60A 0.990 no
C60 H60B 0.990 no
C61 H61A 0.990 no
C61 H61B 0.990 no
C62 H62A 0.990 no
C62 H62B 0.990 no
C63 H63A 0.990 no
C63 H63B 0.990 no
C64 H64A 0.990 no
C64 H64B 0.990 no
C65 H65A 0.990 no
C65 H65B 0.990 no
C66 H66A 0.990 no
C66 H66B 0.990 no
C67 H67A 0.990 no
C67 H67B 0.990 no
C68 H68A 0.990 no
C68 H68B 0.990 no
C69 H69A 0.990 no
C69 H69B 0.990 no
C70 H70A 0.990 no
C70 H70B 0.990 no
C71 H71A 0.990 no
C71 H71B 0.990 no
C72 H72A 0.990 no
C72 H72B 0.990 no
C73 H73A 0.990 no
C73 H73B 0.990 no
C74 H74A 0.990 no
C74 H74B 0.990 no
C75 H75A 0.990 no
C75 H75B 0.990 no
C76 H76A 0.990 no
C76 H76B 0.990 no
C77 H77A 0.990 no
C77 H77B 0.990 no
C78 H78A 0.980 no
C78 H78B 0.980 no
C78 H78C 0.980 no
C79 H79A 0.990 no
C79 H79B 0.990 no
C80 H80A 0.990 no
C80 H80B 0.990 no
C81 H81A 0.990 no
C81 H81B 0.990 no
C82 H82A 0.980 no
C82 H82B 0.980 no
C82 H82C 0.980 no
C83 H83A 0.990 no
C83 H83B 0.990 no
C84 H84A 0.990 no
C84 H84B 0.990 no
C85 H85A 0.990 no
C85 H85B 0.990 no
C86 H86A 0.980 no
C86 H86B 0.980 no
C86 H86C 0.980 no
C87 H87A 0.990 no
C87 H87B 0.990 no
C88 H88A 0.990 no
C88 H88B 0.990 no
C89 H89A 0.990 no
C89 H89B 0.990 no
C90 H90A 0.980 no
C90 H90B 0.980 no
C90 H90C 0.980 no
C91 H91A 0.990 no
C91 H91B 0.990 no
C92 H92A 0.990 no
C92 H92B 0.990 no
C93 H93A 0.990 no
C93 H93B 0.990 no
C94 H94A 0.980 no
C94 H94B 0.980 no
C94 H94C 0.980 no

loop_
_geom_contact_atom_site_label_1
_geom_contact_atom_site_label_2
_geom_contact_distance
_geom_contact_publ_flag
_geom_contact_site_symmetry_2
O1 N3 2.620(7) no .
O1 C3 3.520(8) no .
O1 C9 2.948(8) no .
O2 N1 2.679(7) no .
O2 C20 2.829(8) no .
O3 O4 2.873(6) no .
O3 O8 2.600(6) no .
O4 O5 2.868(6) no .
O5 O6 3.070(6) no .
O5 C16 2.933(8) no .
O6 O7 2.979(6) no .
O7 O8 3.098(6) no .
O8 C7 3.598(8) no .
O8 C16 3.597(8) no .
O8 C17 3.019(8) no .
O9 N7 2.599(7) no .
O9 C50 3.542(8) no .
O9 C56 2.944(9) no .
O10 N5 2.667(8) no .
O10 C67 2.836(8) no .
O11 O12 3.087(6) no .
O11 O16 2.584(6) no .
O11 C59 3.039(8) no .
O11 C60 3.456(8) no .
O12 O13 2.947(6) no .
O13 O14 3.057(6) no .
O13 C58 3.593(8) no .
O14 O15 2.890(6) no .
O14 C60 2.911(7) no .
O15 O16 2.852(6) no .
N1 N2 2.794(8) no .
N1 N3 3.548(8) no .
N3 C2 2.888(9) no .
N5 N6 2.825(8) no .
N5 N7 3.565(8) no .
N7 C49 2.872(10) no .
C1 C3 2.677(9) no .
C1 C7 3.579(10) no .
C2 C8 2.755(10) no .
C3 C6 2.814(10) no .
C4 C7 2.781(10) no .
C4 C19 2.820(10) no .
C5 C8 2.776(9) no .
C7 C10 2.795(10) no .
C14 C16 2.976(10) no .
C16 C18 3.105(10) no .
C17 C19 3.010(10) no .
C20 C23 3.124(10) no .
C32 C35 3.154(9) no .
C32 C37 3.123(8) no .
C32 C45 2.988(9) no .
C33 C36 2.995(9) no .
C33 C44 3.069(9) no .
C33 C45 3.582(9) no .
C36 C41 3.040(9) no .
C37 C40 3.009(9) no .
C37 C41 3.547(9) no .
C40 C43 3.175(9) no .
C40 C45 3.139(9) no .
C41 C44 3.053(9) no .
C48 C50 2.702(10) no .
C49 C55 2.782(11) no .
C50 C53 2.822(10) no .
C51 C54 2.801(9) no .
C51 C66 2.788(9) no .
C52 C55 2.766(10) no .
C54 C57 2.822(10) no .
C57 C59 3.093(9) no .
C58 C60 3.009(9) no .
C60 C62 2.998(9) no .
C67 C70 3.124(10) no .
C79 C82 3.187(9) no .
C79 C84 3.152(9) no .
C79 C92 2.992(9) no .
C80 C83 3.041(9) no .
C80 C91 3.072(9) no .
C80 C92 3.555(9) no .
C83 C88 3.060(9) no .
C84 C87 3.018(9) no .
C84 C88 3.578(9) no .
C87 C90 3.194(9) no .
C87 C92 3.139(8) no .
C88 C91 3.028(9) no .
O1 O18 2.775(6) no .
O1 C44 3.414(7) no 1_455
O2 O19 3.273(6) no 1_545
O2 O20 2.747(6) no 1_545
O2 C87 3.539(8) no 1_445
O4 C65 3.534(7) no 1_545
O5 C16 3.522(8) no 2_766
O5 C18 3.451(8) no 2_766
O6 C64 3.377(8) no 2_676
O7 C58 3.362(8) no .
O7 C63 3.462(7) no 2_676
O8 C39 3.447(8) no .
O9 O20 2.767(6) no .
O9 C91 3.428(7) no .
O10 O17 3.209(7) no .
O10 O18 2.739(7) no .
O10 C40 3.586(7) no .
O12 C13 3.570(7) no 2_666
O12 C18 3.472(8) no 1_455
O13 C12 3.542(8) no 2_666
O13 C62 3.599(8) no 2_576
O14 C58 3.473(7) no 2_676
O17 O10 3.209(7) no .
O17 N2 2.927(7) no .
O17 N5 2.971(7) no .
O17 C3 3.536(8) no .
O17 C4 3.326(8) no .
O17 C36 3.311(7) no 1_455
O17 C40 3.455(7) no .
O17 C43 3.457(8) no .
O17 C54 3.505(8) no .
O18 O1 2.775(6) no .
O18 O10 2.739(7) no .
O18 C30 3.481(9) no 2_565
O18 C31 3.494(9) no 2_565
O18 C32 3.322(7) no .
O18 C35 3.517(8) no .
O18 C45 3.519(7) no .
O19 O2 3.273(6) no 1_565
O19 N1 2.952(7) no 1_565
O19 N6 2.869(7) no .
O19 C7 3.395(8) no 1_565
O19 C50 3.469(8) no .
O19 C51 3.262(8) no .
O19 C83 3.342(7) no .
O19 C87 3.403(7) no 1_455
O19 C90 3.465(8) no 1_455
O20 O2 2.747(6) no 1_565
O20 O9 2.767(6) no .
O20 C77 3.448(8) no 2_775
O20 C78 3.466(8) no 2_775
O20 C79 3.329(8) no 1_455
O20 C82 3.521(8) no 1_455
O20 C92 3.512(8) no 1_455
N1 O19 2.952(7) no 1_545
N2 O17 2.927(7) no .
N2 C32 3.429(8) no .
N2 C36 3.495(8) no 1_455
N3 C33 3.559(9) no 1_455
N5 O17 2.971(7) no .
N6 O19 2.869(7) no .
N6 C79 3.456(8) no 1_455
N6 C83 3.492(8) no .
N7 C80 3.580(8) no .
C3 O17 3.536(8) no .
C3 C38 3.556(9) no 1_455
C4 O17 3.326(8) no .
C7 O19 3.395(8) no 1_545
C7 C88 3.520(10) no 1_545
C8 C88 3.586(9) no 1_545
C9 C33 3.496(9) no 1_455
C12 O13 3.542(8) no 2_666
C13 O12 3.570(7) no 2_666
C13 C18 3.567(9) no 2_766
C16 O5 3.522(8) no 2_766
C18 O5 3.451(8) no 2_766
C18 O12 3.472(8) no 1_655
C18 C13 3.567(9) no 2_766
C30 O18 3.481(9) no 2_565
C31 O18 3.494(9) no 2_565
C32 O18 3.322(7) no .
C32 N2 3.429(8) no .
C33 N3 3.559(9) no 1_655
C33 C9 3.496(9) no 1_655
C35 O18 3.517(8) no .
C36 O17 3.311(7) no 1_655
C36 N2 3.495(8) no 1_655
C38 C3 3.556(9) no 1_655
C39 O8 3.447(8) no .
C40 O10 3.586(7) no .
C40 O17 3.455(7) no .
C43 O17 3.457(8) no .
C44 O1 3.414(7) no 1_655
C45 O18 3.519(7) no .
C50 O19 3.469(8) no .
C51 O19 3.262(8) no .
C51 C85 3.550(8) no .
C54 O17 3.505(8) no .
C56 C80 3.495(9) no .
C58 O7 3.362(8) no .
C58 O14 3.473(7) no 2_676
C62 O13 3.599(8) no 2_576
C63 O7 3.462(7) no 2_676
C64 O6 3.377(8) no 2_676
C65 O4 3.534(7) no 1_565
C77 O20 3.448(8) no 2_775
C78 O20 3.466(8) no 2_775
C79 O20 3.329(8) no 1_655
C79 N6 3.456(8) no 1_655
C80 N7 3.580(8) no .
C80 C56 3.495(9) no .
C82 O20 3.521(8) no 1_655
C83 O19 3.342(7) no .
C83 N6 3.492(8) no .
C85 C51 3.550(8) no .
C87 O2 3.539(8) no 1_665
C87 O19 3.403(7) no 1_655
C88 C7 3.520(10) no 1_565
C88 C8 3.586(9) no 1_565
C90 O19 3.465(8) no 1_655
C91 O9 3.428(7) no .
C92 O20 3.512(8) no 1_655
O1 H3 1.9014 no .
O2 H3 3.0382 no .
O2 H20A 2.8964 no .
O2 H20B 2.7618 no .
O3 H7A 2.6353 no .
O3 H11A 3.2642 no .
O3 H11B 2.5479 no .
O3 H17A 3.3344 no .
O4 H10A 3.2044 no .
O4 H10B 2.5036 no .
O4 H13A 2.5194 no .
O4 H13B 3.2458 no .
O4 H16A 3.0499 no .
O5 H12A 2.4699 no .
O5 H12B 3.2101 no .
O5 H15A 3.2259 no .
O5 H15B 2.4708 no .
O5 H16A 2.4411 no .
O5 H16B 2.9195 no .
O6 H14A 3.2479 no .
O6 H14B 2.5263 no .
O6 H17A 3.2292 no .
O6 H17B 2.5176 no .
O6 H18A 3.5720 no .
O7 H16A 3.2993 no .
O7 H16B 2.6266 no .
O7 H19A 3.2241 no .
O7 H19B 2.4954 no .
O8 H4 2.6253 no .
O8 H16B 3.2617 no .
O8 H17A 2.3265 no .
O8 H18A 2.3928 no .
O8 H18B 3.1859 no .
O9 H7 1.8776 no .
O10 H7 3.0456 no .
O10 H67A 2.7630 no .
O10 H67B 2.9203 no .
O11 H54 2.6581 no .
O11 H58A 3.2031 no .
O11 H58B 2.4381 no .
O11 H59B 2.4488 no .
O11 H60A 2.9604 no .
O12 H57A 3.2761 no .
O12 H57B 2.5778 no .
O12 H60A 2.7206 no .
O12 H60B 3.3256 no .
O13 H58B 3.1530 no .
O13 H59A 2.5603 no .
O13 H59B 3.2286 no .
O13 H62A 2.5759 no .
O13 H62B 3.2792 no .
O14 H60A 2.8347 no .
O14 H60B 2.4766 no .
O14 H61A 2.4789 no .
O14 H61B 3.2236 no .
O14 H64A 3.2073 no .
O14 H64B 2.4744 no .
O15 H60B 3.0893 no .
O15 H63A 3.2528 no .
O15 H63B 2.5418 no .
O15 H66A 2.5508 no .
O15 H66B 3.2274 no .
O16 H51 2.6331 no .
O16 H59B 3.4320 no .
O16 H65A 2.5916 no .
O16 H65B 3.2576 no .
N1 H7A 2.5855 no .
N2 H4 2.5838 no .
N3 H21A 2.6042 no .
N3 H21B 2.6082 no .
N4 H33A 2.7203 no .
N4 H33B 2.8233 no .
N4 H37A 2.7212 no .
N4 H37B 2.8682 no .
N4 H41A 2.8488 no .
N4 H41B 2.6875 no .
N4 H45A 2.7539 no .
N4 H45B 2.8132 no .
N5 H54 2.5892 no .
N6 H51 2.5711 no .
N7 H68A 2.5896 no .
N7 H68B 2.5624 no .
N8 H80A 2.8387 no .
N8 H80B 2.7169 no .
N8 H84A 2.7527 no .
N8 H84B 2.8547 no .
N8 H88A 2.6763 no .
N8 H88B 2.8632 no .
N8 H92A 2.7662 no .
N8 H92B 2.8363 no .
C1 H3 2.4971 no .
C2 H3 2.4807 no .
C3 H7A 3.2876 no .
C4 H19A 2.9860 no .
C4 H19B 2.5643 no .
C5 H7A 3.2505 no .
C5 H17A 2.9688 no .
C5 H19A 2.8261 no .
C5 H19B 2.5379 no .
C6 H4 3.3024 no .
C6 H10A 2.6023 no .
C6 H10B 2.6299 no .
C6 H17A 3.4135 no .
C7 H10A 2.6998 no .
C7 H10B 2.7558 no .
C8 H4 3.2875 no .
C9 H20A 2.7945 no .
C9 H20B 2.6908 no .
C10 H7A 2.4695 no .
C11 H12A 2.5292 no .
C11 H12B 2.6166 no .
C12 H11A 2.5180 no .
C12 H11B 2.6092 no .
C13 H14A 2.7183 no .
C13 H14B 2.5045 no .
C13 H16A 3.1750 no .
C14 H13A 2.5768 no .
C14 H13B 2.6577 no .
C14 H16A 2.7171 no .
C14 H16B 3.2346 no .
C15 H16A 2.6812 no .
C15 H16B 2.5621 no .
C16 H14B 3.0736 no .
C16 H15A 3.2325 no .
C16 H15B 2.5728 no .
C16 H18A 2.7668 no .
C17 H18A 2.5921 no .
C17 H18B 3.2488 no .
C17 H19B 3.0656 no .
C18 H16B 2.7922 no .
C18 H17A 2.5516 no .
C18 H17B 3.2367 no .
C19 H4 2.5099 no .
C19 H17A 2.6301 no .
C20 H22A 2.7284 no .
C20 H22B 3.3739 no .
C20 H23A 2.8394 no .
C20 H23B 3.3329 no .
C21 H3 2.4664 no .
C21 H23A 2.7953 no .
C21 H23B 2.6979 no .
C22 H20A 2.7509 no .
C22 H20B 2.7545 no .
C22 H24A 2.7418 no .
C22 H24B 2.7269 no .
C23 H20A 2.8090 no .
C23 H20B 3.4396 no .
C23 H21A 2.7538 no .
C23 H21B 3.3876 no .
C23 H25A 2.7305 no .
C23 H25B 2.7136 no .
C24 H22A 2.7842 no .
C24 H22B 2.6875 no .
C24 H26A 2.7405 no .
C24 H26B 2.7538 no .
C25 H23A 2.7155 no .
C25 H23B 2.7001 no .
C25 H27A 2.7158 no .
C25 H27B 2.6923 no .
C26 H24A 2.7579 no .
C26 H24B 2.7408 no .
C26 H28A 2.7155 no .
C26 H28B 2.7458 no .
C27 H25A 2.7172 no .
C27 H25B 2.7041 no .
C27 H29A 2.7327 no .
C27 H29B 2.7718 no .
C28 H26A 2.7453 no .
C28 H26B 2.7223 no .
C28 H30A 2.7672 no .
C28 H30B 2.7271 no .
C29 H27A 2.7388 no .
C29 H27B 2.7691 no .
C29 H31A 3.3774 no .
C29 H31B 2.7465 no .
C29 H31C 2.7463 no .
C30 H28A 2.7168 no .
C30 H28B 2.7565 no .
C31 H29A 2.7491 no .
C31 H29B 2.7087 no .
C32 H34A 2.6046 no .
C32 H34B 3.3484 no .
C32 H35B 3.5362 no .
C32 H35C 2.8412 no .
C32 H36A 3.3406 no .
C32 H36B 2.6571 no .
C32 H37A 2.7561 no .
C32 H37B 3.5968 no .
C32 H40A 2.5852 no .
C32 H40B 2.5897 no .
C32 H44A 3.3487 no .
C32 H44B 2.7673 no .
C32 H45A 3.2082 no .
C32 H45B 2.6969 no .
C33 H35A 3.3829 no .
C33 H35B 2.7485 no .
C33 H35C 2.7480 no .
C33 H36B 2.5951 no .
C33 H37A 3.2904 no .
C33 H44B 2.7968 no .
C33 H45B 3.0723 no .
C34 H32A 2.6294 no .
C34 H32B 2.7377 no .
C35 H32A 2.7638 no .
C35 H32B 3.5843 no .
C35 H33A 2.6595 no .
C35 H33B 3.3861 no .
C35 H45B 3.2986 no .
C36 H32A 3.3444 no .
C36 H32B 2.7382 no .
C36 H33A 3.1919 no .
C36 H33B 2.7253 no .
C36 H38A 2.6150 no .
C36 H38B 2.6980 no .
C36 H40A 3.3442 no .
C36 H40B 2.7064 no .
C36 H41A 3.4870 no .
C36 H41B 2.6383 no .
C36 H44A 2.6264 no .
C36 H44B 2.5130 no .
C37 H32B 2.8415 no .
C37 H33B 3.1984 no .
C37 H39A 3.3788 no .
C37 H39B 2.7512 no .
C37 H39C 2.7521 no .
C37 H40B 2.6818 no .
C37 H41B 3.0642 no .
C38 H36A 2.7251 no .
C38 H36B 2.5607 no .
C39 H37A 2.7916 no .
C39 H37B 2.7128 no .
C40 H32A 2.6242 no .
C40 H32B 2.5620 no .
C40 H36A 2.7492 no .
C40 H36B 3.3455 no .
C40 H37A 3.1592 no .
C40 H37B 2.7852 no .
C40 H42A 3.3473 no .
C40 H42B 2.6265 no .
C40 H43B 3.5459 no .
C40 H43C 2.8754 no .
C40 H44A 2.6686 no .
C40 H44B 3.3594 no .
C40 H45A 2.8009 no .
C40 H45B 3.5401 no .
C41 H36A 2.7681 no .
C41 H37B 3.0552 no .
C41 H43A 3.4036 no .
C41 H43B 2.7598 no .
C41 H43C 2.7603 no .
C41 H44A 2.6673 no .
C41 H45A 3.3643 no .
C42 H40A 2.7703 no .
C42 H40B 2.5957 no .
C43 H37B 3.2611 no .
C43 H40B 2.7680 no .
C43 H41A 3.3898 no .
C43 H41B 2.6890 no .
C44 H32A 2.6850 no .
C44 H32B 3.3528 no .
C44 H33A 2.6933 no .
C44 H33B 3.4850 no .
C44 H36A 2.5159 no .
C44 H36B 2.6069 no .
C44 H40A 2.7271 no .
C44 H40B 3.3617 no .
C44 H41A 2.8204 no .
C44 H41B 3.2151 no .
C44 H46A 2.7050 no .
C44 H46B 2.6027 no .
C45 H32A 2.6267 no .
C45 H33A 3.1201 no .
C45 H40A 2.8271 no .
C45 H41A 3.3293 no .
C45 H47A 3.3663 no .
C45 H47B 2.7377 no .
C45 H47C 2.7361 no .
C46 H44A 2.6078 no .
C46 H44B 2.6728 no .
C47 H45A 2.7920 no .
C47 H45B 2.6960 no .
C48 H7 2.4822 no .
C49 H7 2.4706 no .
C50 H54 3.3180 no .
C51 H66A 2.8695 no .
C51 H66B 2.5626 no .
C52 H54 3.2725 no .
C52 H66A 2.7064 no .
C52 H66B 2.5367 no .
C53 H51 3.3033 no .
C53 H57A 2.7305 no .
C53 H57B 2.5255 no .
C53 H59B 3.2315 no .
C54 H57A 2.9003 no .
C54 H57B 2.6278 no .
C55 H51 3.2858 no .
C56 H67A 2.7171 no .
C56 H67B 2.8070 no .
C57 H54 2.5326 no .
C57 H59B 2.7953 no .
C57 H60A 3.4328 no .
C58 H59A 3.2383 no .
C58 H59B 2.6260 no .
C58 H60A 2.7200 no .
C59 H57B 3.2499 no .
C59 H58A 3.2289 no .
C59 H58B 2.5398 no .
C60 H58B 2.5962 no .
C60 H61A 2.5884 no .
C60 H61B 3.2387 no .
C60 H62A 3.1253 no .
C61 H60A 2.5488 no .
C61 H60B 2.7173 no .
C62 H60A 3.2000 no .
C62 H60B 2.7744 no .
C62 H63A 2.6175 no .
C62 H63B 2.6030 no .
C63 H60B 3.0929 no .
C63 H62A 2.4617 no .
C63 H62B 2.7694 no .
C64 H65A 2.5668 no .
C64 H65B 2.5424 no .
C65 H64A 2.6689 no .
C65 H64B 2.4488 no .
C66 H51 2.4744 no .
C67 H69A 3.3858 no .
C67 H69B 2.7471 no .
C67 H70A 3.3460 no .
C67 H70B 2.8189 no .
C68 H7 2.4470 no .
C68 H70A 2.6746 no .
C68 H70B 2.7491 no .
C69 H67A 2.7648 no .
C69 H67B 2.7898 no .
C69 H71A 2.7648 no .
C69 H71B 2.7502 no .
C70 H67A 3.4396 no .
C70 H67B 2.8336 no .
C70 H68A 2.7098 no .
C70 H68B 3.3679 no .
C70 H72A 2.7233 no .
C70 H72B 2.7083 no .
C71 H69A 2.7267 no .
C71 H69B 2.7986 no .
C71 H73A 2.7422 no .
C71 H73B 2.7439 no .
C72 H70A 2.7095 no .
C72 H70B 2.7247 no .
C72 H74A 2.7266 no .
C72 H74B 2.7315 no .
C73 H71A 2.7556 no .
C73 H71B 2.7405 no .
C73 H75A 2.7244 no .
C73 H75B 2.7557 no .
C74 H72A 2.7324 no .
C74 H72B 2.7340 no .
C74 H76A 2.7231 no .
C74 H76B 2.7499 no .
C75 H73A 2.7329 no .
C75 H73B 2.7377 no .
C75 H77A 2.7324 no .
C75 H77B 2.7653 no .
C76 H74A 2.7513 no .
C76 H74B 2.7194 no .
C76 H78A 3.3600 no .
C76 H78B 2.7320 no .
C76 H78C 2.7354 no .
C77 H75A 2.7342 no .
C77 H75B 2.7607 no .
C78 H76A 2.7308 no .
C78 H76B 2.6977 no .
C79 H81A 2.6079 no .
C79 H81B 3.3443 no .
C79 H82B 2.8900 no .
C79 H82C 3.5729 no .
C79 H83A 2.6625 no .
C79 H83B 3.3469 no .
C79 H84A 2.8072 no .
C79 H84B 3.5888 no .
C79 H87A 2.6009 no .
C79 H87B 2.5613 no .
C79 H91A 2.7847 no .
C79 H91B 3.3578 no .
C79 H92A 3.2016 no .
C79 H92B 2.7144 no .
C80 H82A 3.3791 no .
C80 H82B 2.7548 no .
C80 H82C 2.7574 no .
C80 H83A 2.6462 no .
C80 H84A 3.3694 no .
C80 H91A 2.8156 no .
C80 H92B 3.0375 no .
C81 H79A 2.7525 no .
C81 H79B 2.6239 no .
C82 H79B 2.8070 no .
C82 H80A 3.3719 no .
C82 H80B 2.6741 no .
C82 H92B 3.3037 no .
C83 H79A 2.7307 no .
C83 H79B 3.3527 no .
C83 H80A 2.7861 no .
C83 H80B 3.2298 no .
C83 H85A 2.6214 no .
C83 H85B 2.6917 no .
C83 H87A 2.7038 no .
C83 H87B 3.3541 no .
C83 H88A 2.6477 no .
C83 H88B 3.5308 no .
C83 H91A 2.5363 no .
C83 H91B 2.6496 no .
C84 H79A 2.8541 no .
C84 H80A 3.3011 no .
C84 H86A 3.3765 no .
C84 H86B 2.7559 no .
C84 H86C 2.7537 no .
C84 H87A 2.6771 no .
C84 H88A 3.1091 no .
C85 H83A 2.5893 no .
C85 H83B 2.7032 no .
C86 H84A 2.7904 no .
C86 H84B 2.7251 no .
C87 H79A 2.5651 no .
C87 H79B 2.5870 no .
C87 H83A 3.3508 no .
C87 H83B 2.7674 no .
C87 H84A 3.2006 no .
C87 H84B 2.7642 no .
C87 H89A 2.6525 no .
C87 H89B 3.3708 no .
C87 H90B 2.8895 no .
C87 H90C 3.5647 no .
C87 H91A 3.3647 no .
C87 H91B 2.6750 no .
C87 H92A 2.8002 no .
C87 H92B 3.5525 no .
C88 H83B 2.7898 no .
C88 H84B 3.0773 no .
C88 H90A 3.4116 no .
C88 H90B 2.7755 no .
C88 H90C 2.7784 no .
C88 H91B 2.6314 no .
C88 H92A 3.3396 no .
C89 H87A 2.6167 no .
C89 H87B 2.8138 no .
C90 H84B 3.2180 no .
C90 H87A 2.7862 no .
C90 H88A 2.7110 no .
C90 H88B 3.4023 no .
C91 H79A 3.3644 no .
C91 H79B 2.7041 no .
C91 H80A 3.4971 no .
C91 H80B 2.6822 no .
C91 H83A 2.6362 no .
C91 H83B 2.5234 no .
C91 H87A 3.3718 no .
C91 H87B 2.7417 no .
C91 H88A 3.1570 no .
C91 H88B 2.8025 no .
C91 H93A 2.6912 no .
C91 H93B 2.5859 no .
C92 H79B 2.6409 no .
C92 H80B 3.0788 no .
C92 H87B 2.8351 no .
C92 H88B 3.2871 no .
C92 H94A 3.3645 no .
C92 H94B 2.7276 no .
C92 H94C 2.7285 no .
C93 H91A 2.6607 no .
C93 H91B 2.5833 no .
C94 H92A 2.7836 no .
C94 H92B 2.6837 no .
H3 H20A 2.6226 no .
H3 H20B 2.6963 no .
H3 H21A 2.4028 no .
H3 H21B 2.4887 no .
H4 H19A 2.4895 no .
H4 H19B 2.1369 no .
H7 H67A 2.7030 no .
H7 H67B 2.6393 no .
H7 H68A 2.3967 no .
H7 H68B 2.4246 no .
H7A H10A 2.2288 no .
H7A H10B 2.2803 no .
H10A H11A 2.3062 no .
H10A H11B 2.4170 no .
H10B H11A 2.4157 no .
H10B H11B 2.8556 no .
H11A H12A 2.7363 no .
H11A H12B 2.3943 no .
H11B H12A 2.3981 no .
H11B H12B 3.0116 no .
H12A H13A 2.8754 no .
H12A H13B 2.4626 no .
H12B H13A 2.4680 no .
H12B H13B 2.3254 no .
H13A H14A 3.0295 no .
H13A H14B 2.2970 no .
H13A H16A 3.0197 no .
H13B H14A 2.6179 no .
H13B H14B 2.8209 no .
H14A H15A 2.2522 no .
H14A H15B 2.4901 no .
H14B H15A 2.4979 no .
H14B H15B 2.8473 no .
H14B H16A 2.6638 no .
H14B H16B 3.5949 no .
H15A H16A 3.5812 no .
H15A H16B 3.4440 no .
H15B H16A 2.9656 no .
H15B H16B 2.3433 no .
H16A H17A 2.2879 no .
H16A H17B 2.4078 no .
H16A H18A 3.5427 no .
H16B H17A 2.4205 no .
H16B H17B 2.8525 no .
H16B H18A 2.1732 no .
H16B H18B 3.5593 no .
H17A H18A 2.7444 no .
H17A H18B 3.4865 no .
H17A H19B 2.6365 no .
H17B H18A 3.5256 no .
H18A H19A 2.4583 no .
H18A H19B 2.7961 no .
H18B H19A 2.1794 no .
H18B H19B 2.4726 no .
H20A H21A 2.3835 no .
H20A H21B 2.8706 no .
H20A H22A 3.0301 no .
H20A H23A 2.3139 no .
H20A H23B 2.9284 no .
H20B H21A 2.8704 no .
H20B H21B 2.3807 no .
H20B H22A 2.5713 no .
H20B H23A 3.0508 no .
H21A H22A 2.8463 no .
H21A H22B 2.3518 no .
H21A H23A 3.1060 no .
H21A H23B 2.5234 no .
H21B H22A 2.3486 no .
H21B H22B 2.3055 no .
H21B H23B 3.5861 no .
H22A H23A 2.3241 no .
H22A H23B 2.8504 no .
H22A H24A 2.6159 no .
H22A H24B 3.0761 no .
H22B H23A 2.8505 no .
H22B H23B 2.4062 no .
H22B H24A 2.9465 no .
H22B H24B 2.4963 no .
H23A H24A 2.3336 no .
H23A H24B 2.8332 no .
H23A H25A 2.5407 no .
H23A H25B 2.9848 no .
H23B H24A 2.8329 no .
H23B H24B 2.3460 no .
H23B H25A 2.9877 no .
H23B H25B 2.5059 no .
H24A H25A 2.3710 no .
H24A H25B 2.8650 no .
H24A H26A 3.0268 no .
H24A H26B 2.5829 no .
H24B H25A 2.8651 no .
H24B H25B 2.3851 no .
H24B H26A 2.5504 no .
H24B H26B 3.0207 no .
H25A H26A 2.8550 no .
H25A H26B 2.3604 no .
H25A H27A 3.0079 no .
H25A H27B 2.5100 no .
H25B H26A 2.3713 no .
H25B H26B 2.8550 no .
H25B H27A 2.5210 no .
H25B H27B 2.9510 no .
H26A H27A 2.3390 no .
H26A H27B 2.8405 no .
H26A H28A 2.5449 no .
H26A H28B 3.0486 no .
H26B H27A 2.8405 no .
H26B H27B 2.3581 no .
H26B H28A 2.9655 no .
H26B H28B 2.5525 no .
H27A H28A 2.3785 no .
H27A H28B 2.8541 no .
H27A H29A 2.5356 no .
H27A H29B 3.0351 no .
H27B H28A 2.8543 no .
H27B H28B 2.3536 no .
H27B H29A 3.0212 no .
H27B H29B 2.6100 no .
H28A H29A 2.3739 no .
H28A H29B 2.8469 no .
H28A H30A 2.5591 no .
H28A H30B 2.9523 no .
H28B H29A 2.8470 no .
H28B H29B 2.3411 no .
H28B H30A 3.0765 no .
H28B H30B 2.5584 no .
H29A H30A 2.3558 no .
H29A H30B 2.8598 no .
H29A H31B 2.5853 no .
H29A H31C 3.0519 no .
H29B H30A 2.8599 no .
H29B H30B 2.3889 no .
H29B H31B 2.9898 no .
H29B H31C 2.5422 no .
H30A H31A 2.3425 no .
H30A H31B 2.3589 no .
H30A H31C 2.8502 no .
H30B H31A 2.3423 no .
H30B H31B 2.8501 no .
H30B H31C 2.3590 no .
H32A H33A 2.4347 no .
H32A H33B 2.8758 no .
H32A H34A 2.7381 no .
H32A H34B 3.5784 no .
H32A H35A 3.5905 no .
H32A H35B 3.1772 no .
H32A H35C 2.1870 no .
H32A H36B 3.5431 no .
H32A H40A 2.3804 no .
H32A H40B 2.8896 no .
H32A H44A 3.5539 no .
H32A H44B 3.0798 no .
H32A H45A 2.7032 no .
H32A H45B 2.1736 no .
H32B H33A 2.8768 no .
H32B H33B 2.3525 no .
H32B H34A 2.4694 no .
H32B H34B 3.5535 no .
H32B H35C 3.2773 no .
H32B H36B 3.0118 no .
H32B H37A 2.2268 no .
H32B H37B 3.2442 no .
H32B H40A 2.7904 no .
H32B H40B 2.3192 no .
H33A H34A 2.8613 no .
H33A H34B 2.4490 no .
H33A H35A 3.5685 no .
H33A H35B 2.4952 no .
H33A H35C 2.9003 no .
H33A H36B 2.6748 no .
H33A H44B 2.1969 no .
H33A H45B 2.6117 no .
H33B H34A 2.4434 no .
H33B H34B 2.2878 no .
H33B H35B 3.5801 no .
H33B H36B 2.1479 no .
H33B H37A 2.8172 no .
H33B H38B 3.2934 no .
H33B H44B 3.1082 no .
H34A H35A 2.3786 no .
H34A H35B 2.8780 no .
H34A H35C 2.3921 no .
H34B H35A 2.3789 no .
H34B H35B 2.3920 no .
H34B H35C 2.8779 no .
H35B H45B 3.0668 no .
H35C H45B 2.8108 no .
H36A H37A 2.8491 no .
H36A H37B 2.3024 no .
H36A H38A 2.4883 no .
H36A H38B 3.0908 no .
H36A H40B 3.0987 no .
H36A H41A 3.1030 no .
H36A H41B 2.1429 no .
H36A H44A 2.3362 no .
H36A H44B 2.6536 no .
H36B H37A 2.4288 no .
H36B H37B 2.8462 no .
H36B H38A 2.7133 no .
H36B H38B 2.4034 no .
H36B H40B 3.5735 no .
H36B H41B 3.5610 no .
H36B H44A 2.9606 no .
H36B H44B 2.3122 no .
H37A H38A 2.8614 no .
H37A H38B 2.3427 no .
H37A H39B 2.6340 no .
H37A H39C 3.1058 no .
H37A H40B 2.6583 no .
H37B H38A 2.4061 no .
H37B H38B 2.8622 no .
H37B H39B 2.9841 no .
H37B H39C 2.5506 no .
H37B H40B 2.3247 no .
H37B H41B 2.5493 no .
H37B H43B 2.9805 no .
H37B H43C 2.8140 no .
H38A H39A 2.3522 no .
H38A H39B 2.8579 no .
H38A H39C 2.3682 no .
H38B H39A 2.3517 no .
H38B H39B 2.3688 no .
H38B H39C 2.8580 no .
H40A H41A 2.2889 no .
H40A H41B 2.8399 no .
H40A H42A 3.5640 no .
H40A H42B 2.5229 no .
H40A H43C 3.3466 no .
H40A H44A 2.9748 no .
H40A H45A 2.2473 no .
H40A H45B 3.1633 no .
H40B H41A 2.8377 no .
H40B H41B 2.4221 no .
H40B H42A 3.5438 no .
H40B H42B 2.6921 no .
H40B H43A 3.5927 no .
H40B H43B 3.1897 no .
H40B H43C 2.2050 no .
H40B H44A 3.5705 no .
H41A H42A 2.3185 no .
H41A H42B 2.4781 no .
H41A H43B 3.5798 no .
H41A H44A 2.2469 no .
H41A H45A 2.8973 no .
H41B H42A 2.4846 no .
H41B H42B 2.8899 no .
H41B H43A 3.6000 no .
H41B H43B 2.5214 no .
H41B H43C 2.9226 no .
H41B H44A 2.7262 no .
H42A H43A 2.3384 no .
H42A H43B 2.3548 no .
H42A H43C 2.8466 no .
H42B H43A 2.3389 no .
H42B H43B 2.8467 no .
H42B H43C 2.3546 no .
H44A H45A 2.3863 no .
H44A H45B 2.8504 no .
H44A H46A 2.4556 no .
H44A H46B 2.7761 no .
H44B H45A 2.8513 no .
H44B H45B 2.3363 no .
H44B H46A 3.0313 no .
H44B H46B 2.4154 no .
H45A H46A 2.3370 no .
H45A H46B 2.8616 no .
H45A H47B 2.6351 no .
H45A H47C 3.1084 no .
H45B H46A 2.8626 no .
H45B H46B 2.4153 no .
H45B H47A 3.5940 no .
H45B H47B 2.9631 no .
H45B H47C 2.5305 no .
H46A H47A 2.3298 no .
H46A H47B 2.3459 no .
H46A H47C 2.8396 no .
H46B H47A 2.3283 no .
H46B H47B 2.8395 no .
H46B H47C 2.3469 no .
H51 H66A 2.4014 no .
H51 H66B 2.1029 no .
H54 H57A 2.4215 no .
H54 H57B 2.2251 no .
H57A H58A 2.2163 no .
H57A H58B 2.4410 no .
H57B H58A 2.4585 no .
H57B H58B 2.8214 no .
H57B H59B 2.8577 no .
H58A H59B 3.5464 no .
H58A H60A 3.5315 no .
H58B H59A 3.4529 no .
H58B H59B 2.8257 no .
H58B H60A 2.0574 no .
H58B H60B 3.4787 no .
H58B H61A 3.4030 no .
H59A H60A 2.8485 no .
H59A H60B 2.3494 no .
H59B H60A 2.3693 no .
H59B H60B 2.3130 no .
H60A H61A 2.3412 no .
H60A H61B 3.4417 no .
H60A H62A 3.5910 no .
H60B H61A 3.0272 no .
H60B H62A 2.7319 no .
H60B H63B 2.8317 no .
H61A H62A 2.8582 no .
H61A H62B 2.4778 no .
H61B H62A 2.4893 no .
H61B H62B 2.2701 no .
H62A H63A 2.6863 no .
H62A H63B 2.3010 no .
H62B H63A 2.6485 no .
H62B H63B 3.1432 no .
H63A H64A 2.2936 no .
H63A H64B 2.4214 no .
H63B H64A 2.4290 no .
H63B H64B 2.8512 no .
H64A H65A 3.0364 no .
H64A H65B 2.4848 no .
H64B H65A 2.2741 no .
H64B H65B 2.6601 no .
H65A H66A 2.8540 no .
H65A H66B 2.3842 no .
H65B H66A 2.3795 no .
H65B H66B 2.3211 no .
H67A H68A 2.8593 no .
H67A H68B 2.3791 no .
H67A H69B 2.5852 no .
H67A H70B 3.0402 no .
H67B H68A 2.3585 no .
H67B H68B 2.8589 no .
H67B H69B 3.0677 no .
H67B H70A 2.9702 no .
H67B H70B 2.3116 no .
H68A H69A 2.3666 no .
H68A H69B 2.8546 no .
H68A H70A 2.4735 no .
H68A H70B 3.0323 no .
H68B H69A 2.3092 no .
H68B H69B 2.3719 no .
H68B H70A 3.5548 no .
H69A H70A 2.3972 no .
H69A H70B 2.8545 no .
H69A H71A 2.9954 no .
H69A H71B 2.5410 no .
H69B H70A 2.8539 no .
H69B H70B 2.3370 no .
H69B H71A 2.6340 no .
H69B H71B 3.0848 no .
H70A H71A 2.8515 no .
H70A H71B 2.3686 no .
H70A H72A 2.9850 no .
H70A H72B 2.5060 no .
H70B H71A 2.3562 no .
H70B H71B 2.8518 no .
H70B H72A 2.5384 no .
H70B H72B 2.9848 no .
H71A H72A 2.3502 no .
H71A H72B 2.8467 no .
H71A H73A 2.5722 no .
H71A H73B 3.0348 no .
H71B H72A 2.8468 no .
H71B H72B 2.3627 no .
H71B H73A 3.0087 no .
H71B H73B 2.5578 no .
H72A H73A 2.3594 no .
H72A H73B 2.8483 no .
H72A H74A 2.5406 no .
H72A H74B 3.0060 no .
H72B H73A 2.8482 no .
H72B H73B 2.3580 no .
H72B H74A 3.0009 no .
H72B H74B 2.5476 no .
H73A H74A 2.3471 no .
H73A H74B 2.8368 no .
H73A H75A 2.9845 no .
H73A H75B 2.5696 no .
H73B H74A 2.8370 no .
H73B H74B 2.3429 no .
H73B H75A 2.5412 no .
H73B H75B 3.0411 no .
H74A H75A 2.8475 no .
H74A H75B 2.3449 no .
H74A H76A 3.0103 no .
H74A H76B 2.5790 no .
H74B H75A 2.3710 no .
H74B H75B 2.8472 no .
H74B H76A 2.5164 no .
H74B H76B 3.0025 no .
H75A H76A 2.3714 no .
H75A H76B 2.8495 no .
H75A H77A 2.9767 no .
H75A H77B 2.5718 no .
H75B H76A 2.8493 no .
H75B H76B 2.3491 no .
H75B H77A 2.5649 no .
H75B H77B 3.0700 no .
H76A H77A 2.8481 no .
H76A H77B 2.3443 no .
H76A H78B 3.0325 no .
H76A H78C 2.5695 no .
H76B H77A 2.3726 no .
H76B H77B 2.8480 no .
H76B H78A 3.5866 no .
H76B H78B 2.5306 no .
H76B H78C 2.9861 no .
H77A H78A 2.3222 no .
H77A H78B 2.3430 no .
H77A H78C 2.8354 no .
H77B H78A 2.3249 no .
H77B H78B 2.8356 no .
H77B H78C 2.3402 no .
H79A H80A 2.3325 no .
H79A H80B 2.8653 no .
H79A H81A 2.4848 no .
H79A H81B 3.5520 no .
H79A H82B 3.3285 no .
H79A H83A 2.9888 no .
H79A H84A 2.2645 no .
H79A H84B 3.2248 no .
H79A H87A 2.3445 no .
H79A H87B 2.7825 no .
H79B H80A 2.8641 no .
H79B H80B 2.4322 no .
H79B H81A 2.7224 no .
H79B H81B 3.5710 no .
H79B H82B 2.2451 no .
H79B H82C 3.2268 no .
H79B H83A 3.5581 no .
H79B H87A 2.8738 no .
H79B H87B 2.3255 no .
H79B H91A 3.1134 no .
H79B H91B 3.5640 no .
H79B H92A 2.6919 no .
H79B H92B 2.2160 no .
H80A H81A 2.4359 no .
H80A H81B 2.2702 no .
H80A H82C 3.5740 no .
H80A H83A 2.2045 no .
H80A H84A 2.9008 no .
H80A H85B 3.4960 no .
H80A H91A 3.1266 no .
H80B H81A 2.8549 no .
H80B H81B 2.4451 no .
H80B H82A 3.5812 no .
H80B H82B 2.9159 no .
H80B H82C 2.5192 no .
H80B H83A 2.7291 no .
H80B H91A 2.2062 no .
H80B H92B 2.5573 no .
H81A H82A 2.3326 no .
H81A H82B 2.3534 no .
H81A H82C 2.8443 no .
H81B H82A 2.3348 no .
H81B H82B 2.8445 no .
H81B H82C 2.3517 no .
H82B H92B 2.8387 no .
H82C H92B 3.0650 no .
H83A H84A 2.4108 no .
H83A H84B 2.8516 no .
H83A H85A 2.7633 no .
H83A H85B 2.4159 no .
H83A H87A 3.5691 no .
H83A H88A 3.5644 no .
H83A H91A 2.3496 no .
H83A H91B 2.9955 no .
H83B H84A 2.8537 no .
H83B H84B 2.3231 no .
H83B H85A 2.4613 no .
H83B H85B 3.0446 no .
H83B H87A 3.1014 no .
H83B H88A 2.1453 no .
H83B H88B 3.1603 no .
H83B H91A 2.6567 no .
H83B H91B 2.3508 no .
H84A H85A 2.8584 no .
H84A H85B 2.3440 no .
H84A H86B 3.1051 no .
H84A H86C 2.6349 no .
H84A H87A 2.6990 no .
H84B H85A 2.3975 no .
H84B H85B 2.8594 no .
H84B H86B 2.5674 no .
H84B H86C 3.0010 no .
H84B H87A 2.2785 no .
H84B H88A 2.6144 no .
H84B H90B 2.7543 no .
H84B H90C 2.9534 no .
H85A H86A 2.3341 no .
H85A H86B 2.3511 no .
H85A H86C 2.8440 no .
H85B H86A 2.3321 no .
H85B H86B 2.8438 no .
H85B H86C 2.3530 no .
H87A H88A 2.4567 no .
H87A H88B 2.8568 no .
H87A H89A 2.7179 no .
H87A H89B 3.5648 no .
H87A H90B 2.2204 no .
H87A H90C 3.2065 no .
H87A H91B 3.5736 no .
H87B H88A 2.8582 no .
H87B H88B 2.3055 no .
H87B H89A 2.5761 no .
H87B H90B 3.3745 no .
H87B H91B 2.9957 no .
H87B H92A 2.2558 no .
H87B H92B 3.1792 no .
H88A H89A 2.8835 no .
H88A H89B 2.4652 no .
H88A H90B 2.9537 no .
H88A H90C 2.5508 no .
H88A H91B 2.6476 no .
H88B H89A 2.4581 no .
H88B H89B 2.3132 no .
H88B H91B 2.2302 no .
H88B H92A 2.8555 no .
H88B H93A 3.5410 no .
H89A H90A 2.3439 no .
H89A H90B 2.3635 no .
H89A H90C 2.8526 no .
H89B H90A 2.3462 no .
H89B H90B 2.8527 no .
H89B H90C 2.3612 no .
H91A H92A 2.8606 no .
H91A H92B 2.3430 no .
H91A H93A 3.0259 no .
H91A H93B 2.4018 no .
H91B H92A 2.4011 no .
H91B H92B 2.8591 no .
H91B H93A 2.4323 no .
H91B H93B 2.7498 no .
H92A H93A 2.3387 no .
H92A H93B 2.8637 no .
H92A H94B 3.0978 no .
H92A H94C 2.6210 no .
H92B H93A 2.8649 no .
H92B H93B 2.4165 no .
H92B H94A 3.5836 no .
H92B H94B 2.5131 no .
H92B H94C 2.9477 no .
H93A H94A 2.3616 no .
H93A H94B 2.8637 no .
H93A H94C 2.3748 no .
H93B H94A 2.3613 no .
H93B H94B 2.3751 no .
H93B H94C 2.8638 no .
O1 H32A 3.4758 no .
O1 H33A 2.8111 no 1_455
O1 H33B 3.5356 no 1_455
O1 H34A 3.2786 no .
O1 H35C 3.1148 no .
O1 H36B 3.1463 no 1_455
O1 H44B 2.4267 no 1_455
O1 H46B 3.4568 no 1_455
O2 H33B 3.4643 no 1_455
O2 H34B 2.9878 no 1_455
O2 H87B 2.6315 no 1_445
O2 H89A 3.0496 no 1_445
O2 H91B 3.4284 no 1_545
O2 H92A 3.4767 no 1_445
O2 H93A 3.0978 no 1_545
O2 H93B 3.3743 no 1_545
O3 H15A 3.5984 no 2_766
O3 H15B 3.5336 no 2_766
O3 H90C 3.2341 no 1_545
O4 H15B 3.0767 no 2_766
O4 H65A 3.0048 no 1_545
O4 H65B 3.1336 no 1_545
O5 H15B 2.9302 no 2_766
O5 H16B 2.5796 no 2_766
O5 H18A 2.4928 no 2_766
O6 H12A 3.1894 no 2_766
O6 H13A 2.8377 no 2_666
O6 H14B 2.9224 no 2_666
O6 H64A 2.4721 no 2_676
O6 H64B 3.5202 no 2_676
O7 H12A 3.4373 no 2_766
O7 H57A 2.9947 no .
O7 H58A 2.5636 no .
O7 H58B 3.5578 no .
O7 H63A 2.5470 no 2_676
O7 H64A 3.4426 no 2_676
O8 H14A 3.2569 no 2_766
O8 H39B 2.7777 no .
O8 H39C 3.2262 no .
O9 H79B 3.4368 no 1_455
O9 H80B 2.8274 no .
O9 H81A 3.2704 no 1_455
O9 H82B 3.1456 no 1_455
O9 H83A 3.3145 no .
O9 H91A 2.4395 no .
O9 H93B 3.3479 no .
O10 H40A 2.6838 no .
O10 H42B 3.0681 no .
O10 H44A 3.2376 no 1_455
O10 H45A 3.5854 no .
O10 H46A 3.1391 no 1_455
O10 H46B 3.4928 no 1_455
O10 H80A 3.4942 no .
O10 H81B 3.0485 no .
O11 H43B 3.5496 no 1_455
O11 H62B 2.8203 no 2_676
O12 H13B 2.6373 no 2_666
O12 H18B 2.6180 no 1_455
O12 H19A 3.3978 no 1_455
O12 H43B 3.2521 no 1_455
O13 H12B 2.6301 no 2_666
O13 H62A 2.6456 no 2_576
O13 H63B 2.8846 no 2_576
O13 H64B 3.4722 no 2_676
O14 H58B 2.5207 no 2_676
O14 H60A 2.8485 no 2_676
O14 H61A 2.7518 no 2_676
O15 H11B 3.4390 no 1_465
O15 H61A 3.1878 no 2_676
O15 H86B 2.9807 no 1_455
O16 H61A 3.5305 no 2_676
O16 H61B 3.3690 no 2_676
O16 H86B 3.3403 no 1_455
O16 H86C 3.0441 no 1_455
O17 H4 2.6526 no .
O17 H36A 2.4372 no 1_455
O17 H36B 3.3471 no 1_455
O17 H38A 3.4041 no 1_455
O17 H40A 3.2791 no .
O17 H40B 2.7336 no .
O17 H41B 3.5963 no 1_455
O17 H42B 3.2581 no .
O17 H43C 2.6978 no .
O17 H44A 3.2562 no 1_455
O17 H54 2.7624 no .
O18 H30A 3.1356 no 2_565
O18 H30B 3.2622 no 2_565
O18 H31A 2.7226 no 2_565
O18 H32A 2.3649 no .
O18 H32B 3.5679 no .
O18 H35C 2.5399 no .
O18 H40A 3.0786 no .
O18 H45A 3.0804 no .
O18 H45B 3.0341 no .
O18 H46B 3.0044 no 1_455
O18 H67A 2.9639 no .
O18 H67B 3.5277 no .
O19 H7A 2.6372 no 1_565
O19 H51 2.5827 no .
O19 H66B 3.5707 no .
O19 H83A 3.3588 no .
O19 H83B 2.4825 no .
O19 H85A 3.5792 no .
O19 H87A 2.6999 no 1_455
O19 H87B 3.2159 no 1_455
O19 H89A 3.2261 no 1_455
O19 H90B 2.7150 no 1_455
O19 H91A 3.5056 no .
O19 H91B 3.1128 no .
O20 H20B 3.0318 no 1_565
O20 H77A 3.2458 no 2_775
O20 H77B 3.0815 no 2_775
O20 H78A 2.6989 no 2_775
O20 H79A 3.5961 no 1_455
O20 H79B 2.3633 no 1_455
O20 H82B 2.5455 no 1_455
O20 H87B 3.0291 no 1_455
O20 H92A 3.0470 no 1_455
O20 H92B 3.0579 no 1_455
O20 H93B 2.9352 no .
N1 H33B 3.5903 no 1_455
N1 H38B 3.4324 no 1_455
N1 H88A 3.4108 no 1_545
N1 H88B 3.1878 no 1_545
N1 H89A 2.8955 no 1_445
N1 H91B 3.2225 no 1_545
N2 H32A 3.4318 no .
N2 H32B 2.5844 no .
N2 H34A 3.1792 no .
N2 H36A 3.3684 no 1_455
N2 H36B 2.7187 no 1_455
N2 H38B 3.4917 no 1_455
N2 H44B 3.4811 no 1_455
N3 H33A 2.9343 no 1_455
N3 H33B 3.5458 no 1_455
N3 H34B 3.2910 no 1_455
N3 H93A 2.8470 no 1_545
N5 H41A 3.1263 no 1_455
N5 H41B 3.3364 no 1_455
N5 H42B 2.9230 no .
N5 H44A 3.3176 no 1_455
N5 H80A 3.5617 no .
N5 H85B 3.5851 no .
N6 H79A 2.6137 no 1_455
N6 H79B 3.4414 no 1_455
N6 H81A 3.3171 no 1_455
N6 H83A 2.7156 no .
N6 H83B 3.3605 no .
N6 H87A 3.5698 no 1_455
N6 H91A 3.3386 no .
N7 H46A 2.8032 no 1_455
N7 H80A 3.5654 no .
N7 H80B 2.9587 no .
N7 H81B 3.2848 no .
N7 H82C 3.5787 no .
C1 H33A 3.3516 no 1_455
C1 H33B 3.0429 no 1_455
C1 H34A 3.1999 no .
C1 H36B 3.3173 no 1_455
C1 H89A 3.3249 no 1_445
C1 H93A 3.4317 no 1_545
C2 H32B 3.2628 no .
C2 H33A 3.1837 no 1_455
C2 H33B 3.2904 no 1_455
C2 H34A 2.9058 no .
C2 H36B 2.7584 no 1_455
C2 H44B 3.0650 no 1_455
C3 H32B 3.0651 no .
C3 H34A 3.5960 no .
C3 H36B 3.2476 no 1_455
C3 H37A 3.4780 no .
C3 H38A 3.2007 no 1_455
C3 H38B 2.9749 no 1_455
C3 H89B 3.5237 no 1_545
C4 H32B 3.3348 no .
C4 H37A 2.9100 no .
C4 H38A 2.9579 no 1_455
C4 H38B 3.3172 no 1_455
C4 H89B 3.5278 no 1_545
C5 H37A 3.4255 no .
C5 H38A 3.3617 no 1_455
C5 H39B 3.0609 no .
C5 H89B 3.5126 no 1_545
C6 H88A 3.4772 no 1_545
C6 H89B 3.4798 no 1_545
C6 H90C 3.3846 no 1_545
C7 H38B 3.3500 no 1_455
C7 H88A 2.8120 no 1_545
C7 H88B 3.5245 no 1_545
C7 H89B 3.4867 no 1_545
C7 H90A 3.3029 no 1_445
C8 H38B 2.9633 no 1_455
C8 H88A 3.1683 no 1_545
C8 H88B 3.1964 no 1_545
C8 H89A 3.5564 no 1_445
C8 H89B 3.5285 no 1_545
C9 H33A 3.1667 no 1_455
C9 H33B 3.1188 no 1_455
C9 H34B 3.1744 no 1_455
C9 H89A 3.4650 no 1_445
C9 H91B 3.5697 no 1_545
C9 H93A 2.7847 no 1_545
C10 H66B 3.3658 no 1_545
C10 H85A 3.5566 no 1_545
C10 H90C 3.4017 no 1_545
C11 H15A 3.3911 no 2_766
C11 H15B 3.3063 no 2_766
C11 H65A 3.3060 no 1_545
C11 H86B 3.4563 no 1_545
C12 H15B 3.2542 no 2_766
C12 H18A 3.3369 no 2_766
C12 H61B 3.5486 no 2_666
C12 H63B 3.3320 no 1_645
C12 H64B 3.5095 no 1_545
C12 H65A 3.2107 no 1_545
C13 H17B 3.2928 no 2_666
C13 H18A 2.8087 no 2_766
C13 H18B 3.4242 no 2_766
C13 H58A 3.4834 no 2_666
C13 H64B 3.2856 no 1_545
C14 H16A 3.5057 no 2_666
C14 H16B 3.2676 no 2_766
C14 H17B 3.0638 no 2_666
C14 H18A 3.0366 no 2_766
C14 H39A 3.4620 no 2_766
C14 H39C 3.5604 no 2_766
C15 H11B 3.0053 no 2_766
C15 H12A 3.2713 no 2_766
C15 H16B 3.3029 no 2_766
C15 H64A 3.0326 no 2_676
C16 H12A 3.5731 no 2_766
C16 H14B 2.9620 no 2_666
C16 H15B 3.3396 no 2_766
C17 H14B 3.0919 no 2_666
C17 H39A 3.0375 no 1_455
C17 H39C 3.5821 no 1_455
C17 H58A 2.9129 no .
C18 H12A 3.3642 no 2_766
C18 H13B 3.0168 no 2_766
C18 H14A 3.4906 no 2_766
C18 H57A 3.5342 no .
C18 H59A 3.4981 no 1_655
C18 H63A 3.2062 no 2_676
C19 H39B 3.3885 no .
C19 H39C 3.1567 no .
C19 H43C 3.4150 no .
C20 H34B 3.3960 no 1_455
C20 H35B 3.3010 no 1_455
C20 H77A 3.4971 no 2_765
C20 H93A 3.2051 no 1_545
C20 H93B 3.5829 no 1_545
C20 H94A 3.2591 no 1_545
C21 H28A 3.1576 no 2_565
C21 H30A 3.3236 no 2_565
C21 H35B 3.5626 no 1_455
C21 H94A 3.2360 no 1_545
C22 H27B 3.5438 no 1_655
C22 H28A 3.1900 no 2_565
C22 H77A 3.4082 no 2_765
C22 H94A 3.5864 no 1_545
C23 H26A 3.3156 no 2_565
C23 H35B 3.5045 no 1_455
C23 H78B 3.4869 no 2_765
C23 H94C 3.4007 no 1_445
C24 H26A 3.1937 no 2_565
C24 H29A 3.5727 no 1_655
C24 H29B 3.4869 no 1_655
C24 H78B 3.4179 no 2_765
C25 H24B 3.3504 no 2_565
C25 H73A 3.5801 no 2_665
C26 H24B 3.1976 no 2_565
C26 H31B 3.5518 no 1_655
C26 H31C 3.5287 no 1_655
C26 H73A 3.2644 no 2_665
C27 H22B 3.4832 no 1_455
C27 H22B 3.3192 no 2_565
C27 H24B 3.5792 no 2_565
C27 H74A 3.4272 no 2_665
C27 H75B 3.5800 no 2_665
C28 H21A 3.4396 no 2_565
C28 H22B 3.2256 no 2_565
C28 H47C 3.4426 no 2_665
C28 H74A 3.3404 no 2_665
C29 H22B 3.5803 no 2_565
C29 H24A 3.5629 no 1_455
C29 H24B 3.4982 no 1_455
C30 H69B 3.3781 no 2_565
C31 H26A 3.4866 no 1_455
C31 H26B 3.5593 no 1_455
C31 H35C 3.3256 no 2_565
C31 H47C 3.0942 no 2_565
C31 H70B 3.5286 no 2_565
C33 H3 3.5926 no 1_655
C33 H89A 3.5088 no 1_545
C34 H20A 3.2817 no 1_655
C34 H88B 3.1121 no 1_545
C34 H92A 3.4309 no 1_545
C35 H20A 3.2000 no 1_655
C35 H31A 3.3542 no 2_565
C35 H31B 3.4696 no 2_565
C35 H94C 3.3472 no 1_545
C37 H4 3.3305 no .
C37 H19A 3.3837 no .
C37 H89B 3.3400 no 1_545
C38 H89B 3.3452 no 1_545
C38 H90A 3.3101 no 1_545
C39 H14A 2.8660 no 2_766
C39 H17A 3.2401 no 1_655
C39 H17B 3.2695 no 1_655
C39 H19A 3.1035 no .
C39 H89B 3.5771 no 1_545
C39 H90A 3.0779 no 1_545
C41 H81A 3.4296 no .
C41 H81B 3.5043 no .
C42 H80A 3.0696 no .
C42 H84A 3.4540 no .
C42 H85B 3.4149 no .
C43 H19A 3.4599 no .
C43 H59B 3.2924 no 1_655
C43 H85B 3.4491 no .
C43 H86C 3.3651 no .
C45 H31A 3.5615 no 2_565
C45 H81B 3.4738 no .
C46 H67A 2.9230 no 1_655
C46 H82A 3.3780 no .
C47 H28B 3.2749 no 2_665
C47 H31A 3.3454 no 2_565
C47 H31C 3.5412 no 2_565
C47 H67A 3.2854 no 1_655
C47 H68B 3.4213 no 1_655
C47 H70B 3.3109 no .
C47 H72A 3.0187 no .
C47 H82A 3.1598 no .
C48 H41A 3.5285 no 1_455
C48 H42B 3.3522 no .
C48 H80A 3.0336 no .
C48 H80B 3.3081 no .
C48 H81A 3.2391 no 1_455
C48 H83A 3.3434 no .
C49 H79A 3.2414 no 1_455
C49 H80A 3.3064 no .
C49 H80B 3.1459 no .
C49 H81A 2.9700 no 1_455
C49 H83A 2.8288 no .
C49 H91A 2.9961 no .
C50 H42A 3.5782 no 1_455
C50 H79A 3.1176 no 1_455
C50 H83A 3.1226 no .
C50 H84A 3.4928 no 1_455
C50 H85A 3.3222 no .
C50 H85B 2.9781 no .
C51 H79A 3.4410 no 1_455
C51 H84A 3.0084 no 1_455
C51 H85A 2.9635 no .
C51 H85B 3.1841 no .
C52 H84A 3.5283 no 1_455
C52 H85A 3.2404 no .
C52 H85B 3.3731 no .
C52 H86C 3.2285 no 1_455
C53 H43B 3.5793 no 1_455
C53 H85B 3.4725 no .
C54 H41B 2.9983 no 1_455
C54 H42A 3.5928 no 1_455
C54 H43A 3.2432 no .
C54 H85B 3.2690 no .
C55 H41A 3.2634 no 1_455
C55 H41B 3.2166 no 1_455
C55 H42A 3.5174 no 1_455
C55 H85B 3.0042 no .
C56 H42B 3.4487 no .
C56 H44A 3.4425 no 1_455
C56 H46A 2.8802 no 1_455
C56 H80A 3.1131 no .
C56 H80B 3.1624 no .
C56 H81B 3.1719 no .
C57 H43B 3.3915 no 1_455
C57 H62B 3.2991 no 2_676
C58 H13B 3.1369 no 2_666
C58 H17B 3.3524 no .
C58 H62B 3.4443 no 2_676
C58 H63A 3.2334 no 2_676
C58 H64B 3.3030 no 2_676
C59 H18B 3.0559 no 1_455
C59 H43B 3.1818 no 1_455
C59 H62A 3.3979 no 2_576
C59 H86C 3.3470 no 1_455
C60 H61A 3.4048 no 2_676
C60 H62A 2.9818 no 2_576
C61 H12B 3.0484 no 2_666
C61 H60A 3.3266 no 2_676
C61 H62A 3.3702 no 2_576
C61 H63B 3.4598 no 2_576
C61 H64B 3.4117 no 2_676
C61 H65A 2.9692 no 2_676
C62 H58B 3.1137 no 2_676
C62 H59A 3.3380 no 2_576
C62 H60A 3.3193 no 2_676
C62 H60B 3.4703 no 2_576
C62 H62A 3.2291 no 2_576
C63 H12A 3.2265 no 1_465
C63 H58A 3.5500 no 2_676
C63 H58B 2.9403 no 2_676
C64 H11B 3.5400 no 1_465
C64 H12A 3.4514 no 1_465
C64 H13A 3.3664 no 1_565
C64 H58B 3.2905 no 2_676
C64 H61A 3.3253 no 2_676
C65 H10B 3.3498 no 1_565
C65 H11A 3.5613 no 1_565
C65 H12B 3.4932 no 1_565
C65 H61A 3.3632 no 2_676
C65 H61B 3.2628 no 2_676
C65 H86B 3.5859 no 1_455
C66 H10B 3.3671 no 1_565
C66 H84B 3.5463 no 1_455
C66 H86B 3.1136 no 1_455
C66 H86C 3.4674 no 1_455
C66 H90B 3.3053 no 1_455
C67 H30B 3.5473 no 2_565
C67 H46A 3.0608 no 1_455
C67 H46B 3.5200 no 1_455
C67 H47A 3.3385 no 1_455
C67 H81B 3.3688 no .
C67 H82C 3.2651 no .
C68 H47A 3.2268 no 1_455
C68 H75A 3.1892 no 2_775
C68 H77B 3.3565 no 2_775
C68 H82C 3.5161 no .
C69 H30B 3.4080 no 2_565
C69 H47A 3.4602 no 1_455
C69 H75A 3.1791 no 2_775
C70 H31C 3.5091 no 2_565
C70 H47B 3.3661 no .
C70 H73B 3.3165 no 2_775
C70 H75A 3.5739 no 2_775
C70 H82C 3.5048 no .
C71 H31C 3.3932 no 2_565
C71 H73B 3.2034 no 2_775
C71 H76B 3.5401 no 1_455
C72 H71B 3.3501 no 2_775
C72 H73B 3.5636 no 2_775
C73 H26B 3.2548 no 2_665
C73 H71B 3.2143 no 2_775
C73 H78B 3.5359 no 1_455
C73 H78C 3.5892 no 1_455
C74 H27B 3.4481 no 2_665
C74 H28B 3.5738 no 2_665
C74 H69A 3.5880 no 1_655
C74 H69A 3.3397 no 2_775
C74 H71B 3.5681 no 2_775
C75 H27B 3.3473 no 2_665
C75 H68A 3.4886 no 2_775
C75 H69A 3.2101 no 2_775
C75 H94B 3.4223 no 2_775
C76 H69A 3.5280 no 2_775
C76 H71B 3.5356 no 1_655
C77 H20B 3.5868 no 2_765
C77 H22A 3.3610 no 2_765
C78 H23A 3.5014 no 2_765
C78 H73A 3.5897 no 1_655
C78 H73B 3.4976 no 1_655
C78 H82B 3.3297 no 2_875
C78 H94B 3.1740 no 2_875
C80 H42A 3.5324 no .
C80 H42B 3.4091 no .
C81 H41A 3.1118 no .
C81 H45A 3.3637 no .
C81 H67B 3.2547 no .
C82 H47B 3.3036 no .
C82 H67B 3.1630 no .
C82 H78A 3.3981 no 2_875
C82 H78C 3.4742 no 2_875
C84 H42A 3.3423 no .
C84 H51 3.4034 no 1_655
C84 H66A 3.2828 no 1_655
C85 H10A 3.4909 no 1_565
C85 H42A 3.4811 no .
C85 H43A 3.3906 no .
C86 H11A 3.4037 no 1_565
C86 H43A 3.2665 no .
C86 H59B 3.2953 no 1_655
C86 H66A 3.0287 no 1_655
C88 H7A 3.5065 no 1_565
C88 H34A 3.4819 no 1_565
C88 H34B 3.5219 no 1_565
C89 H33B 3.1605 no 1_565
C89 H37A 3.4969 no 1_565
C89 H38B 3.2326 no 1_565
C89 H39B 3.5415 no 1_565
C90 H38B 3.3627 no 1_565
C90 H39B 3.2191 no 1_565
C90 H66A 3.4292 no 1_655
C92 H34B 3.4965 no 1_565
C92 H78A 3.5949 no 2_875
C93 H20B 3.0147 no 1_565
C93 H35A 3.4644 no 1_565
C94 H20B 3.2555 no 1_565
C94 H21B 3.4671 no 1_565
C94 H23A 3.3375 no 1_665
C94 H25A 3.1065 no 1_665
C94 H35A 3.2036 no 1_565
C94 H75B 3.2928 no 2_775
C94 H78A 3.3666 no 2_875
H3 C33 3.5926 no 1_455
H3 H33A 2.7962 no 1_455
H3 H35A 3.2116 no .
H3 H35C 3.5148 no .
H3 H93A 3.2166 no 1_545
H4 O17 2.6526 no .
H4 C37 3.3305 no .
H4 H32B 3.1471 no .
H4 H37A 2.6956 no .
H4 H37B 3.0467 no .
H4 H38A 3.0801 no 1_455
H4 H40B 2.8908 no .
H4 H43C 2.9780 no .
H7 H46A 3.1625 no 1_455
H7 H80B 2.8418 no .
H7 H82A 3.2485 no 1_455
H7 H82B 3.4917 no 1_455
H7A O19 2.6372 no 1_545
H7A C88 3.5065 no 1_545
H7A H83B 3.1321 no 1_545
H7A H88A 2.6342 no 1_545
H7A H90A 3.1060 no 1_445
H7A H90B 3.3288 no 1_445
H10A C85 3.4909 no 1_545
H10A H66B 3.4466 no 1_545
H10A H83B 3.4240 no 1_545
H10A H84B 3.0780 no 1_545
H10A H85A 2.8435 no 1_545
H10A H86B 3.2333 no 1_545
H10A H88A 3.0546 no 1_545
H10A H90C 2.7932 no 1_545
H10B C65 3.3498 no 1_545
H10B C66 3.3671 no 1_545
H10B H65A 3.2840 no 1_545
H10B H65B 2.9221 no 1_545
H10B H66B 2.6016 no 1_545
H10B H85A 3.5531 no 1_545
H10B H90A 3.3713 no 1_445
H11A C65 3.5613 no 1_545
H11A C86 3.4037 no 1_545
H11A H61B 3.0104 no 2_666
H11A H63B 3.3499 no 1_645
H11A H65A 2.8363 no 1_545
H11A H66B 3.4268 no 1_545
H11A H85A 3.4048 no 1_545
H11A H86A 3.3120 no 1_545
H11A H86B 2.7536 no 1_545
H11B O15 3.4390 no 1_645
H11B C15 3.0053 no 2_766
H11B C64 3.5400 no 1_645
H11B H15A 2.4761 no 2_766
H11B H15B 2.6928 no 2_766
H11B H64A 2.9071 no 1_645
H11B H86B 3.4862 no 1_545
H11B H90C 3.5838 no 1_545
H12A O6 3.1894 no 2_766
H12A O7 3.4373 no 2_766
H12A C15 3.2713 no 2_766
H12A C16 3.5731 no 2_766
H12A C18 3.3642 no 2_766
H12A C63 3.2265 no 1_645
H12A C64 3.4514 no 1_645
H12A H15A 3.4005 no 2_766
H12A H15B 2.7229 no 2_766
H12A H16B 3.1180 no 2_766
H12A H18A 2.8909 no 2_766
H12A H18B 3.2487 no 2_766
H12A H63A 3.0146 no 1_645
H12A H63B 2.8403 no 1_645
H12A H64A 2.8310 no 1_645
H12B O13 2.6301 no 2_666
H12B C61 3.0484 no 2_666
H12B C65 3.4932 no 1_545
H12B H61A 3.3915 no 2_666
H12B H61B 2.6047 no 2_666
H12B H63B 2.9098 no 1_645
H12B H64B 2.9890 no 1_545
H12B H65A 2.6271 no 1_545
H12B H65B 3.5593 no 1_545
H13A O6 2.8377 no 2_666
H13A C64 3.3664 no 1_545
H13A H17B 2.8643 no 2_666
H13A H58A 3.3617 no 2_666
H13A H64A 3.0900 no 1_545
H13A H64B 2.7311 no 1_545
H13A H65A 3.5199 no 1_545
H13A H65B 3.4041 no 1_545
H13B O12 2.6373 no 2_666
H13B C18 3.0168 no 2_766
H13B C58 3.1369 no 2_666
H13B H17B 2.9826 no 2_666
H13B H18A 2.4117 no 2_766
H13B H18B 2.7206 no 2_766
H13B H39C 3.5351 no 2_766
H13B H58A 2.7200 no 2_666
H13B H58B 3.4773 no 2_666
H13B H64B 3.2705 no 1_545
H14A O8 3.2569 no 2_766
H14A C18 3.4906 no 2_766
H14A C39 2.8660 no 2_766
H14A H16B 3.3503 no 2_766
H14A H17B 2.8562 no 2_666
H14A H18A 2.6351 no 2_766
H14A H39A 2.6779 no 2_766
H14A H39B 2.8019 no 2_766
H14A H39C 2.6298 no 2_766
H14B O6 2.9224 no 2_666
H14B C16 2.9620 no 2_666
H14B C17 3.0919 no 2_666
H14B H14B 2.8523 no 2_666
H14B H16A 2.5761 no 2_666
H14B H17A 3.4601 no 2_666
H14B H17B 2.4498 no 2_666
H14B H39A 3.4122 no 2_766
H15A O3 3.5984 no 2_766
H15A C11 3.3911 no 2_766
H15A H11B 2.4761 no 2_766
H15A H12A 3.4005 no 2_766
H15A H64A 2.7002 no 2_676
H15A H65B 3.0936 no 2_676
H15B O3 3.5336 no 2_766
H15B O4 3.0767 no 2_766
H15B O5 2.9302 no 2_766
H15B C11 3.3063 no 2_766
H15B C12 3.2542 no 2_766
H15B C16 3.3396 no 2_766
H15B H11B 2.6928 no 2_766
H15B H12A 2.7229 no 2_766
H15B H15B 3.3848 no 2_766
H15B H16A 3.2774 no 2_766
H15B H16B 2.5402 no 2_766
H15B H18A 3.5993 no 2_766
H15B H64A 3.3706 no 2_676
H16A C14 3.5057 no 2_666
H16A H14B 2.5761 no 2_666
H16A H15B 3.2774 no 2_766
H16B O5 2.5796 no 2_766
H16B C14 3.2676 no 2_766
H16B C15 3.3029 no 2_766
H16B H12A 3.1180 no 2_766
H16B H14A 3.3503 no 2_766
H16B H15B 2.5402 no 2_766
H16B H16B 3.5257 no 2_766
H17A C39 3.2401 no 1_455
H17A H14B 3.4601 no 2_666
H17A H38A 3.3725 no 1_455
H17A H39A 2.4571 no 1_455
H17A H39C 3.3244 no 1_455
H17A H58A 3.4396 no .
H17B C13 3.2928 no 2_666
H17B C14 3.0638 no 2_666
H17B C39 3.2695 no 1_455
H17B C58 3.3524 no .
H17B H13A 2.8643 no 2_666
H17B H13B 2.9826 no 2_666
H17B H14A 2.8562 no 2_666
H17B H14B 2.4498 no 2_666
H17B H39A 2.7120 no 1_455
H17B H39C 2.9386 no 1_455
H17B H58A 2.3672 no .
H18A O5 2.4928 no 2_766
H18A C12 3.3369 no 2_766
H18A C13 2.8087 no 2_766
H18A C14 3.0366 no 2_766
H18A H12A 2.8909 no 2_766
H18A H13B 2.4117 no 2_766
H18A H14A 2.6351 no 2_766
H18A H15B 3.5993 no 2_766
H18A H39C 3.4641 no .
H18B O12 2.6180 no 1_655
H18B C13 3.4242 no 2_766
H18B C59 3.0559 no 1_655
H18B H12A 3.2487 no 2_766
H18B H13B 2.7206 no 2_766
H18B H57A 3.4309 no .
H18B H59A 2.5251 no 1_655
H18B H63A 2.8615 no 2_676
H19A O12 3.3978 no 1_655
H19A C37 3.3837 no .
H19A C39 3.1035 no .
H19A C43 3.4599 no .
H19A H37A 3.3517 no .
H19A H37B 2.7154 no .
H19A H39B 2.9764 no .
H19A H39C 2.4524 no .
H19A H43B 3.2277 no .
H19A H43C 2.8562 no .
H19B H38A 3.0515 no 1_455
H19B H43C 3.0531 no .
H19B H57A 2.9652 no .
H20A C34 3.2817 no 1_455
H20A C35 3.2000 no 1_455
H20A H33A 3.4442 no 1_455
H20A H34B 2.6706 no 1_455
H20A H35A 3.3458 no 1_455
H20A H35B 2.6032 no 1_455
H20A H92A 3.5387 no 1_445
H20A H94C 3.1906 no 1_445
H20B O20 3.0318 no 1_545
H20B C77 3.5868 no 2_765
H20B C93 3.0147 no 1_545
H20B C94 3.2555 no 1_545
H20B H77A 2.6799 no 2_765
H20B H93A 2.6947 no 1_545
H20B H93B 2.7210 no 1_545
H20B H94A 2.6137 no 1_545
H21A C28 3.4396 no 2_565
H21A H28A 2.5098 no 2_565
H21A H30A 2.8383 no 2_565
H21A H35B 3.0340 no 1_455
H21B C94 3.4671 no 1_545
H21B H28A 3.3554 no 2_565
H21B H29A 3.4422 no 2_565
H21B H30A 2.8841 no 2_565
H21B H35A 3.0934 no .
H21B H93A 3.5282 no 1_545
H21B H94A 2.6735 no 1_545
H21B H94C 3.5691 no 1_545
H22A C77 3.3610 no 2_765
H22A H27A 3.4394 no 1_655
H22A H27B 2.9559 no 1_655
H22A H75B 3.3955 no 2_765
H22A H76B 3.3069 no 2_765
H22A H77A 2.5492 no 2_765
H22A H78B 3.4275 no 2_765
H22A H94A 2.9995 no 1_545
H22B C27 3.4832 no 1_655
H22B C27 3.3192 no 2_565
H22B C28 3.2256 no 2_565
H22B C29 3.5803 no 2_565
H22B H26A 3.3255 no 2_565
H22B H27A 2.8493 no 1_655
H22B H27A 2.7267 no 2_565
H22B H27B 3.1779 no 1_655
H22B H28A 2.6252 no 2_565
H22B H29A 3.0399 no 2_565
H23A C78 3.5014 no 2_765
H23A C94 3.3375 no 1_445
H23A H35A 3.5590 no 1_455
H23A H35B 3.3048 no 1_455
H23A H77A 3.4108 no 2_765
H23A H78A 3.3987 no 2_765
H23A H78B 2.8720 no 2_765
H23A H94B 3.4340 no 1_445
H23A H94C 2.5186 no 1_445
H23B H26A 2.7538 no 2_565
H23B H28A 3.1316 no 2_565
H23B H31B 2.9553 no 2_465
H23B H35A 3.4995 no 1_455
H23B H35B 2.8519 no 1_455
H23B H94C 3.5261 no 1_445
H24A C29 3.5629 no 1_655
H24A H29A 3.3518 no 1_655
H24A H29B 2.8458 no 1_655
H24A H73A 3.3581 no 2_665
H24A H76B 3.1518 no 2_765
H24A H78B 2.7701 no 2_765
H24B C25 3.3504 no 2_565
H24B C26 3.1976 no 2_565
H24B C27 3.5792 no 2_565
H24B C29 3.4982 no 1_655
H24B H24B 3.3508 no 2_565
H24B H25B 2.7962 no 2_565
H24B H26A 2.5451 no 2_565
H24B H27A 3.0439 no 2_565
H24B H29A 2.8650 no 1_655
H24B H29B 3.1895 no 1_655
H25A C94 3.1065 no 1_445
H25A H73A 3.1574 no 2_665
H25A H75B 3.0617 no 2_665
H25A H78B 3.2883 no 2_765
H25A H94A 2.7970 no 1_445
H25A H94B 3.0836 no 1_445
H25A H94C 2.9160 no 1_445
H25B H24B 2.7962 no 2_565
H25B H26A 3.1045 no 2_565
H25B H29A 3.0218 no 2_465
H25B H31B 3.2046 no 2_465
H26A C23 3.3156 no 2_565
H26A C24 3.1937 no 2_565
H26A C31 3.4866 no 1_655
H26A H22B 3.3255 no 2_565
H26A H23B 2.7538 no 2_565
H26A H24B 2.5451 no 2_565
H26A H25B 3.1045 no 2_565
H26A H31B 2.8440 no 1_655
H26A H31C 3.2297 no 1_655
H26B C31 3.5593 no 1_655
H26B C73 3.2548 no 2_665
H26B H31B 3.3330 no 1_655
H26B H31C 2.8873 no 1_655
H26B H71A 3.4225 no 2_665
H26B H72A 3.1791 no 2_665
H26B H73A 2.4577 no 2_665
H26B H74A 3.3037 no 2_665
H27A H22A 3.4394 no 1_455
H27A H22B 2.8493 no 1_455
H27A H22B 2.7267 no 2_565
H27A H24B 3.0439 no 2_565
H27A H27A 3.0460 no 2_465
H27A H29A 3.1806 no 2_465
H27B C22 3.5438 no 1_455
H27B C74 3.4481 no 2_665
H27B C75 3.3473 no 2_665
H27B H22A 2.9559 no 1_455
H27B H22B 3.1779 no 1_455
H27B H73A 3.3981 no 2_665
H27B H74A 2.8608 no 2_665
H27B H75B 2.6717 no 2_665
H27B H76B 3.2879 no 2_665
H28A C21 3.1576 no 2_565
H28A C22 3.1900 no 2_565
H28A H21A 2.5098 no 2_565
H28A H21B 3.3554 no 2_565
H28A H22B 2.6252 no 2_565
H28A H23B 3.1316 no 2_565
H28A H47C 3.1607 no 2_665
H28B C47 3.2749 no 2_665
H28B C74 3.5738 no 2_665
H28B H47A 2.8626 no 2_665
H28B H47C 2.7893 no 2_665
H28B H69B 3.3621 no 2_565
H28B H72A 3.1698 no 2_665
H28B H74A 2.6490 no 2_665
H29A C24 3.5727 no 1_455
H29A H21B 3.4422 no 2_565
H29A H22B 3.0399 no 2_565
H29A H24A 3.3518 no 1_455
H29A H24B 2.8650 no 1_455
H29A H25B 3.0218 no 2_465
H29A H27A 3.1806 no 2_465
H29B C24 3.4869 no 1_455
H29B H24A 2.8458 no 1_455
H29B H24B 3.1895 no 1_455
H29B H69B 3.3685 no 2_565
H29B H71A 3.0766 no 2_565
H29B H74A 3.3595 no 2_665
H29B H76B 3.1767 no 2_665
H30A O18 3.1356 no 2_565
H30A C21 3.3236 no 2_565
H30A H21A 2.8383 no 2_565
H30A H21B 2.8841 no 2_565
H30A H35C 3.2488 no 2_565
H30A H46B 3.3777 no 2_665
H30B O18 3.2622 no 2_565
H30B C67 3.5473 no 2_565
H30B C69 3.4080 no 2_565
H30B H46B 3.1092 no 2_665
H30B H47A 3.0227 no 2_665
H30B H67A 2.7423 no 2_565
H30B H69B 2.5493 no 2_565
H30B H70B 3.4045 no 2_565
H31A O18 2.7226 no 2_565
H31A C35 3.3542 no 2_565
H31A C45 3.5615 no 2_565
H31A C47 3.3454 no 2_565
H31A H35B 3.1895 no 2_565
H31A H35C 2.7181 no 2_565
H31A H45A 3.5809 no 2_565
H31A H45B 2.8260 no 2_565
H31A H47B 3.2540 no 2_565
H31A H47C 2.6481 no 2_565
H31A H70B 3.4253 no 2_565
H31B C26 3.5518 no 1_455
H31B C35 3.4696 no 2_565
H31B H23B 2.9553 no 2_465
H31B H25B 3.2046 no 2_465
H31B H26A 2.8440 no 1_455
H31B H26B 3.3330 no 1_455
H31B H35A 3.5110 no 2_565
H31B H35B 3.1217 no 2_565
H31B H35C 3.2141 no 2_565
H31B H47C 3.3632 no 2_565
H31C C26 3.5287 no 1_455
H31C C47 3.5412 no 2_565
H31C C70 3.5091 no 2_565
H31C C71 3.3932 no 2_565
H31C H26A 3.2297 no 1_455
H31C H26B 2.8873 no 1_455
H31C H47B 3.4088 no 2_565
H31C H47C 2.8089 no 2_565
H31C H69B 3.4955 no 2_565
H31C H70B 2.9092 no 2_565
H31C H71A 2.7377 no 2_565
H31C H72A 3.2245 no 2_565
H32A O1 3.4758 no .
H32A O18 2.3649 no .
H32A N2 3.4318 no .
H32B O18 3.5679 no .
H32B N2 2.5844 no .
H32B C2 3.2628 no .
H32B C3 3.0651 no .
H32B C4 3.3348 no .
H32B H4 3.1471 no .
H32B H89B 3.4739 no 1_545
H33A O1 2.8111 no 1_655
H33A N3 2.9343 no 1_655
H33A C1 3.3516 no 1_655
H33A C2 3.1837 no 1_655
H33A C9 3.1667 no 1_655
H33A H3 2.7962 no 1_655
H33A H20A 3.4442 no 1_655
H33B O1 3.5356 no 1_655
H33B O2 3.4643 no 1_655
H33B N1 3.5903 no 1_655
H33B N3 3.5458 no 1_655
H33B C1 3.0429 no 1_655
H33B C2 3.2904 no 1_655
H33B C9 3.1188 no 1_655
H33B C89 3.1605 no 1_545
H33B H88B 3.4291 no 1_545
H33B H89A 2.6251 no 1_545
H33B H89B 2.8519 no 1_545
H34A O1 3.2786 no .
H34A N2 3.1792 no .
H34A C1 3.1999 no .
H34A C2 2.9058 no .
H34A C3 3.5960 no .
H34A C88 3.4819 no 1_545
H34A H88B 2.5790 no 1_545
H34A H89B 3.4863 no 1_545
H34A H92A 3.4633 no 1_545
H34A H93A 3.2816 no 1_545
H34B O2 2.9878 no 1_655
H34B N3 3.2910 no 1_655
H34B C9 3.1744 no 1_655
H34B C20 3.3960 no 1_655
H34B C88 3.5219 no 1_545
H34B C92 3.4965 no 1_545
H34B H20A 2.6706 no 1_655
H34B H87B 3.2263 no 1_545
H34B H88B 2.8016 no 1_545
H34B H89A 3.3624 no 1_545
H34B H92A 2.6244 no 1_545
H34B H93A 3.3857 no 1_545
H34B H94C 3.4045 no 1_545
H35A C93 3.4644 no 1_545
H35A C94 3.2036 no 1_545
H35A H3 3.2116 no .
H35A H20A 3.3458 no 1_655
H35A H21B 3.0934 no .
H35A H23A 3.5590 no 1_655
H35A H23B 3.4995 no 1_655
H35A H31B 3.5110 no 2_565
H35A H93A 2.8997 no 1_545
H35A H94A 3.2682 no 1_545
H35A H94C 2.5691 no 1_545
H35B C20 3.3010 no 1_655
H35B C21 3.5626 no 1_655
H35B C23 3.5045 no 1_655
H35B H20A 2.6032 no 1_655
H35B H21A 3.0340 no 1_655
H35B H23A 3.3048 no 1_655
H35B H23B 2.8519 no 1_655
H35B H31A 3.1895 no 2_565
H35B H31B 3.1217 no 2_565
H35B H94C 3.4469 no 1_545
H35C O1 3.1148 no .
H35C O18 2.5399 no .
H35C C31 3.3256 no 2_565
H35C H3 3.5148 no .
H35C H30A 3.2488 no 2_565
H35C H31A 2.7181 no 2_565
H35C H31B 3.2141 no 2_565
H36A O17 2.4372 no 1_655
H36A N2 3.3684 no 1_655
H36A H54 3.3629 no 1_655
H36B O1 3.1463 no 1_655
H36B O17 3.3471 no 1_655
H36B N2 2.7187 no 1_655
H36B C1 3.3173 no 1_655
H36B C2 2.7584 no 1_655
H36B C3 3.2476 no 1_655
H37A C3 3.4780 no .
H37A C4 2.9100 no .
H37A C5 3.4255 no .
H37A C89 3.4969 no 1_545
H37A H4 2.6956 no .
H37A H19A 3.3517 no .
H37A H89B 2.5994 no 1_545
H37B H4 3.0467 no .
H37B H19A 2.7154 no .
H37B H57B 3.2770 no 1_655
H38A O17 3.4041 no 1_655
H38A C3 3.2007 no 1_655
H38A C4 2.9579 no 1_655
H38A C5 3.3617 no 1_655
H38A H4 3.0801 no 1_655
H38A H17A 3.3725 no 1_655
H38A H19B 3.0515 no 1_655
H38A H57B 3.4152 no 1_655
H38B N1 3.4324 no 1_655
H38B N2 3.4917 no 1_655
H38B C3 2.9749 no 1_655
H38B C4 3.3172 no 1_655
H38B C7 3.3500 no 1_655
H38B C8 2.9633 no 1_655
H38B C89 3.2326 no 1_545
H38B C90 3.3627 no 1_545
H38B H89A 3.0136 no 1_545
H38B H89B 2.8516 no 1_545
H38B H90A 2.6585 no 1_545
H39A C14 3.4620 no 2_766
H39A C17 3.0375 no 1_655
H39A H14A 2.6779 no 2_766
H39A H14B 3.4122 no 2_766
H39A H17A 2.4571 no 1_655
H39A H17B 2.7120 no 1_655
H39A H90A 2.9159 no 1_545
H39B O8 2.7777 no .
H39B C5 3.0609 no .
H39B C19 3.3885 no .
H39B C89 3.5415 no 1_545
H39B C90 3.2191 no 1_545
H39B H14A 2.8019 no 2_766
H39B H19A 2.9764 no .
H39B H89B 2.9331 no 1_545
H39B H90A 2.6676 no 1_545
H39B H90C 3.1377 no 1_545
H39C O8 3.2262 no .
H39C C14 3.5604 no 2_766
H39C C17 3.5821 no 1_655
H39C C19 3.1567 no .
H39C H13B 3.5351 no 2_766
H39C H14A 2.6298 no 2_766
H39C H17A 3.3244 no 1_655
H39C H17B 2.9386 no 1_655
H39C H18A 3.4641 no .
H39C H19A 2.4524 no .
H39C H57B 3.4370 no 1_655
H39C H58A 3.2397 no 1_655
H40A O10 2.6838 no .
H40A O17 3.2791 no .
H40A O18 3.0786 no .
H40A H81B 3.1054 no .
H40B O17 2.7336 no .
H40B H4 2.8908 no .
H41A N5 3.1263 no 1_655
H41A C48 3.5285 no 1_655
H41A C55 3.2634 no 1_655
H41A C81 3.1118 no .
H41A H80A 3.4187 no .
H41A H81A 2.5425 no .
H41A H81B 2.8328 no .
H41B O17 3.5963 no 1_655
H41B N5 3.3364 no 1_655
H41B C54 2.9983 no 1_655
H41B C55 3.2166 no 1_655
H41B H54 2.8057 no 1_655
H41B H57B 3.1724 no 1_655
H42A C50 3.5782 no 1_655
H42A C54 3.5928 no 1_655
H42A C55 3.5174 no 1_655
H42A C80 3.5324 no .
H42A C84 3.3423 no .
H42A C85 3.4811 no .
H42A H79A 3.3393 no .
H42A H80A 2.7768 no .
H42A H81A 3.4418 no .
H42A H84A 2.5532 no .
H42A H85B 3.0173 no .
H42A H86C 3.1320 no .
H42B O10 3.0681 no .
H42B O17 3.2581 no .
H42B N5 2.9230 no .
H42B C48 3.3522 no .
H42B C56 3.4487 no .
H42B C80 3.4091 no .
H42B H80A 2.5222 no .
H42B H81B 3.2818 no .
H42B H84A 3.5884 no .
H42B H85B 3.2505 no .
H43A C54 3.2432 no .
H43A C85 3.3906 no .
H43A C86 3.2665 no .
H43A H54 3.0255 no .
H43A H59A 3.3499 no 1_655
H43A H59B 3.1300 no 1_655
H43A H85B 2.6967 no .
H43A H86A 3.1996 no .
H43A H86C 2.8003 no .
H43B O11 3.5496 no 1_655
H43B O12 3.2521 no 1_655
H43B C53 3.5793 no 1_655
H43B C57 3.3915 no 1_655
H43B C59 3.1818 no 1_655
H43B H19A 3.2277 no .
H43B H57B 2.6534 no 1_655
H43B H59A 3.2235 no 1_655
H43B H59B 2.5858 no 1_655
H43B H86C 3.2515 no .
H43C O17 2.6978 no .
H43C C19 3.4150 no .
H43C H4 2.9780 no .
H43C H19A 2.8562 no .
H43C H19B 3.0531 no .
H43C H54 3.3343 no .
H44A O10 3.2376 no 1_655
H44A O17 3.2562 no 1_655
H44A N5 3.3176 no 1_655
H44A C56 3.4425 no 1_655
H44B O1 2.4267 no 1_655
H44B N2 3.4811 no 1_655
H44B C2 3.0650 no 1_655
H45A O10 3.5854 no .
H45A O18 3.0804 no .
H45A C81 3.3637 no .
H45A H31A 3.5809 no 2_565
H45A H67B 3.4735 no .
H45A H81A 3.3807 no .
H45A H81B 2.5779 no .
H45A H82A 3.4657 no .
H45B O18 3.0341 no .
H45B H31A 2.8260 no 2_565
H46A O10 3.1391 no 1_655
H46A N7 2.8032 no 1_655
H46A C56 2.8802 no 1_655
H46A C67 3.0608 no 1_655
H46A H7 3.1625 no 1_655
H46A H67A 2.5274 no 1_655
H46A H68B 3.3017 no 1_655
H46A H81A 3.3305 no .
H46A H81B 3.4613 no .
H46A H82A 2.8243 no .
H46B O1 3.4568 no 1_655
H46B O10 3.4928 no 1_655
H46B O18 3.0044 no 1_655
H46B C67 3.5200 no 1_655
H46B H30A 3.3777 no 2_665
H46B H30B 3.1092 no 2_665
H46B H67A 2.6333 no 1_655
H47A C67 3.3385 no 1_655
H47A C68 3.2268 no 1_655
H47A C69 3.4602 no 1_655
H47A H28B 2.8626 no 2_665
H47A H30B 3.0227 no 2_665
H47A H67A 2.7098 no 1_655
H47A H68B 2.6837 no 1_655
H47A H69B 2.8487 no 1_655
H47A H72A 2.7298 no .
H47A H82A 3.2883 no .
H47B C70 3.3661 no .
H47B C82 3.3036 no .
H47B H31A 3.2540 no 2_565
H47B H31C 3.4088 no 2_565
H47B H67B 3.2053 no .
H47B H68B 3.5017 no 1_655
H47B H70A 3.5002 no .
H47B H70B 2.4915 no .
H47B H72A 2.8241 no .
H47B H81B 3.4575 no .
H47B H82A 2.4999 no .
H47B H82C 3.4000 no .
H47C C28 3.4426 no 2_665
H47C C31 3.0942 no 2_565
H47C H28A 3.1607 no 2_665
H47C H28B 2.7893 no 2_665
H47C H31A 2.6481 no 2_565
H47C H31B 3.3632 no 2_565
H47C H31C 2.8089 no 2_565
H47C H70B 3.3887 no .
H47C H72A 2.9909 no .
H51 O19 2.5827 no .
H51 C84 3.4034 no 1_455
H51 H79A 3.2752 no 1_455
H51 H84A 2.8333 no 1_455
H51 H84B 3.0395 no 1_455
H51 H85A 3.0919 no .
H51 H87A 2.8808 no 1_455
H51 H90B 2.9079 no 1_455
H54 O17 2.7624 no .
H54 H36A 3.3629 no 1_455
H54 H41B 2.8057 no 1_455
H54 H43A 3.0255 no .
H54 H43C 3.3343 no .
H57A O7 2.9947 no .
H57A C18 3.5342 no .
H57A H18B 3.4309 no .
H57A H19B 2.9652 no .
H57A H62B 3.1315 no 2_676
H57A H63A 3.4040 no 2_676
H57B H37B 3.2770 no 1_455
H57B H38A 3.4152 no 1_455
H57B H39C 3.4370 no 1_455
H57B H41B 3.1724 no 1_455
H57B H43B 2.6534 no 1_455
H58A O7 2.5636 no .
H58A C13 3.4834 no 2_666
H58A C17 2.9129 no .
H58A C63 3.5500 no 2_676
H58A H13A 3.3617 no 2_666
H58A H13B 2.7200 no 2_666
H58A H17A 3.4396 no .
H58A H17B 2.3672 no .
H58A H39C 3.2397 no 1_455
H58A H63A 2.9643 no 2_676
H58A H64B 3.0646 no 2_676
H58B O7 3.5578 no .
H58B O14 2.5207 no 2_676
H58B C62 3.1137 no 2_676
H58B C63 2.9403 no 2_676
H58B C64 3.2905 no 2_676
H58B H13B 3.4773 no 2_666
H58B H62B 2.7352 no 2_676
H58B H63A 2.6725 no 2_676
H58B H64B 2.7128 no 2_676
H59A C18 3.4981 no 1_455
H59A C62 3.3380 no 2_576
H59A H18B 2.5251 no 1_455
H59A H43A 3.3499 no 1_455
H59A H43B 3.2235 no 1_455
H59A H62A 2.8162 no 2_576
H59A H62B 2.9530 no 2_576
H59A H63A 3.3078 no 2_576
H59A H86A 3.3413 no 1_455
H59A H86C 3.3934 no 1_455
H59B C43 3.2924 no 1_455
H59B C86 3.2953 no 1_455
H59B H43A 3.1300 no 1_455
H59B H43B 2.5858 no 1_455
H59B H86A 3.2388 no 1_455
H59B H86C 2.5487 no 1_455
H60A O14 2.8485 no 2_676
H60A C61 3.3266 no 2_676
H60A C62 3.3193 no 2_676
H60A H61A 2.5569 no 2_676
H60A H62B 3.2385 no 2_676
H60A H64B 3.5753 no 2_676
H60B C62 3.4703 no 2_576
H60B H61A 3.4519 no 2_676
H60B H62A 2.6247 no 2_576
H60B H62B 3.5748 no 2_576
H60B H86A 3.3239 no 1_455
H60B H86B 3.5460 no 1_455
H60B H86C 3.3711 no 1_455
H61A O14 2.7518 no 2_676
H61A O15 3.1878 no 2_676
H61A O16 3.5305 no 2_676
H61A C60 3.4048 no 2_676
H61A C64 3.3253 no 2_676
H61A C65 3.3632 no 2_676
H61A H12B 3.3915 no 2_666
H61A H60A 2.5569 no 2_676
H61A H60B 3.4519 no 2_676
H61A H61A 3.0963 no 2_676
H61A H64B 2.8337 no 2_676
H61A H65A 2.7298 no 2_676
H61B O16 3.3690 no 2_676
H61B C12 3.5486 no 2_666
H61B C65 3.2628 no 2_676
H61B H11A 3.0104 no 2_666
H61B H12B 2.6047 no 2_666
H61B H63B 3.1804 no 2_576
H61B H64B 3.4325 no 2_676
H61B H65A 2.3699 no 2_676
H61B H86A 3.1348 no 2_676
H62A O13 2.6456 no 2_576
H62A C59 3.3979 no 2_576
H62A C60 2.9818 no 2_576
H62A C61 3.3702 no 2_576
H62A C62 3.2291 no 2_576
H62A H59A 2.8162 no 2_576
H62A H60B 2.6247 no 2_576
H62A H62A 2.4533 no 2_576
H62A H63B 3.4263 no 2_576
H62B O11 2.8203 no 2_676
H62B C57 3.2991 no 2_676
H62B C58 3.4443 no 2_676
H62B H57A 3.1315 no 2_676
H62B H58B 2.7352 no 2_676
H62B H59A 2.9530 no 2_576
H62B H60A 3.2385 no 2_676
H62B H60B 3.5748 no 2_576
H62B H86A 3.1282 no 2_676
H63A O7 2.5470 no 2_676
H63A C18 3.2062 no 2_676
H63A C58 3.2334 no 2_676
H63A H12A 3.0146 no 1_465
H63A H18B 2.8615 no 2_676
H63A H57A 3.4040 no 2_676
H63A H58A 2.9643 no 2_676
H63A H58B 2.6725 no 2_676
H63A H59A 3.3078 no 2_576
H63B O13 2.8846 no 2_576
H63B C12 3.3320 no 1_465
H63B C61 3.4598 no 2_576
H63B H11A 3.3499 no 1_465
H63B H12A 2.8403 no 1_465
H63B H12B 2.9098 no 1_465
H63B H61B 3.1804 no 2_576
H63B H62A 3.4263 no 2_576
H64A O6 2.4721 no 2_676
H64A O7 3.4426 no 2_676
H64A C15 3.0326 no 2_676
H64A H11B 2.9071 no 1_465
H64A H12A 2.8310 no 1_465
H64A H13A 3.0900 no 1_565
H64A H15A 2.7002 no 2_676
H64A H15B 3.3706 no 2_676
H64B O6 3.5202 no 2_676
H64B O13 3.4722 no 2_676
H64B C12 3.5095 no 1_565
H64B C13 3.2856 no 1_565
H64B C58 3.3030 no 2_676
H64B C61 3.4117 no 2_676
H64B H12B 2.9890 no 1_565
H64B H13A 2.7311 no 1_565
H64B H13B 3.2705 no 1_565
H64B H58A 3.0646 no 2_676
H64B H58B 2.7128 no 2_676
H64B H60A 3.5753 no 2_676
H64B H61A 2.8337 no 2_676
H64B H61B 3.4325 no 2_676
H65A O4 3.0048 no 1_565
H65A C11 3.3060 no 1_565
H65A C12 3.2107 no 1_565
H65A C61 2.9692 no 2_676
H65A H10B 3.2840 no 1_565
H65A H11A 2.8363 no 1_565
H65A H12B 2.6271 no 1_565
H65A H13A 3.5199 no 1_565
H65A H61A 2.7298 no 2_676
H65A H61B 2.3699 no 2_676
H65B O4 3.1336 no 1_565
H65B H10B 2.9221 no 1_565
H65B H12B 3.5593 no 1_565
H65B H13A 3.4041 no 1_565
H65B H15A 3.0936 no 2_676
H66A C84 3.2828 no 1_455
H66A C86 3.0287 no 1_455
H66A C90 3.4292 no 1_455
H66A H84A 3.2726 no 1_455
H66A H84B 2.6148 no 1_455
H66A H86B 2.3674 no 1_455
H66A H86C 2.9377 no 1_455
H66A H90B 2.8033 no 1_455
H66A H90C 3.2199 no 1_455
H66B O19 3.5707 no .
H66B C10 3.3658 no 1_565
H66B H10A 3.4466 no 1_565
H66B H10B 2.6016 no 1_565
H66B H11A 3.4268 no 1_565
H66B H85A 3.0212 no .
H66B H90B 2.9069 no 1_455
H67A O18 2.9639 no .
H67A C46 2.9230 no 1_455
H67A C47 3.2854 no 1_455
H67A H30B 2.7423 no 2_565
H67A H46A 2.5274 no 1_455
H67A H46B 2.6333 no 1_455
H67A H47A 2.7098 no 1_455
H67B O18 3.5277 no .
H67B C81 3.2547 no .
H67B C82 3.1630 no .
H67B H45A 3.4735 no .
H67B H47B 3.2053 no .
H67B H80B 3.4723 no .
H67B H81B 2.6379 no .
H67B H82A 3.2958 no .
H67B H82C 2.5687 no .
H68A C75 3.4886 no 2_775
H68A H75A 2.5564 no 2_775
H68A H77B 2.9015 no 2_775
H68A H82C 2.9676 no .
H68B C47 3.4213 no 1_455
H68B H46A 3.3017 no 1_455
H68B H47A 2.6837 no 1_455
H68B H47B 3.5017 no 1_455
H68B H75A 3.3803 no 2_775
H68B H76A 3.4850 no 2_775
H68B H77B 2.8905 no 2_775
H68B H82A 3.0534 no 1_455
H69A C74 3.5880 no 1_455
H69A C74 3.3397 no 2_775
H69A C75 3.2101 no 2_775
H69A C76 3.5280 no 2_775
H69A H73B 3.3933 no 2_775
H69A H74A 3.2816 no 1_455
H69A H74B 2.9456 no 1_455
H69A H74B 2.7511 no 2_775
H69A H75A 2.6092 no 2_775
H69A H76A 2.9715 no 2_775
H69B C30 3.3781 no 2_565
H69B H28B 3.3621 no 2_565
H69B H29B 3.3685 no 2_565
H69B H30B 2.5493 no 2_565
H69B H31C 3.4955 no 2_565
H69B H47A 2.8487 no 1_455
H69B H74A 3.0644 no 1_455
H69B H74B 3.5185 no 1_455
H70A H47B 3.5002 no .
H70A H73B 2.7291 no 2_775
H70A H75A 3.0487 no 2_775
H70A H78C 2.9844 no 2_875
H70A H82A 3.5417 no .
H70A H82C 2.8824 no .
H70B C31 3.5286 no 2_565
H70B C47 3.3109 no .
H70B H30B 3.4045 no 2_565
H70B H31A 3.4253 no 2_565
H70B H31C 2.9092 no 2_565
H70B H47B 2.4915 no .
H70B H47C 3.3887 no .
H70B H82A 3.5253 no .
H70B H82C 3.2663 no .
H71A H26B 3.4225 no 2_665
H71A H29B 3.0766 no 2_565
H71A H31C 2.7377 no 2_565
H71A H76A 3.4339 no 1_455
H71A H76B 2.9216 no 1_455
H71B C72 3.3501 no 2_775
H71B C73 3.2143 no 2_775
H71B C74 3.5681 no 2_775
H71B C76 3.5356 no 1_455
H71B H71B 3.4284 no 2_775
H71B H72B 2.7608 no 2_775
H71B H73B 2.5870 no 2_775
H71B H74B 3.0182 no 2_775
H71B H76A 2.9114 no 1_455
H71B H76B 3.2123 no 1_455
H72A C47 3.0187 no .
H72A H26B 3.1791 no 2_665
H72A H28B 3.1698 no 2_665
H72A H31C 3.2245 no 2_565
H72A H47A 2.7298 no .
H72A H47B 2.8241 no .
H72A H47C 2.9909 no .
H72B H71B 2.7608 no 2_775
H72B H73B 3.0208 no 2_775
H72B H76A 3.0885 no 2_875
H72B H78C 3.2194 no 2_875
H73A C25 3.5801 no 2_665
H73A C26 3.2644 no 2_665
H73A C78 3.5897 no 1_455
H73A H24A 3.3581 no 2_665
H73A H25A 3.1574 no 2_665
H73A H26B 2.4577 no 2_665
H73A H27B 3.3981 no 2_665
H73A H78B 2.9043 no 1_455
H73A H78C 3.3778 no 1_455
H73B C70 3.3165 no 2_775
H73B C71 3.2034 no 2_775
H73B C72 3.5636 no 2_775
H73B C78 3.4976 no 1_455
H73B H69A 3.3933 no 2_775
H73B H70A 2.7291 no 2_775
H73B H71B 2.5870 no 2_775
H73B H72B 3.0208 no 2_775
H73B H78B 3.2211 no 1_455
H73B H78C 2.8707 no 1_455
H74A C27 3.4272 no 2_665
H74A C28 3.3404 no 2_665
H74A H26B 3.3037 no 2_665
H74A H27B 2.8608 no 2_665
H74A H28B 2.6490 no 2_665
H74A H29B 3.3595 no 2_665
H74A H69A 3.2816 no 1_655
H74A H69B 3.0644 no 1_655
H74B H69A 2.9456 no 1_655
H74B H69A 2.7511 no 2_775
H74B H69B 3.5185 no 1_655
H74B H71B 3.0182 no 2_775
H74B H74B 3.1283 no 2_875
H74B H76A 3.2547 no 2_875
H75A C68 3.1892 no 2_775
H75A C69 3.1791 no 2_775
H75A C70 3.5739 no 2_775
H75A H68A 2.5564 no 2_775
H75A H68B 3.3803 no 2_775
H75A H69A 2.6092 no 2_775
H75A H70A 3.0487 no 2_775
H75A H94B 3.1314 no 2_775
H75B C27 3.5800 no 2_665
H75B C94 3.2928 no 2_775
H75B H22A 3.3955 no 2_765
H75B H25A 3.0617 no 2_665
H75B H27B 2.6717 no 2_665
H75B H94A 2.9046 no 2_775
H75B H94B 2.7814 no 2_775
H76A H68B 3.4850 no 2_775
H76A H69A 2.9715 no 2_775
H76A H71A 3.4339 no 1_655
H76A H71B 2.9114 no 1_655
H76A H72B 3.0885 no 2_875
H76A H74B 3.2547 no 2_875
H76B C71 3.5401 no 1_655
H76B H22A 3.3069 no 2_765
H76B H24A 3.1518 no 2_765
H76B H27B 3.2879 no 2_665
H76B H29B 3.1767 no 2_665
H76B H71A 2.9216 no 1_655
H76B H71B 3.2123 no 1_655
H77A O20 3.2458 no 2_775
H77A C20 3.4971 no 2_765
H77A C22 3.4082 no 2_765
H77A H20B 2.6799 no 2_765
H77A H22A 2.5492 no 2_765
H77A H23A 3.4108 no 2_765
H77A H93B 3.2360 no 2_775
H77A H94A 3.0041 no 2_775
H77A H94B 3.5777 no 2_775
H77B O20 3.0815 no 2_775
H77B C68 3.3565 no 2_775
H77B H68A 2.9015 no 2_775
H77B H68B 2.8905 no 2_775
H77B H82B 3.2352 no 2_875
H77B H93B 3.4485 no 2_775
H78A O20 2.6989 no 2_775
H78A C82 3.3981 no 2_875
H78A C92 3.5949 no 2_875
H78A C94 3.3666 no 2_875
H78A H23A 3.3987 no 2_765
H78A H82B 2.7451 no 2_875
H78A H82C 3.2414 no 2_875
H78A H92A 3.5668 no 2_875
H78A H92B 2.8840 no 2_875
H78A H94B 2.7007 no 2_875
H78A H94C 3.2227 no 2_875
H78B C23 3.4869 no 2_765
H78B C24 3.4179 no 2_765
H78B C73 3.5359 no 1_655
H78B H22A 3.4275 no 2_765
H78B H23A 2.8720 no 2_765
H78B H24A 2.7701 no 2_765
H78B H25A 3.2883 no 2_765
H78B H73A 2.9043 no 1_655
H78B H73B 3.2211 no 1_655
H78B H94B 2.9198 no 2_875
H78B H94C 3.4339 no 2_875
H78C C73 3.5892 no 1_655
H78C C82 3.4742 no 2_875
H78C H70A 2.9844 no 2_875
H78C H72B 3.2194 no 2_875
H78C H73A 3.3778 no 1_655
H78C H73B 2.8707 no 1_655
H78C H82A 3.5247 no 2_875
H78C H82B 3.1899 no 2_875
H78C H82C 3.1461 no 2_875
H78C H94B 3.4256 no 2_875
H79A O20 3.5961 no 1_655
H79A N6 2.6137 no 1_655
H79A C49 3.2414 no 1_655
H79A C50 3.1176 no 1_655
H79A C51 3.4410 no 1_655
H79A H42A 3.3393 no .
H79A H51 3.2752 no 1_655
H79B O9 3.4368 no 1_655
H79B O20 2.3633 no 1_655
H79B N6 3.4414 no 1_655
H80A O10 3.4942 no .
H80A N5 3.5617 no .
H80A N7 3.5654 no .
H80A C42 3.0696 no .
H80A C48 3.0336 no .
H80A C49 3.3064 no .
H80A C56 3.1131 no .
H80A H41A 3.4187 no .
H80A H42A 2.7768 no .
H80A H42B 2.5222 no .
H80B O9 2.8274 no .
H80B N7 2.9587 no .
H80B C48 3.3081 no .
H80B C49 3.1459 no .
H80B C56 3.1624 no .
H80B H7 2.8418 no .
H80B H67B 3.4723 no .
H81A O9 3.2704 no 1_655
H81A N6 3.3171 no 1_655
H81A C41 3.4296 no .
H81A C48 3.2391 no 1_655
H81A C49 2.9700 no 1_655
H81A H41A 2.5425 no .
H81A H42A 3.4418 no .
H81A H45A 3.3807 no .
H81A H46A 3.3305 no .
H81B O10 3.0485 no .
H81B N7 3.2848 no .
H81B C41 3.5043 no .
H81B C45 3.4738 no .
H81B C56 3.1719 no .
H81B C67 3.3688 no .
H81B H40A 3.1054 no .
H81B H41A 2.8328 no .
H81B H42B 3.2818 no .
H81B H45A 2.5779 no .
H81B H46A 3.4613 no .
H81B H47B 3.4575 no .
H81B H67B 2.6379 no .
H82A C46 3.3780 no .
H82A C47 3.1598 no .
H82A H7 3.2485 no 1_655
H82A H45A 3.4657 no .
H82A H46A 2.8243 no .
H82A H47A 3.2883 no .
H82A H47B 2.4999 no .
H82A H67B 3.2958 no .
H82A H68B 3.0534 no 1_655
H82A H70A 3.5417 no .
H82A H70B 3.5253 no .
H82A H78C 3.5247 no 2_875
H82B O9 3.1456 no 1_655
H82B O20 2.5455 no 1_655
H82B C78 3.3297 no 2_875
H82B H7 3.4917 no 1_655
H82B H77B 3.2352 no 2_875
H82B H78A 2.7451 no 2_875
H82B H78C 3.1899 no 2_875
H82C N7 3.5787 no .
H82C C67 3.2651 no .
H82C C68 3.5161 no .
H82C C70 3.5048 no .
H82C H47B 3.4000 no .
H82C H67B 2.5687 no .
H82C H68A 2.9676 no .
H82C H70A 2.8824 no .
H82C H70B 3.2663 no .
H82C H78A 3.2414 no 2_875
H82C H78C 3.1461 no 2_875
H83A O9 3.3145 no .
H83A O19 3.3588 no .
H83A N6 2.7156 no .
H83A C48 3.3434 no .
H83A C49 2.8288 no .
H83A C50 3.1226 no .
H83B O19 2.4825 no .
H83B N6 3.3605 no .
H83B H7A 3.1321 no 1_565
H83B H10A 3.4240 no 1_565
H84A C42 3.4540 no .
H84A C50 3.4928 no 1_655
H84A C51 3.0084 no 1_655
H84A C52 3.5283 no 1_655
H84A H42A 2.5532 no .
H84A H42B 3.5884 no .
H84A H51 2.8333 no 1_655
H84A H66A 3.2726 no 1_655
H84B C66 3.5463 no 1_655
H84B H10A 3.0780 no 1_565
H84B H51 3.0395 no 1_655
H84B H66A 2.6148 no 1_655
H85A O19 3.5792 no .
H85A C10 3.5566 no 1_565
H85A C50 3.3222 no .
H85A C51 2.9635 no .
H85A C52 3.2404 no .
H85A H10A 2.8435 no 1_565
H85A H10B 3.5531 no 1_565
H85A H11A 3.4048 no 1_565
H85A H51 3.0919 no .
H85A H66B 3.0212 no .
H85B N5 3.5851 no .
H85B C42 3.4149 no .
H85B C43 3.4491 no .
H85B C50 2.9781 no .
H85B C51 3.1841 no .
H85B C52 3.3731 no .
H85B C53 3.4725 no .
H85B C54 3.2690 no .
H85B C55 3.0042 no .
H85B H42A 3.0173 no .
H85B H42B 3.2505 no .
H85B H43A 2.6967 no .
H86A H11A 3.3120 no 1_565
H86A H43A 3.1996 no .
H86A H59A 3.3413 no 1_655
H86A H59B 3.2388 no 1_655
H86A H60B 3.3239 no 1_655
H86A H61B 3.1348 no 2_676
H86A H62B 3.1282 no 2_676
H86B O15 2.9807 no 1_655
H86B O16 3.3403 no 1_655
H86B C11 3.4563 no 1_565
H86B C65 3.5859 no 1_655
H86B C66 3.1136 no 1_655
H86B H10A 3.2333 no 1_565
H86B H11A 2.7536 no 1_565
H86B H11B 3.4862 no 1_565
H86B H60B 3.5460 no 1_655
H86B H66A 2.3674 no 1_655
H86C O16 3.0441 no 1_655
H86C C43 3.3651 no .
H86C C52 3.2285 no 1_655
H86C C59 3.3470 no 1_655
H86C C66 3.4674 no 1_655
H86C H42A 3.1320 no .
H86C H43A 2.8003 no .
H86C H43B 3.2515 no .
H86C H59A 3.3934 no 1_655
H86C H59B 2.5487 no 1_655
H86C H60B 3.3711 no 1_655
H86C H66A 2.9377 no 1_655
H87A O19 2.6999 no 1_655
H87A N6 3.5698 no 1_655
H87A H51 2.8808 no 1_655
H87B O2 2.6315 no 1_665
H87B O19 3.2159 no 1_655
H87B O20 3.0291 no 1_655
H87B H34B 3.2263 no 1_565
H88A N1 3.4108 no 1_565
H88A C6 3.4772 no 1_565
H88A C7 2.8120 no 1_565
H88A C8 3.1683 no 1_565
H88A H7A 2.6342 no 1_565
H88A H10A 3.0546 no 1_565
H88B N1 3.1878 no 1_565
H88B C7 3.5245 no 1_565
H88B C8 3.1964 no 1_565
H88B C34 3.1121 no 1_565
H88B H33B 3.4291 no 1_565
H88B H34A 2.5790 no 1_565
H88B H34B 2.8016 no 1_565
H89A O2 3.0496 no 1_665
H89A O19 3.2261 no 1_655
H89A N1 2.8955 no 1_665
H89A C1 3.3249 no 1_665
H89A C8 3.5564 no 1_665
H89A C9 3.4650 no 1_665
H89A C33 3.5088 no 1_565
H89A H33B 2.6251 no 1_565
H89A H34B 3.3624 no 1_565
H89A H38B 3.0136 no 1_565
H89B C3 3.5237 no 1_565
H89B C4 3.5278 no 1_565
H89B C5 3.5126 no 1_565
H89B C6 3.4798 no 1_565
H89B C7 3.4867 no 1_565
H89B C8 3.5285 no 1_565
H89B C37 3.3400 no 1_565
H89B C38 3.3452 no 1_565
H89B C39 3.5771 no 1_565
H89B H32B 3.4739 no 1_565
H89B H33B 2.8519 no 1_565
H89B H34A 3.4863 no 1_565
H89B H37A 2.5994 no 1_565
H89B H38B 2.8516 no 1_565
H89B H39B 2.9331 no 1_565
H90A C7 3.3029 no 1_665
H90A C38 3.3101 no 1_565
H90A C39 3.0779 no 1_565
H90A H7A 3.1060 no 1_665
H90A H10B 3.3713 no 1_665
H90A H38B 2.6585 no 1_565
H90A H39A 2.9159 no 1_565
H90A H39B 2.6676 no 1_565
H90B O19 2.7150 no 1_655
H90B C66 3.3053 no 1_655
H90B H7A 3.3288 no 1_665
H90B H51 2.9079 no 1_655
H90B H66A 2.8033 no 1_655
H90B H66B 2.9069 no 1_655
H90C O3 3.2341 no 1_565
H90C C6 3.3846 no 1_565
H90C C10 3.4017 no 1_565
H90C H10A 2.7932 no 1_565
H90C H11B 3.5838 no 1_565
H90C H39B 3.1377 no 1_565
H90C H66A 3.2199 no 1_655
H91A O9 2.4395 no .
H91A O19 3.5056 no .
H91A N6 3.3386 no .
H91A C49 2.9961 no .
H91B O2 3.4284 no 1_565
H91B O19 3.1128 no .
H91B N1 3.2225 no 1_565
H91B C9 3.5697 no 1_565
H92A O2 3.4767 no 1_665
H92A O20 3.0470 no 1_655
H92A C34 3.4309 no 1_565
H92A H20A 3.5387 no 1_665
H92A H34A 3.4633 no 1_565
H92A H34B 2.6244 no 1_565
H92A H78A 3.5668 no 2_875
H92B O20 3.0579 no 1_655
H92B H78A 2.8840 no 2_875
H93A O2 3.0978 no 1_565
H93A N3 2.8470 no 1_565
H93A C1 3.4317 no 1_565
H93A C9 2.7847 no 1_565
H93A C20 3.2051 no 1_565
H93A H3 3.2166 no 1_565
H93A H20B 2.6947 no 1_565
H93A H21B 3.5282 no 1_565
H93A H34A 3.2816 no 1_565
H93A H34B 3.3857 no 1_565
H93A H35A 2.8997 no 1_565
H93B O2 3.3743 no 1_565
H93B O9 3.3479 no .
H93B O20 2.9352 no .
H93B C20 3.5829 no 1_565
H93B H20B 2.7210 no 1_565
H93B H77A 3.2360 no 2_775
H93B H77B 3.4485 no 2_775
H94A C20 3.2591 no 1_565
H94A C21 3.2360 no 1_565
H94A C22 3.5864 no 1_565
H94A H20B 2.6137 no 1_565
H94A H21B 2.6735 no 1_565
H94A H22A 2.9995 no 1_565
H94A H25A 2.7970 no 1_665
H94A H35A 3.2682 no 1_565
H94A H75B 2.9046 no 2_775
H94A H77A 3.0041 no 2_775
H94B C75 3.4223 no 2_775
H94B C78 3.1740 no 2_875
H94B H23A 3.4340 no 1_665
H94B H25A 3.0836 no 1_665
H94B H75A 3.1314 no 2_775
H94B H75B 2.7814 no 2_775
H94B H77A 3.5777 no 2_775
H94B H78A 2.7007 no 2_875
H94B H78B 2.9198 no 2_875
H94B H78C 3.4256 no 2_875
H94C C23 3.4007 no 1_665
H94C C35 3.3472 no 1_565
H94C H20A 3.1906 no 1_665
H94C H21B 3.5691 no 1_565
H94C H23A 2.5186 no 1_665
H94C H23B 3.5261 no 1_665
H94C H25A 2.9160 no 1_665
H94C H34B 3.4045 no 1_565
H94C H35A 2.5691 no 1_565
H94C H35B 3.4469 no 1_565
H94C H78A 3.2227 no 2_875
H94C H78B 3.4339 no 2_875

loop_
_geom_hbond_atom_site_label_D
_geom_hbond_atom_site_label_H
_geom_hbond_atom_site_label_A
_geom_hbond_distance_DA
_geom_hbond_distance_DH
_geom_hbond_distance_HA
_geom_hbond_angle_DHA
_geom_hbond_publ_flag
N3 H3 O1 2.620(7) 0.880 1.901 137.7 no
N7 H7 O9 2.599(7) 0.880 1.878 138.0 no

loop_
_geom_torsion_atom_site_label_1
_geom_torsion_atom_site_label_2
_geom_torsion_atom_site_label_3
_geom_torsion_atom_site_label_4
_geom_torsion
_geom_torsion_publ_flag
C6 O3 C10 C11 178.0(4) no
C10 O3 C6 C5 -179.6(4) no
C10 O3 C6 C7 -0.4(8) no
C11 O4 C12 C13 173.8(4) no
C12 O4 C11 C10 173.7(4) no
C13 O5 C14 C15 -164.6(4) no
C14 O5 C13 C12 174.3(4) no
C15 O6 C16 C17 -171.4(4) no
C16 O6 C15 C14 -66.2(6) no
C17 O7 C18 C19 67.1(6) no
C18 O7 C17 C16 74.1(6) no
C5 O8 C19 C18 157.1(5) no
C19 O8 C5 C4 11.7(8) no
C19 O8 C5 C6 -165.1(5) no
C53 O11 C57 C58 -164.2(4) no
C57 O11 C53 C52 169.3(4) no
C57 O11 C53 C54 -10.5(8) no
C58 O12 C59 C60 -59.8(6) no
C59 O12 C58 C57 -72.7(6) no
C60 O13 C61 C62 64.9(6) no
C61 O13 C60 C59 167.7(4) no
C62 O14 C63 C64 -178.9(4) no
C63 O14 C62 C61 157.7(4) no
C64 O15 C65 C66 -178.4(4) no
C65 O15 C64 C63 -164.7(4) no
C52 O16 C66 C65 -167.0(4) no
C66 O16 C52 C51 -1.3(7) no
C66 O16 C52 C53 177.2(4) no
C1 N1 C8 C3 3.0(9) no
C1 N1 C8 C7 -178.9(5) no
C8 N1 C1 C2 -1.3(9) no
C8 N1 C1 C9 179.8(5) no
C2 N2 C3 C4 -178.6(5) no
C2 N2 C3 C8 -1.4(9) no
C3 N2 C2 O1 -179.0(5) no
C3 N2 C2 C1 3.0(8) no
C9 N3 C20 C21 -170.9(5) no
C20 N3 C9 O2 -6.6(10) no
C20 N3 C9 C1 177.7(5) no
C32 N4 C36 C37 -64.7(6) no
C36 N4 C32 C33 -55.4(6) no
C32 N4 C40 C41 -179.7(4) no
C40 N4 C32 C33 -176.1(4) no
C32 N4 C44 C45 51.4(6) no
C44 N4 C32 C33 62.9(6) no
C36 N4 C40 C41 59.5(6) no
C40 N4 C36 C37 52.8(6) no
C36 N4 C44 C45 172.7(4) no
C44 N4 C36 C37 174.2(4) no
C40 N4 C44 C45 -66.1(6) no
C44 N4 C40 C41 -59.0(6) no
C48 N5 C55 C50 -3.5(8) no
C48 N5 C55 C54 -179.5(5) no
C55 N5 C48 C49 0.6(8) no
C55 N5 C48 C56 178.7(4) no
C49 N6 C50 C51 177.4(5) no
C49 N6 C50 C55 -2.1(8) no
C50 N6 C49 O9 -179.8(5) no
C50 N6 C49 C48 -1.0(8) no
C56 N7 C67 C68 172.2(5) no
C67 N7 C56 O10 1.7(10) no
C67 N7 C56 C48 -179.2(5) no
C79 N8 C83 C84 65.8(6) no
C83 N8 C79 C80 57.6(6) no
C79 N8 C87 C88 177.5(4) no
C87 N8 C79 C80 178.6(4) no
C79 N8 C91 C92 -50.8(6) no
C91 N8 C79 C80 -61.1(6) no
C83 N8 C87 C88 -61.2(6) no
C87 N8 C83 C84 -51.7(6) no
C83 N8 C91 C92 -172.7(4) no
C91 N8 C83 C84 -172.9(4) no
C87 N8 C91 C92 65.9(6) no
C91 N8 C87 C88 57.3(6) no
N1 C1 C2 O1 -179.8(6) no
N1 C1 C2 N2 -1.7(9) no
N1 C1 C9 O2 14.4(9) no
N1 C1 C9 N3 -169.8(5) no
C2 C1 C9 O2 -164.5(6) no
C2 C1 C9 N3 11.3(9) no
C9 C1 C2 O1 -1.0(10) no
C9 C1 C2 N2 177.0(5) no
N2 C3 C4 C5 178.5(5) no
N2 C3 C8 N1 -1.7(9) no
N2 C3 C8 C7 -179.9(5) no
C4 C3 C8 N1 175.5(5) no
C4 C3 C8 C7 -2.6(9) no
C8 C3 C4 C5 1.2(9) no
C3 C4 C5 O8 -175.2(5) no
C3 C4 C5 C6 1.4(9) no
O8 C5 C6 O3 -6.5(8) no
O8 C5 C6 C7 174.3(5) no
C4 C5 C6 O3 176.6(5) no
C4 C5 C6 C7 -2.6(9) no
O3 C6 C7 C8 -177.9(5) no
C5 C6 C7 C8 1.2(9) no
C6 C7 C8 N1 -176.7(6) no
C6 C7 C8 C3 1.4(9) no
O3 C10 C11 O4 69.6(6) no
O4 C12 C13 O5 -72.9(5) no
O5 C14 C15 O6 81.7(6) no
O6 C16 C17 O7 70.5(6) no
O7 C18 C19 O8 -85.4(7) no
N3 C20 C21 C22 -179.7(5) no
C20 C21 C22 C23 62.3(8) no
C21 C22 C23 C24 172.9(5) no
C22 C23 C24 C25 -178.9(5) no
C23 C24 C25 C26 178.8(6) no
C24 C25 C26 C27 -179.1(5) no
C25 C26 C27 C28 -178.4(6) no
C26 C27 C28 C29 -177.8(5) no
C27 C28 C29 C30 177.2(5) no
C28 C29 C30 C31 177.1(5) no
N4 C32 C33 C34 -172.7(4) no
C32 C33 C34 C35 73.6(6) no
N4 C36 C37 C38 169.0(4) no
C36 C37 C38 C39 174.4(4) no
N4 C40 C41 C42 -168.4(4) no
C40 C41 C42 C43 74.0(6) no
N4 C44 C45 C46 175.7(4) no
C44 C45 C46 C47 173.1(5) no
N5 C48 C49 O9 -179.4(5) no
N5 C48 C49 N6 1.8(9) no
N5 C48 C56 O10 -10.3(9) no
N5 C48 C56 N7 170.7(5) no
C49 C48 C56 O10 167.9(6) no
C49 C48 C56 N7 -11.2(9) no
C56 C48 C49 O9 2.7(9) no
C56 C48 C49 N6 -176.2(5) no
N6 C50 C51 C52 -178.1(5) no
N6 C50 C55 N5 4.5(8) no
N6 C50 C55 C54 -179.6(5) no
C51 C50 C55 N5 -175.0(5) no
C51 C50 C55 C54 0.9(8) no
C55 C50 C51 C52 1.4(8) no
C50 C51 C52 O16 174.1(5) no
C50 C51 C52 C53 -4.4(8) no
O16 C52 C53 O11 6.6(7) no
O16 C52 C53 C54 -173.6(4) no
C51 C52 C53 O11 -174.8(5) no
C51 C52 C53 C54 5.0(8) no
O11 C53 C54 C55 177.2(5) no
C52 C53 C54 C55 -2.7(8) no
C53 C54 C55 N5 175.7(5) no
C53 C54 C55 C50 -0.2(8) no
O11 C57 C58 O12 80.2(6) no
O12 C59 C60 O13 -62.9(7) no
O13 C61 C62 O14 -78.9(6) no
O14 C63 C64 O15 71.6(6) no
O15 C65 C66 O16 -64.8(6) no
N7 C67 C68 C69 -178.2(5) no
C67 C68 C69 C70 -63.8(8) no
C68 C69 C70 C71 -174.8(5) no
C69 C70 C71 C72 178.9(5) no
C70 C71 C72 C73 -178.9(5) no
C71 C72 C73 C74 -179.9(5) no
C72 C73 C74 C75 179.7(5) no
C73 C74 C75 C76 177.7(5) no
C74 C75 C76 C77 -178.1(5) no
C75 C76 C77 C78 -177.6(5) no
N8 C79 C80 C81 171.2(4) no
C79 C80 C81 C82 -74.2(6) no
N8 C83 C84 C85 -172.4(4) no
C83 C84 C85 C86 -175.3(5) no
N8 C87 C88 C89 166.6(4) no
C87 C88 C89 C90 -72.4(7) no
N8 C91 C92 C93 -174.9(4) no
C91 C92 C93 C94 -173.1(4) no
